data_4504732
loop_
_publ_author_name
'Cunha-Silva, Luis'
'Westcott, Aleema'
'Whitford, Nina'
'Hardie, Michaele J.'

_publ_section_title
;
 Hydrogen-Bonded 3-D Network Structures of Lanthanide Aquo Ions and
 4,4&#x2018;-Bipyridine with Carbaborane Anions
;
_journal_issue 3
_journal_name_full 'Crystal Growth &amp; Design'
_journal_page_first 726
_journal_paper_doi 10.1021/cg050504e
_journal_volume 6
_journal_year 2006
_chemical_formula_sum 'C275 H531 B216 Co12 N42 O32.5 Tb3'
_chemical_formula_weight 8465.30
_chemical_name_systematic
; 
hexaaquobis(4,4'-bipyridine)terbium(III) heptaaquo-4,4'-bipyridineterbium(III)  
cobalt (III) bis(dicarbollide) hydrate 4,4-bipyridine mono-protonated 4,4-bipyridine
ethanol clathrate
;
_space_group_IT_number 2
_symmetry_cell_setting triclinic
_symmetry_space_group_name_Hall '-P 1'
_symmetry_space_group_name_H-M 'P -1'
_atom_sites_solution_hydrogens geom
_atom_sites_solution_primary direct
_atom_sites_solution_secondary difmap
_audit_creation_method SHELXL-97
_cell_angle_alpha 97.574(4)
_cell_angle_beta 95.523(4)
_cell_angle_gamma 94.999(4)
_cell_formula_units_Z 2
_cell_length_a 13.6898(9)
_cell_length_b 28.882(2)
_cell_length_c 54.376(4)
_cell_measurement_temperature 150(2)
_cell_volume 21104(3)
_computing_structure_refinement 'SHELXL-97 (Sheldrick, 1997)'
_computing_structure_solution 'SHELXS-97 (Sheldrick, 1990)'
_diffrn_ambient_temperature 150(2)
_diffrn_measured_fraction_theta_full 0.981
_diffrn_measured_fraction_theta_max 0.981
_diffrn_measurement_device_type CCD
_diffrn_radiation_monochromator graphite
_diffrn_radiation_source 'rotating anode'
_diffrn_radiation_type MoK\a
_diffrn_radiation_wavelength 0.71073
_diffrn_reflns_av_R_equivalents 0.0930
_diffrn_reflns_av_sigmaI/netI 0.0707
_diffrn_reflns_limit_h_max 17
_diffrn_reflns_limit_h_min -17
_diffrn_reflns_limit_k_max 36
_diffrn_reflns_limit_k_min -37
_diffrn_reflns_limit_l_max 69
_diffrn_reflns_limit_l_min -69
_diffrn_reflns_number 617486
_diffrn_reflns_theta_full 27.13
_diffrn_reflns_theta_max 27.13
_diffrn_reflns_theta_min 0.97
_exptl_absorpt_coefficient_mu 1.015
_exptl_absorpt_correction_T_max 0.9605
_exptl_absorpt_correction_T_min 0.6990
_exptl_absorpt_correction_type multi-scan
_exptl_crystal_colour yellow-orange
_exptl_crystal_density_diffrn 1.332
_exptl_crystal_density_method 'not measured'
_exptl_crystal_description needle
_exptl_crystal_F_000 8668
_exptl_crystal_size_max 0.38
_exptl_crystal_size_mid 0.06
_exptl_crystal_size_min 0.04
_refine_diff_density_max 2.278
_refine_diff_density_min -1.781
_refine_diff_density_rms 0.123
_refine_ls_extinction_method none
_refine_ls_goodness_of_fit_ref 1.110
_refine_ls_hydrogen_treatment noref
_refine_ls_matrix_type fullcycle
_refine_ls_number_parameters 5233
_refine_ls_number_reflns 91689
_refine_ls_number_restraints 0
_refine_ls_restrained_S_all 1.110
_refine_ls_R_factor_all 0.1142
_refine_ls_R_factor_gt 0.0770
_refine_ls_shift/su_max 0.006
_refine_ls_shift/su_mean 0.001
_refine_ls_structure_factor_coef Fsqd
_refine_ls_weighting_details 'calc w=1/[\s^2^(Fo^2^)+(0.0460P)^2^+139.1589P] where P=(Fo^2^+2Fc^2^)/3'
_refine_ls_weighting_scheme calc
_refine_ls_wR_factor_gt 0.1716
_refine_ls_wR_factor_ref 0.1886
_reflns_number_gt 65010
_reflns_number_total 91689
_reflns_threshold_expression >2sigma(I)
_cod_data_source_file cg050504esi20051209_114101.cif
_cod_data_source_block c:
_cod_depositor_comments
;
The following automatic conversions were performed:

'_symmetry_cell_setting' value 'Triclinic' changed to 'triclinic'
according to /home/saulius/struct/CIF-dictionaries/cif_core.dic
dictionary named 'cif_core.dic' version 2.4.1 from 2010-06-29.

Automatic conversion script
Id: cif_fix_values 1715 2011-07-08 13:25:40Z adriana 
;
_cod_original_sg_symbol_H-M P-1
_cod_original_formula_sum 'C275 H531 B216 Co12 N42 O32.50 Tb3'
_cod_database_code 4504732

loop_
_symmetry_equiv_pos_as_xyz
'x, y, z'
'-x, -y, -z'

loop_
_atom_site_label
_atom_site_type_symbol
_atom_site_fract_x
_atom_site_fract_y
_atom_site_fract_z
_atom_site_U_iso_or_equiv
_atom_site_adp_type
_atom_site_occupancy
_atom_site_symmetry_multiplicity
_atom_site_calc_flag
_atom_site_refinement_flags
Tb1 Tb 0.79882(2) 0.276665(12) 0.491379(6) 0.03295(8) Uani 1 1 d .
Tb2 Tb 0.49367(2) 0.055807(9) 0.168031(5) 0.02036(6) Uani 1 1 d .
Tb3 Tb -0.01958(2) 0.558667(9) 0.171452(5) 0.01846(6) Uani 1 1 d .
Co1 Co 0.07889(6) 0.42580(3) 0.386739(14) 0.02315(17) Uani 1 1 d .
Co2 Co 0.58107(6) 0.45301(3) 0.386878(14) 0.02627(18) Uani 1 1 d .
Co3 Co 0.28048(6) 0.35884(3) 0.279391(14) 0.02569(18) Uani 1 1 d .
Co4 Co 0.77744(6) 0.38897(3) 0.279839(14) 0.01982(16) Uani 1 1 d .
Co5 Co 0.40549(6) 0.30339(3) 0.055491(14) 0.02414(17) Uani 1 1 d .
Co6 Co 0.89142(6) 0.25505(3) 0.056573(14) 0.02259(17) Uani 1 1 d .
Co7 Co 0.06859(6) 0.97027(3) 0.386366(14) 0.02323(17) Uani 1 1 d .
Co8 Co 0.56109(6) 0.91778(3) 0.383192(15) 0.02925(19) Uani 1 1 d .
Co9 Co 0.25597(6) 0.88532(3) 0.277211(14) 0.02046(16) Uani 1 1 d .
Co10 Co 0.75890(6) 0.85233(3) 0.275028(14) 0.01948(16) Uani 1 1 d .
Co11 Co 0.39268(6) 0.75449(3) 0.054955(14) 0.02147(16) Uani 1 1 d .
Co12 Co 0.89991(5) 0.80069(3) 0.051563(13) 0.01903(16) Uani 1 1 d .
O1 O 0.6447(3) 0.31041(17) 0.49325(9) 0.0404(12) Uani 1 1 d .
O2 O 0.9704(4) 0.3002(2) 0.50662(12) 0.0676(18) Uani 1 1 d .
O3 O 0.7913(4) 0.3003(2) 0.53387(9) 0.0479(13) Uani 1 1 d .
O4 O 0.8531(4) 0.2155(2) 0.51405(10) 0.0570(15) Uani 1 1 d .
O5 O 0.6713(4) 0.21390(19) 0.48229(11) 0.0606(16) Uani 1 1 d .
O6 O 0.8920(4) 0.2307(2) 0.46423(10) 0.0594(16) Uani 1 1 d .
O7 O 0.7372(4) 0.28249(18) 0.44858(9) 0.0454(13) Uani 1 1 d .
O8 O 0.4337(4) 0.13147(14) 0.17444(9) 0.0429(13) Uani 1 1 d .
O9 O 0.4318(3) 0.06417(15) 0.20882(7) 0.0288(9) Uani 1 1 d .
O10 O 0.4847(3) -0.01571(14) 0.18516(8) 0.0308(10) Uani 1 1 d .
O11 O 0.5946(3) 0.00334(13) 0.14728(8) 0.0260(9) Uani 1 1 d .
O12 O 0.3209(3) 0.03509(14) 0.16226(8) 0.0273(9) Uani 1 1 d .
O13 O 0.6032(3) 0.10421(13) 0.14847(8) 0.0291(10) Uani 1 1 d .
O14 O -0.0221(3) 0.48898(13) 0.19075(8) 0.0268(9) Uani 1 1 d .
O15 O 0.0774(3) 0.50534(13) 0.15003(7) 0.0240(9) Uani 1 1 d .
O16 O 0.0863(3) 0.60713(13) 0.15046(7) 0.0244(9) Uani 1 1 d .
O17 O -0.0936(3) 0.63055(13) 0.17465(8) 0.0299(10) Uani 1 1 d .
O18 O -0.0673(3) 0.57325(15) 0.21404(8) 0.0298(10) Uani 1 1 d .
O19 O -0.1903(3) 0.53515(13) 0.16754(8) 0.0260(9) Uani 1 1 d .
O20 O 0.6490(12) 0.1672(4) 0.5170(3) 0.219(7) Uani 1 1 d .
H20 H 0.6599 0.1392 0.5173 0.262 Uiso 1 1 calc R
O21 O 0.1219(5) 0.2211(2) 0.52770(13) 0.083(2) Uani 1 1 d .
H21 H 0.1244 0.1919 0.5262 0.099 Uiso 1 1 calc R
O22 O 1.0793(8) 0.2219(4) 0.48093(19) 0.049(3) Uiso 0.50 1 d P
H22 H 1.0254 0.2228 0.4723 0.059 Uiso 0.50 1 calc PR
O23 O 0.3493(15) 0.1574(6) 0.2180(3) 0.280(9) Uani 1 1 d .
H23 H 0.3595 0.1768 0.2080 0.336 Uiso 1 1 calc R
O24 O 0.2027(4) 0.08800(18) 0.13988(12) 0.0581(16) Uani 1 1 d .
H24 H 0.2091 0.1170 0.1448 0.070 Uiso 1 1 calc R
O25 O 0.6847(3) 0.04487(15) 0.11239(8) 0.0328(10) Uani 1 1 d .
H25 H 0.6612 0.0447 0.0975 0.039 Uiso 1 1 calc R
O26 O 0.3392(6) 0.7041(5) 0.43415(14) 0.172(6) Uani 1 1 d .
H26 H 0.3253 0.7078 0.4192 0.207 Uiso 1 1 calc R
O27 O 0.6928(3) 0.58074(17) 0.13936(10) 0.0450(13) Uani 1 1 d .
H27 H 0.7052 0.5862 0.1550 0.054 Uiso 1 1 calc R
O28 O 0.1628(3) 0.54614(15) 0.11350(8) 0.0315(10) Uani 1 1 d .
H28 H 0.1471 0.5681 0.1236 0.038 Uiso 1 1 calc R
O29 O 0.4625(4) 0.2680(2) 0.49610(14) 0.0722(19) Uani 1 1 d .
O30 O 0.8473(4) 0.23910(19) 0.41618(9) 0.0528(15) Uani 1 1 d .
O31 O 0.0649(5) 0.0691(2) 0.19173(16) 0.087(2) Uani 1 1 d .
O32 O 0.7572(3) 0.61784(16) 0.20902(9) 0.0373(11) Uani 1 1 d .
O33 O 0.5697(4) 0.57352(16) 0.19657(10) 0.0427(12) Uani 1 1 d .
N1 N 0.3674(6) -0.0763(3) 0.4839(2) 0.091(3) Uani 1 1 d .
N2 N 0.3836(6) 0.1750(3) 0.49693(18) 0.083(3) Uani 1 1 d .
N3 N 0.8637(5) -0.1253(2) 0.47572(12) 0.0484(16) Uani 1 1 d .
N4 N 0.8787(5) 0.1258(2) 0.49846(12) 0.0516(17) Uani 1 1 d .
N5 N 0.5333(5) 0.2042(2) 0.44096(12) 0.0536(18) Uani 1 1 d .
N6 N 0.2060(4) 0.16064(18) 0.32990(9) 0.0311(12) Uani 1 1 d .
H6A H 0.1628 0.1533 0.3166 0.037 Uiso 1 1 calc R
N7 N 0.7671(5) 0.1842(2) 0.37492(11) 0.0478(16) Uani 1 1 d .
N8 N 0.5145(4) 0.09648(19) 0.25519(10) 0.0319(12) Uani 1 1 d .
N9 N 1.0578(4) 0.13816(19) 0.29265(11) 0.0348(13) Uani 1 1 d .
N10 N 0.6461(4) 0.07707(17) 0.20022(9) 0.0254(11) Uani 1 1 d .
N11 N 0.4334(4) 0.04599(17) 0.12136(9) 0.0288(12) Uani 1 1 d .
N12 N 0.0810(5) 0.0075(2) 0.01575(13) 0.058(2) Uani 1 1 d .
H12 H 0.0323 0.0014 0.0036 0.070 Uiso 0.50 1 calc PR
N13 N 0.6116(4) 0.02914(19) 0.06305(10) 0.0324(12) Uani 1 1 d .
N14 N 0.3589(5) 0.3485(2) 0.49050(13) 0.0499(17) Uani 1 1 d .
N15 N 0.3829(4) 0.5970(2) 0.49182(11) 0.0391(14) Uani 1 1 d .
N16 N 0.8369(4) 0.3657(2) 0.48858(9) 0.0347(13) Uani 1 1 d .
N17 N 0.9144(4) 0.6144(2) 0.48837(10) 0.0408(14) Uani 1 1 d .
N18 N 0.9731(4) 0.14849(19) 0.18047(12) 0.0399(14) Uani 1 1 d .
N19 N 0.9757(4) 0.39695(17) 0.18255(10) 0.0264(11) Uani 1 1 d .
N20 N 0.6823(4) 0.19357(17) 0.15613(10) 0.0283(12) Uani 1 1 d .
N21 N 0.7359(4) 0.44238(17) 0.15920(9) 0.0256(11) Uani 1 1 d .
N22 N 0.4591(4) 0.22508(17) 0.17220(10) 0.0261(11) Uani 1 1 d .
N23 N 0.5012(4) 0.47577(18) 0.18418(10) 0.0340(13) Uani 1 1 d .
N24 N 0.1994(4) 0.18474(18) 0.14764(11) 0.0335(13) Uani 1 1 d .
N25 N 0.1876(4) 0.43332(17) 0.16051(9) 0.0254(11) Uani 1 1 d .
N26 N 1.0551(4) 0.7093(2) 0.43312(10) 0.0392(14) Uani 1 1 d .
N27 N 0.6965(4) 0.65679(18) 0.32931(9) 0.0302(12) Uani 1 1 d .
H27A H 0.6509 0.6491 0.3165 0.036 Uiso 1 1 calc R
N28 N 0.2603(6) 0.6892(3) 0.38391(12) 0.067(2) Uani 1 1 d .
N29 N 0.0277(4) 0.60218(18) 0.26089(10) 0.0310(12) Uani 1 1 d .
N30 N 0.5509(4) 0.63576(18) 0.29255(10) 0.0304(12) Uani 1 1 d .
N31 N 0.1379(4) 0.57876(16) 0.20110(9) 0.0235(10) Uani 1 1 d .
N32 N -0.0831(4) 0.54666(17) 0.12463(9) 0.0277(11) Uani 1 1 d .
N33 N -0.4169(5) 0.5075(2) 0.01566(12) 0.0532(18) Uani 1 1 d .
H33 H -0.4675 0.5010 0.0041 0.064 Uiso 0.50 1 calc PR
N34 N 0.0977(4) 0.53266(19) 0.06400(10) 0.0342(13) Uani 1 1 d .
N35 N 0.9370(4) 0.72241(17) 0.17006(9) 0.0261(11) Uani 1 1 d .
N36 N 0.9914(4) 0.97298(17) 0.17955(10) 0.0339(13) Uani 1 1 d .
N37 N 0.6827(4) 0.67672(18) 0.14659(11) 0.0320(12) Uani 1 1 d .
N38 N 0.6871(4) 0.92613(18) 0.15658(9) 0.0264(11) Uani 1 1 d .
N39 N 0.4564(4) 0.64588(18) 0.18175(10) 0.0341(13) Uani 1 1 d .
N40 N 0.4665(3) 0.89192(16) 0.17608(9) 0.0229(10) Uani 1 1 d .
N41 N 0.1627(4) 0.69620(16) 0.15395(10) 0.0281(12) Uani 1 1 d .
N42 N 0.2389(4) 0.94454(16) 0.15617(10) 0.0255(11) Uani 1 1 d .
C1 C 0.3929(8) 0.1517(4) 0.5164(2) 0.089(4) Uani 1 1 d .
H303 H 0.4020 0.1697 0.5325 0.107 Uiso 1 1 calc R
C2 C 0.3903(7) 0.1026(4) 0.51505(17) 0.073(3) Uani 1 1 d .
H300 H 0.3969 0.0886 0.5299 0.088 Uiso 1 1 calc R
C3 C 0.3784(5) 0.0755(3) 0.49240(15) 0.051(2) Uani 1 1 d .
C4 C 0.3665(9) 0.0966(4) 0.47194(19) 0.083(3) Uani 1 1 d .
H302 H 0.3574 0.0787 0.4558 0.100 Uiso 1 1 calc R
C5 C 0.3676(11) 0.1456(4) 0.4747(2) 0.111(5) Uani 1 1 d .
H307 H 0.3564 0.1596 0.4600 0.134 Uiso 1 1 calc R
C6 C 0.3681(7) -0.0543(4) 0.4648(2) 0.073(3) Uani 1 1 d .
H301 H 0.3663 -0.0721 0.4488 0.088 Uiso 1 1 calc R
C7 C 0.3715(6) -0.0040(3) 0.46669(16) 0.055(2) Uani 1 1 d .
H304 H 0.3710 0.0111 0.4522 0.066 Uiso 1 1 calc R
C8 C 0.3754(5) 0.0217(3) 0.49019(14) 0.048(2) Uani 1 1 d .
C9 C 0.3757(6) -0.0012(4) 0.51051(18) 0.065(3) Uani 1 1 d .
H305 H 0.3786 0.0160 0.5267 0.078 Uiso 1 1 calc R
C10 C 0.3714(7) -0.0509(5) 0.5074(2) 0.087(4) Uani 1 1 d .
H306 H 0.3714 -0.0668 0.5216 0.105 Uiso 1 1 calc R
C11 C 0.8819(6) 0.0992(3) 0.51697(14) 0.0477(19) Uani 1 1 d .
H355 H 0.8855 0.1147 0.5336 0.057 Uiso 1 1 calc R
C12 C 0.8804(5) 0.0509(3) 0.51352(13) 0.0415(17) Uani 1 1 d .
H354 H 0.8859 0.0343 0.5275 0.050 Uiso 1 1 calc R
C13 C 0.8709(5) 0.0267(3) 0.48942(13) 0.0402(17) Uani 1 1 d .
C14 C 0.8670(6) 0.0532(3) 0.47001(14) 0.0477(19) Uani 1 1 d .
H350 H 0.8618 0.0383 0.4532 0.057 Uiso 1 1 calc R
C15 C 0.8706(6) 0.1021(3) 0.47514(15) 0.055(2) Uani 1 1 d .
H351 H 0.8672 0.1195 0.4615 0.066 Uiso 1 1 calc R
C16 C 0.8530(6) -0.0990(3) 0.45730(14) 0.053(2) Uani 1 1 d .
H349 H 0.8434 -0.1148 0.4407 0.064 Uiso 1 1 calc R
C17 C 0.8547(5) -0.0503(3) 0.46060(13) 0.0464(19) Uani 1 1 d .
H348 H 0.8473 -0.0337 0.4467 0.056 Uiso 1 1 calc R
C18 C 0.8675(4) -0.0267(3) 0.48476(12) 0.0357(16) Uani 1 1 d .
C19 C 0.8775(5) -0.0529(3) 0.50427(12) 0.0392(17) Uani 1 1 d .
H352 H 0.8860 -0.0379 0.5211 0.047 Uiso 1 1 calc R
C20 C 0.8749(6) -0.1018(3) 0.49890(14) 0.0459(19) Uani 1 1 d .
H353 H 0.8815 -0.1193 0.5125 0.055 Uiso 1 1 calc R
C21 C 0.5264(7) 0.1649(3) 0.42503(16) 0.066(3) Uani 1 1 d .
H358 H 0.5668 0.1412 0.4289 0.080 Uiso 1 1 calc R
C22 C 0.4636(6) 0.1565(3) 0.40297(15) 0.059(2) Uani 1 1 d .
H243 H 0.4605 0.1273 0.3924 0.071 Uiso 1 1 calc R
C23 C 0.4058(5) 0.1906(2) 0.39642(12) 0.0335(15) Uani 1 1 d .
C24 C 0.4100(6) 0.2322(2) 0.41283(13) 0.0404(17) Uani 1 1 d .
H362 H 0.3703 0.2564 0.4092 0.049 Uiso 1 1 calc R
C25 C 0.4746(6) 0.2371(3) 0.43485(14) 0.048(2) Uani 1 1 d .
H244 H 0.4773 0.2654 0.4462 0.058 Uiso 1 1 calc R
C26 C 0.1825(5) 0.1879(2) 0.34965(12) 0.0337(15) Uani 1 1 d .
H360 H 0.1197 0.1997 0.3489 0.040 Uiso 1 1 calc R
C27 C 0.2461(5) 0.1997(2) 0.37113(12) 0.0314(14) Uani 1 1 d .
H359 H 0.2277 0.2196 0.3849 0.038 Uiso 1 1 calc R
C28 C 0.3384(5) 0.1821(2) 0.37247(12) 0.0316(14) Uani 1 1 d .
C29 C 0.3630(5) 0.1545(2) 0.35118(12) 0.0360(15) Uani 1 1 d .
H361 H 0.4260 0.1431 0.3512 0.043 Uiso 1 1 calc R
C30 C 0.2950(5) 0.1440(2) 0.32991(12) 0.0355(15) Uani 1 1 d .
H363 H 0.3113 0.1251 0.3155 0.043 Uiso 1 1 calc R
C31 C 0.7838(7) 0.1432(3) 0.36252(15) 0.061(3) Uani 1 1 d .
H289 H 0.8308 0.1256 0.3701 0.074 Uiso 1 1 calc R
C32 C 0.7360(7) 0.1249(3) 0.33914(15) 0.057(2) Uani 1 1 d .
H286 H 0.7525 0.0962 0.3307 0.069 Uiso 1 1 calc R
C33 C 0.6635(5) 0.1491(2) 0.32803(12) 0.0331(15) Uani 1 1 d .
C34 C 0.6467(7) 0.1912(3) 0.34118(15) 0.062(3) Uani 1 1 d .
H284 H 0.5984 0.2092 0.3344 0.074 Uiso 1 1 calc R
C35 C 0.6997(8) 0.2076(3) 0.36426(16) 0.075(3) Uani 1 1 d .
H290 H 0.6869 0.2370 0.3728 0.091 Uiso 1 1 calc R
C36 C 0.4995(6) 0.1382(2) 0.26727(13) 0.0419(18) Uani 1 1 d .
H291 H 0.4557 0.1565 0.2591 0.050 Uiso 1 1 calc R
C37 C 0.5437(6) 0.1563(2) 0.29087(13) 0.0419(17) Uani 1 1 d .
H285 H 0.5291 0.1859 0.2987 0.050 Uiso 1 1 calc R
C38 C 0.6095(5) 0.1308(2) 0.30303(11) 0.0270(13) Uani 1 1 d .
C39 C 0.6245(5) 0.0867(2) 0.29056(12) 0.0354(15) Uani 1 1 d .
H288 H 0.6665 0.0673 0.2984 0.042 Uiso 1 1 calc R
C40 C 0.5780(5) 0.0718(2) 0.26691(12) 0.0335(15) Uani 1 1 d .
H287 H 0.5917 0.0425 0.2585 0.040 Uiso 1 1 calc R
C41 C 1.0650(6) 0.1070(3) 0.27183(17) 0.055(2) Uani 1 1 d .
H41 H 1.1246 0.0929 0.2703 0.066 Uiso 1 1 calc R
C42 C 0.9881(6) 0.0952(3) 0.25277(16) 0.054(2) Uani 1 1 d .
H42 H 0.9962 0.0744 0.2382 0.064 Uiso 1 1 calc R
C43 C 0.8986(4) 0.1145(2) 0.25532(11) 0.0254(13) Uani 1 1 d .
C44 C 0.8970(7) 0.1480(3) 0.27507(19) 0.082(4) Uani 1 1 d .
H44 H 0.8408 0.1648 0.2765 0.099 Uiso 1 1 calc R
C45 C 0.9769(6) 0.1578(4) 0.29328(17) 0.073(3) Uani 1 1 d .
H45 H 0.9717 0.1807 0.3072 0.087 Uiso 1 1 calc R
C46 C 0.6632(5) 0.1204(2) 0.21373(11) 0.0270(13) Uani 1 1 d .
H46 H 0.6174 0.1426 0.2109 0.032 Uiso 1 1 calc R
C47 C 0.7438(5) 0.1342(2) 0.23140(12) 0.0303(14) Uani 1 1 d .
H47 H 0.7522 0.1649 0.2405 0.036 Uiso 1 1 calc R
C48 C 0.8129(4) 0.1023(2) 0.23565(11) 0.0256(13) Uani 1 1 d .
C49 C 0.7959(5) 0.0576(2) 0.22163(12) 0.0289(14) Uani 1 1 d .
H49 H 0.8408 0.0348 0.2238 0.035 Uiso 1 1 calc R
C50 C 0.7128(5) 0.0471(2) 0.20458(12) 0.0299(14) Uani 1 1 d .
H50 H 0.7023 0.0164 0.1953 0.036 Uiso 1 1 calc R
C51 C 0.4071(5) 0.0027(2) 0.10843(11) 0.0296(14) Uani 1 1 d .
H51 H 0.4333 -0.0233 0.1148 0.035 Uiso 1 1 calc R
C52 C 0.3444(5) -0.0060(2) 0.08650(11) 0.0284(13) Uani 1 1 d .
H52 H 0.3277 -0.0371 0.0781 0.034 Uiso 1 1 calc R
C53 C 0.3062(5) 0.0319(2) 0.07691(11) 0.0271(13) Uani 1 1 d .
C54 C 0.3353(5) 0.0771(2) 0.08978(13) 0.0367(16) Uani 1 1 d .
H54 H 0.3115 0.1038 0.0837 0.044 Uiso 1 1 calc R
C55 C 0.3995(5) 0.0823(2) 0.11165(12) 0.0334(15) Uani 1 1 d .
H55 H 0.4201 0.1130 0.1200 0.040 Uiso 1 1 calc R
C56 C 0.0757(7) 0.0390(3) 0.03463(18) 0.066(3) Uani 1 1 d .
H56 H 0.0193 0.0560 0.0348 0.080 Uiso 1 1 calc R
C57 C 0.1489(7) 0.0492(3) 0.05473(18) 0.065(3) Uani 1 1 d .
H57 H 0.1426 0.0728 0.0683 0.078 Uiso 1 1 calc R
C58 C 0.2307(5) 0.0244(2) 0.05452(13) 0.0380(16) Uani 1 1 d .
C59 C 0.2375(5) -0.0090(3) 0.03395(13) 0.0393(16) Uani 1 1 d .
H59 H 0.2930 -0.0265 0.0333 0.047 Uiso 1 1 calc R
C60 C 0.1627(6) -0.0164(3) 0.01465(14) 0.049(2) Uani 1 1 d .
H60 H 0.1680 -0.0384 0.0003 0.059 Uiso 1 1 calc R
C61 C 0.6258(7) -0.0102(3) 0.04860(14) 0.057(2) Uani 1 1 d .
H281 H 0.6663 -0.0312 0.0557 0.068 Uiso 1 1 calc R
C62 C 0.5855(7) -0.0226(3) 0.02393(14) 0.052(2) Uani 1 1 d .
H282 H 0.6003 -0.0508 0.0146 0.063 Uiso 1 1 calc R
C63 C 0.5237(4) 0.0063(2) 0.01299(11) 0.0267(13) Uani 1 1 d .
C64 C 0.5092(6) 0.0470(3) 0.02803(14) 0.050(2) Uani 1 1 d .
H280 H 0.4683 0.0685 0.0216 0.060 Uiso 1 1 calc R
C65 C 0.5538(6) 0.0570(3) 0.05261(14) 0.051(2) Uani 1 1 d .
H283 H 0.5420 0.0854 0.0623 0.061 Uiso 1 1 calc R
C66 C 0.3543(6) 0.3672(3) 0.46955(16) 0.054(2) Uani 1 1 d .
H308 H 0.3490 0.3466 0.4542 0.065 Uiso 1 1 calc R
C67 C 0.3568(6) 0.4154(3) 0.46844(14) 0.0440(18) Uani 1 1 d .
H311 H 0.3532 0.4268 0.4528 0.053 Uiso 1 1 calc R
C68 C 0.3648(4) 0.4467(2) 0.49081(12) 0.0306(14) Uani 1 1 d .
C69 C 0.3669(5) 0.4266(3) 0.51266(13) 0.0434(18) Uani 1 1 d .
H315 H 0.3695 0.4460 0.5283 0.052 Uiso 1 1 calc R
C70 C 0.3652(6) 0.3779(3) 0.51178(16) 0.053(2) Uani 1 1 d .
H310 H 0.3687 0.3653 0.5271 0.064 Uiso 1 1 calc R
C71 C 0.3877(5) 0.5771(3) 0.51281(13) 0.0373(16) Uani 1 1 d .
H313 H 0.3959 0.5973 0.5283 0.045 Uiso 1 1 calc R
C72 C 0.3814(5) 0.5297(3) 0.51336(12) 0.0363(16) Uani 1 1 d .
H314 H 0.3839 0.5179 0.5289 0.044 Uiso 1 1 calc R
C73 C 0.3713(4) 0.4984(2) 0.49081(11) 0.0311(14) Uani 1 1 d .
C74 C 0.3696(5) 0.5193(3) 0.46906(13) 0.0408(17) Uani 1 1 d .
H312 H 0.3646 0.5002 0.4533 0.049 Uiso 1 1 calc R
C75 C 0.3751(5) 0.5675(3) 0.47018(13) 0.0431(18) Uani 1 1 d .
H309 H 0.3732 0.5804 0.4550 0.052 Uiso 1 1 calc R
C76 C 0.8426(5) 0.3837(3) 0.46714(12) 0.0372(16) Uani 1 1 d .
H392 H 0.8371 0.3628 0.4519 0.045 Uiso 1 1 calc R
C77 C 0.8563(5) 0.4323(3) 0.46632(11) 0.0334(15) Uani 1 1 d .
H395 H 0.8602 0.4436 0.4508 0.040 Uiso 1 1 calc R
C78 C 0.8643(4) 0.4641(3) 0.48830(11) 0.0303(14) Uani 1 1 d .
C79 C 0.8603(5) 0.4448(3) 0.51034(11) 0.0338(15) Uani 1 1 d .
H397 H 0.8669 0.4649 0.5258 0.041 Uiso 1 1 calc R
C80 C 0.8468(5) 0.3962(3) 0.50994(12) 0.0389(17) Uani 1 1 d .
H394 H 0.8445 0.3841 0.5253 0.047 Uiso 1 1 calc R
C81 C 0.9074(5) 0.5954(3) 0.50949(13) 0.0380(16) Uani 1 1 d .
H393 H 0.9151 0.6160 0.5248 0.046 Uiso 1 1 calc R
C82 C 0.8898(5) 0.5477(3) 0.51023(11) 0.0344(16) Uani 1 1 d .
H398 H 0.8857 0.5364 0.5258 0.041 Uiso 1 1 calc R
C83 C 0.8779(4) 0.5159(3) 0.48806(11) 0.0312(15) Uani 1 1 d .
C84 C 0.8812(5) 0.5357(3) 0.46600(12) 0.0357(16) Uani 1 1 d .
H391 H 0.8712 0.5162 0.4503 0.043 Uiso 1 1 calc R
C85 C 0.8989(5) 0.5837(3) 0.46703(13) 0.0419(17) Uani 1 1 d .
H396 H 0.9002 0.5960 0.4517 0.050 Uiso 1 1 calc R
C86 C 0.9512(5) 0.1673(2) 0.15946(13) 0.0364(16) Uani 1 1 d .
H333 H 0.9376 0.1467 0.1441 0.044 Uiso 1 1 calc R
C87 C 0.9474(5) 0.2154(2) 0.15891(12) 0.0296(14) Uani 1 1 d .
H337 H 0.9307 0.2267 0.1436 0.035 Uiso 1 1 calc R
C88 C 0.9681(4) 0.2466(2) 0.18084(11) 0.0231(12) Uani 1 1 d .
C89 C 0.9892(6) 0.2276(2) 0.20269(13) 0.0383(16) Uani 1 1 d .
H339 H 1.0022 0.2474 0.2183 0.046 Uiso 1 1 calc R
C90 C 0.9913(7) 0.1792(2) 0.20152(14) 0.048(2) Uani 1 1 d .
H338 H 1.0066 0.1671 0.2167 0.058 Uiso 1 1 calc R
C91 C 0.9858(5) 0.3773(2) 0.20351(12) 0.0297(14) Uani 1 1 d .
H336 H 0.9951 0.3974 0.2190 0.036 Uiso 1 1 calc R
C92 C 0.9836(4) 0.3293(2) 0.20392(11) 0.0250(13) Uani 1 1 d .
H334 H 0.9919 0.3172 0.2193 0.030 Uiso 1 1 calc R
C93 C 0.9687(4) 0.2987(2) 0.18117(11) 0.0207(12) Uani 1 1 d .
C94 C 0.9576(4) 0.3188(2) 0.15933(11) 0.0229(12) Uani 1 1 d .
H332 H 0.9481 0.2995 0.1435 0.027 Uiso 1 1 calc R
C95 C 0.9604(4) 0.3675(2) 0.16084(11) 0.0252(13) Uani 1 1 d .
H335 H 0.9512 0.3806 0.1458 0.030 Uiso 1 1 calc R
C96 C 0.6690(5) 0.2130(2) 0.13543(12) 0.0326(15) Uani 1 1 d .
H268 H 0.6526 0.1928 0.1201 0.039 Uiso 1 1 calc R
C97 C 0.6776(5) 0.2614(2) 0.13487(11) 0.0296(14) Uani 1 1 d .
H267 H 0.6656 0.2734 0.1195 0.035 Uiso 1 1 calc R
C98 C 0.7041(4) 0.29191(18) 0.15717(10) 0.0178(11) Uani 1 1 d .
C99 C 0.7205(4) 0.2711(2) 0.17880(11) 0.0247(13) Uani 1 1 d .
H262 H 0.7390 0.2901 0.1945 0.030 Uiso 1 1 calc R
C100 C 0.7097(5) 0.2226(2) 0.17733(12) 0.0307(14) Uani 1 1 d .
H269 H 0.7225 0.2094 0.1923 0.037 Uiso 1 1 calc R
C101 C 0.7381(4) 0.4224(2) 0.18021(11) 0.0240(12) Uani 1 1 d .
H263 H 0.7480 0.4424 0.1958 0.029 Uiso 1 1 calc R
C102 C 0.7267(4) 0.3742(2) 0.18044(11) 0.0254(13) Uani 1 1 d .
H261 H 0.7286 0.3620 0.1958 0.030 Uiso 1 1 calc R
C103 C 0.7124(4) 0.34362(18) 0.15769(10) 0.0186(11) Uani 1 1 d .
C104 C 0.7082(4) 0.3647(2) 0.13595(11) 0.0252(13) Uani 1 1 d .
H264 H 0.6976 0.3458 0.1201 0.030 Uiso 1 1 calc R
C105 C 0.7196(5) 0.4134(2) 0.13756(11) 0.0288(14) Uani 1 1 d .
H266 H 0.7157 0.4268 0.1225 0.035 Uiso 1 1 calc R
C106 C 0.4455(4) 0.2476(2) 0.15235(11) 0.0269(13) Uani 1 1 d .
H316 H 0.4328 0.2294 0.1363 0.032 Uiso 1 1 calc R
C107 C 0.4489(4) 0.2962(2) 0.15379(11) 0.0256(13) Uani 1 1 d .
H319 H 0.4378 0.3103 0.1391 0.031 Uiso 1 1 calc R
C108 C 0.4690(4) 0.32416(19) 0.17717(10) 0.0198(11) Uani 1 1 d .
C109 C 0.4830(5) 0.3005(2) 0.19785(11) 0.0279(13) Uani 1 1 d .
H317 H 0.4959 0.3177 0.2142 0.033 Uiso 1 1 calc R
C110 C 0.4779(5) 0.2520(2) 0.19453(12) 0.0309(14) Uani 1 1 d .
H321 H 0.4884 0.2368 0.2089 0.037 Uiso 1 1 calc R
C111 C 0.5156(5) 0.4528(2) 0.20392(12) 0.0308(14) Uani 1 1 d .
H323 H 0.5353 0.4709 0.2198 0.037 Uiso 1 1 calc R
C112 C 0.5034(5) 0.4043(2) 0.20255(11) 0.0316(15) Uani 1 1 d .
H318 H 0.5137 0.3902 0.2173 0.038 Uiso 1 1 calc R
C113 C 0.4761(4) 0.37639(19) 0.17958(10) 0.0181(11) Uani 1 1 d .
C114 C 0.4602(5) 0.4002(2) 0.15918(12) 0.0307(14) Uani 1 1 d .
H320 H 0.4414 0.3830 0.1430 0.037 Uiso 1 1 calc R
C115 C 0.4716(6) 0.4490(2) 0.16221(12) 0.0390(17) Uani 1 1 d .
H322 H 0.4578 0.4642 0.1480 0.047 Uiso 1 1 calc R
C116 C 0.1797(5) 0.2067(2) 0.12787(13) 0.0333(15) Uani 1 1 d .
H277 H 0.1653 0.1882 0.1119 0.040 Uiso 1 1 calc R
C117 C 0.1792(5) 0.2548(2) 0.12939(12) 0.0278(13) Uani 1 1 d .
H276 H 0.1650 0.2686 0.1147 0.033 Uiso 1 1 calc R
C118 C 0.1997(4) 0.2836(2) 0.15273(10) 0.0217(12) Uani 1 1 d .
C119 C 0.2183(4) 0.2603(2) 0.17360(11) 0.0266(13) Uani 1 1 d .
H278 H 0.2319 0.2775 0.1899 0.032 Uiso 1 1 calc R
C120 C 0.2167(5) 0.2111(2) 0.17004(13) 0.0346(15) Uani 1 1 d .
H270 H 0.2286 0.1957 0.1843 0.041 Uiso 1 1 calc R
C121 C 0.2076(5) 0.4118(2) 0.18025(11) 0.0270(13) Uani 1 1 d .
H272 H 0.2172 0.4301 0.1963 0.032 Uiso 1 1 calc R
C122 C 0.2153(4) 0.3638(2) 0.17859(10) 0.0239(12) Uani 1 1 d .
H274 H 0.2303 0.3501 0.1933 0.029 Uiso 1 1 calc R
C123 C 0.2010(4) 0.3359(2) 0.15536(10) 0.0202(11) Uani 1 1 d .
C124 C 0.1842(4) 0.3586(2) 0.13460(11) 0.0252(13) Uani 1 1 d .
H275 H 0.1774 0.3415 0.1183 0.030 Uiso 1 1 calc R
C125 C 0.1774(4) 0.4070(2) 0.13810(11) 0.0253(13) Uani 1 1 d .
H279 H 0.1649 0.4220 0.1238 0.030 Uiso 1 1 calc R
C126 C 1.0282(5) 0.6652(3) 0.42175(12) 0.0385(16) Uani 1 1 d .
H346 H 1.0583 0.6402 0.4282 0.046 Uiso 1 1 calc R
C127 C 0.9587(5) 0.6545(2) 0.40122(12) 0.0317(14) Uani 1 1 d .
H344 H 0.9427 0.6230 0.3935 0.038 Uiso 1 1 calc R
C128 C 0.9124(4) 0.6907(2) 0.39201(11) 0.0250(13) Uani 1 1 d .
C129 C 0.9373(5) 0.7365(2) 0.40391(12) 0.0341(15) Uani 1 1 d .
H343 H 0.9060 0.7618 0.3983 0.041 Uiso 1 1 calc R
C130 C 1.0096(5) 0.7442(2) 0.42433(12) 0.0384(16) Uani 1 1 d .
H340 H 1.0275 0.7754 0.4324 0.046 Uiso 1 1 calc R
C131 C 0.6816(5) 0.6896(2) 0.34806(11) 0.0301(14) Uani 1 1 d .
H341 H 0.6224 0.7045 0.3472 0.036 Uiso 1 1 calc R
C132 C 0.7506(5) 0.7022(2) 0.36857(11) 0.0281(13) Uani 1 1 d .
H342 H 0.7394 0.7256 0.3817 0.034 Uiso 1 1 calc R
C133 C 0.8365(4) 0.6802(2) 0.36969(11) 0.0257(13) Uani 1 1 d .
C134 C 0.8516(5) 0.6458(2) 0.34980(12) 0.0334(15) Uani 1 1 d .
H347 H 0.9099 0.6302 0.3502 0.040 Uiso 1 1 calc R
C135 C 0.7797(5) 0.6355(2) 0.32974(12) 0.0357(16) Uani 1 1 d .
H345 H 0.7892 0.6129 0.3160 0.043 Uiso 1 1 calc R
C136 C 0.2927(7) 0.6538(4) 0.36939(16) 0.065(3) Uani 1 1 d .
H260 H 0.3477 0.6396 0.3759 0.078 Uiso 1 1 calc R
C137 C 0.2502(6) 0.6367(3) 0.34536(14) 0.053(2) Uani 1 1 d .
H259 H 0.2771 0.6120 0.3358 0.064 Uiso 1 1 calc R
C138 C 0.1673(5) 0.6562(2) 0.33521(12) 0.0370(16) Uani 1 1 d .
C139 C 0.1356(6) 0.6932(3) 0.35024(15) 0.053(2) Uani 1 1 d .
H375 H 0.0809 0.7082 0.3442 0.063 Uiso 1 1 calc R
C140 C 0.1832(7) 0.7086(4) 0.37407(16) 0.067(3) Uani 1 1 d .
H372 H 0.1598 0.7342 0.3838 0.081 Uiso 1 1 calc R
C141 C 0.0035(5) 0.6414(2) 0.27377(13) 0.0376(16) Uani 1 1 d .
H376 H -0.0454 0.6579 0.2660 0.045 Uiso 1 1 calc R
C142 C 0.0453(5) 0.6597(2) 0.29781(13) 0.0393(17) Uani 1 1 d .
H373 H 0.0245 0.6877 0.3060 0.047 Uiso 1 1 calc R
C143 C 0.1169(5) 0.6373(2) 0.30968(12) 0.0284(13) Uani 1 1 d .
C144 C 0.1416(5) 0.5954(2) 0.29645(12) 0.0358(15) Uani 1 1 d .
H377 H 0.1890 0.5779 0.3040 0.043 Uiso 1 1 calc R
C145 C 0.0967(5) 0.5794(2) 0.27235(12) 0.0351(15) Uani 1 1 d .
H374 H 0.1155 0.5514 0.2637 0.042 Uiso 1 1 calc R
C146 C 0.5582(5) 0.6058(2) 0.27164(12) 0.0315(14) Uani 1 1 d .
H146 H 0.6180 0.5918 0.2700 0.038 Uiso 1 1 calc R
C147 C 0.4820(5) 0.5947(2) 0.25258(11) 0.0282(13) Uani 1 1 d .
H147 H 0.4894 0.5736 0.2381 0.034 Uiso 1 1 calc R
C148 C 0.3931(5) 0.6152(2) 0.25505(11) 0.0246(13) Uani 1 1 d .
C149 C 0.3870(5) 0.6467(2) 0.27643(12) 0.0336(15) Uani 1 1 d .
H149 H 0.3286 0.6616 0.2785 0.040 Uiso 1 1 calc R
C150 C 0.4666(5) 0.6560(2) 0.29460(12) 0.0368(16) Uani 1 1 d .
H150 H 0.4616 0.6774 0.3091 0.044 Uiso 1 1 calc R
C151 C 0.1595(4) 0.62270(19) 0.21353(11) 0.0232(12) Uani 1 1 d .
H151 H 0.1157 0.6456 0.2104 0.028 Uiso 1 1 calc R
C152 C 0.2416(4) 0.6361(2) 0.23050(11) 0.0256(13) Uani 1 1 d .
H152 H 0.2534 0.6675 0.2387 0.031 Uiso 1 1 calc R
C153 C 0.3076(4) 0.60352(19) 0.23559(10) 0.0208(12) Uani 1 1 d .
C154 C 0.2883(5) 0.5581(2) 0.22220(11) 0.0282(13) Uani 1 1 d .
H154 H 0.3328 0.5351 0.2244 0.034 Uiso 1 1 calc R
C155 C 0.2027(5) 0.5475(2) 0.20564(11) 0.0290(14) Uani 1 1 d .
H155 H 0.1891 0.5164 0.1970 0.035 Uiso 1 1 calc R
C156 C -0.1146(5) 0.5030(2) 0.11300(11) 0.0277(13) Uani 1 1 d .
H156 H -0.0962 0.4771 0.1208 0.033 Uiso 1 1 calc R
C157 C -0.1725(4) 0.4941(2) 0.09019(11) 0.0266(13) Uani 1 1 d .
H157 H -0.1948 0.4628 0.0829 0.032 Uiso 1 1 calc R
C158 C -0.1974(5) 0.5316(2) 0.07816(11) 0.0292(14) Uani 1 1 d .
C159 C -0.1601(6) 0.5767(2) 0.08965(12) 0.0422(19) Uani 1 1 d .
H159 H -0.1730 0.6032 0.0817 0.051 Uiso 1 1 calc R
C160 C -0.1048(6) 0.5824(2) 0.11241(13) 0.0392(17) Uani 1 1 d .
H160 H -0.0805 0.6133 0.1199 0.047 Uiso 1 1 calc R
C161 C -0.4094(8) 0.5449(4) 0.03191(17) 0.084(4) Uani 1 1 d .
H161 H -0.4567 0.5668 0.0301 0.100 Uiso 1 1 calc R
C162 C -0.3367(8) 0.5548(3) 0.05171(16) 0.075(3) Uani 1 1 d .
H162 H -0.3349 0.5827 0.0632 0.090 Uiso 1 1 calc R
C163 C -0.2672(5) 0.5244(2) 0.05476(12) 0.0345(15) Uani 1 1 d .
C164 C -0.2692(5) 0.4861(2) 0.03640(12) 0.0354(15) Uani 1 1 d .
H164 H -0.2197 0.4651 0.0370 0.042 Uiso 1 1 calc R
C165 C -0.3453(6) 0.4791(3) 0.01695(13) 0.0467(19) Uani 1 1 d .
H165 H -0.3464 0.4532 0.0042 0.056 Uiso 1 1 calc R
C166 C 0.1103(8) 0.4916(3) 0.05119(15) 0.062(3) Uani 1 1 d .
H399 H 0.1464 0.4704 0.0595 0.074 Uiso 1 1 calc R
C167 C 0.0736(7) 0.4779(3) 0.02637(15) 0.060(3) Uani 1 1 d .
H401 H 0.0847 0.4479 0.0183 0.072 Uiso 1 1 calc R
C168 C 0.0216(4) 0.5068(2) 0.01318(11) 0.0269(13) Uani 1 1 d .
C169 C 0.0102(7) 0.5498(3) 0.02642(14) 0.065(3) Uani 1 1 d .
H402 H -0.0250 0.5717 0.0185 0.078 Uiso 1 1 calc R
C170 C 0.0499(7) 0.5614(3) 0.05118(14) 0.062(3) Uani 1 1 d .
H400 H 0.0423 0.5917 0.0595 0.074 Uiso 1 1 calc R
C171 C 0.9316(4) 0.7442(2) 0.14983(11) 0.0242(12) Uani 1 1 d .
H326 H 0.9228 0.7253 0.1339 0.029 Uiso 1 1 calc R
C172 C 0.9379(4) 0.7925(2) 0.15060(11) 0.0259(13) Uani 1 1 d .
H329 H 0.9314 0.8059 0.1356 0.031 Uiso 1 1 calc R
C173 C 0.9539(4) 0.82136(19) 0.17365(10) 0.0195(11) Uani 1 1 d .
C174 C 0.9586(5) 0.7986(2) 0.19494(11) 0.0277(13) Uani 1 1 d .
H331 H 0.9674 0.8165 0.2111 0.033 Uiso 1 1 calc R
C175 C 0.9505(5) 0.7501(2) 0.19248(11) 0.0302(14) Uani 1 1 d .
H325 H 0.9546 0.7356 0.2072 0.036 Uiso 1 1 calc R
C176 C 1.0014(5) 0.9500(2) 0.19930(12) 0.0339(15) Uani 1 1 d .
H330 H 1.0195 0.9683 0.2152 0.041 Uiso 1 1 calc R
C177 C 0.9876(5) 0.9020(2) 0.19860(11) 0.0289(14) Uani 1 1 d .
H328 H 0.9942 0.8884 0.2136 0.035 Uiso 1 1 calc R
C178 C 0.9638(4) 0.87357(19) 0.17554(10) 0.0201(11) Uani 1 1 d .
C179 C 0.9526(5) 0.8965(2) 0.15471(11) 0.0328(15) Uani 1 1 d .
H327 H 0.9361 0.8789 0.1386 0.039 Uiso 1 1 calc R
C180 C 0.9655(6) 0.9452(2) 0.15742(13) 0.0435(18) Uani 1 1 d .
H324 H 0.9556 0.9599 0.1429 0.052 Uiso 1 1 calc R
C181 C 0.6767(5) 0.6987(2) 0.12633(13) 0.0355(15) Uani 1 1 d .
H371 H 0.6687 0.6802 0.1104 0.043 Uiso 1 1 calc R
C182 C 0.6814(5) 0.7470(2) 0.12744(12) 0.0321(14) Uani 1 1 d .
H364 H 0.6786 0.7607 0.1125 0.038 Uiso 1 1 calc R
C183 C 0.6903(4) 0.7758(2) 0.15058(10) 0.0220(12) Uani 1 1 d .
C184 C 0.6943(4) 0.7526(2) 0.17163(11) 0.0266(13) Uani 1 1 d .
H370 H 0.6994 0.7700 0.1879 0.032 Uiso 1 1 calc R
C185 C 0.6906(5) 0.7038(2) 0.16872(12) 0.0327(15) Uani 1 1 d .
H368 H 0.6939 0.6890 0.1833 0.039 Uiso 1 1 calc R
C186 C 0.6994(5) 0.9046(2) 0.17664(11) 0.0299(14) Uani 1 1 d .
H365 H 0.7050 0.9231 0.1926 0.036 Uiso 1 1 calc R
C187 C 0.7044(4) 0.8566(2) 0.17558(11) 0.0255(13) Uani 1 1 d .
H366 H 0.7149 0.8433 0.1906 0.031 Uiso 1 1 calc R
C188 C 0.6940(4) 0.82794(19) 0.15253(10) 0.0191(11) Uani 1 1 d .
C189 C 0.6844(4) 0.8509(2) 0.13131(11) 0.0250(13) Uani 1 1 d .
H367 H 0.6802 0.8335 0.1151 0.030 Uiso 1 1 calc R
C190 C 0.6811(5) 0.8991(2) 0.13422(11) 0.0300(14) Uani 1 1 d .
H369 H 0.6742 0.9139 0.1196 0.036 Uiso 1 1 calc R
C191 C 0.4311(5) 0.6625(2) 0.16036(12) 0.0330(15) Uani 1 1 d .
H405 H 0.4153 0.6404 0.1456 0.040 Uiso 1 1 calc R
C192 C 0.4264(5) 0.7097(2) 0.15818(11) 0.0273(13) Uani 1 1 d .
H403 H 0.4080 0.7191 0.1424 0.033 Uiso 1 1 calc R
C193 C 0.4491(4) 0.74306(19) 0.17949(11) 0.0197(11) Uani 1 1 d .
C194 C 0.4734(5) 0.7263(2) 0.20200(11) 0.0295(14) Uani 1 1 d .
H356 H 0.4881 0.7474 0.2171 0.035 Uiso 1 1 calc R
C195 C 0.4758(5) 0.6782(2) 0.20209(12) 0.0347(15) Uani 1 1 d .
H408 H 0.4923 0.6676 0.2176 0.042 Uiso 1 1 calc R
C196 C 0.4696(5) 0.8750(2) 0.19811(11) 0.0280(13) Uani 1 1 d .
H406 H 0.4766 0.8967 0.2130 0.034 Uiso 1 1 calc R
C197 C 0.4632(4) 0.8274(2) 0.20003(11) 0.0261(13) Uani 1 1 d .
H357 H 0.4660 0.8171 0.2159 0.031 Uiso 1 1 calc R
C198 C 0.4524(4) 0.79481(19) 0.17829(10) 0.0194(11) Uani 1 1 d .
C199 C 0.4476(4) 0.8124(2) 0.15563(11) 0.0233(12) Uani 1 1 d .
H407 H 0.4401 0.7914 0.1404 0.028 Uiso 1 1 calc R
C200 C 0.4539(4) 0.8606(2) 0.15527(11) 0.0233(12) Uani 1 1 d .
H404 H 0.4491 0.8718 0.1396 0.028 Uiso 1 1 calc R
C201 C 0.1594(5) 0.7152(2) 0.13281(12) 0.0310(14) Uani 1 1 d .
H294 H 0.1465 0.6946 0.1175 0.037 Uiso 1 1 calc R
C202 C 0.1735(5) 0.7632(2) 0.13184(11) 0.0266(13) Uani 1 1 d .
H299 H 0.1700 0.7749 0.1163 0.032 Uiso 1 1 calc R
C203 C 0.1931(4) 0.79405(19) 0.15436(10) 0.0201(11) Uani 1 1 d .
C204 C 0.1988(4) 0.7741(2) 0.17627(11) 0.0263(13) Uani 1 1 d .
H297 H 0.2131 0.7935 0.1920 0.032 Uiso 1 1 calc R
C205 C 0.1834(5) 0.7255(2) 0.17510(12) 0.0311(14) Uani 1 1 d .
H298 H 0.1879 0.7126 0.1903 0.037 Uiso 1 1 calc R
C206 C 0.2328(4) 0.92443(19) 0.17690(11) 0.0254(13) Uani 1 1 d .
H295 H 0.2401 0.9445 0.1924 0.030 Uiso 1 1 calc R
C207 C 0.2167(5) 0.8767(2) 0.17730(11) 0.0257(13) Uani 1 1 d .
H293 H 0.2128 0.8646 0.1927 0.031 Uiso 1 1 calc R
C208 C 0.2062(4) 0.84616(18) 0.15462(10) 0.0187(11) Uani 1 1 d .
C209 C 0.2106(4) 0.8669(2) 0.13294(11) 0.0255(13) Uani 1 1 d .
H292 H 0.2028 0.8478 0.1171 0.031 Uiso 1 1 calc R
C210 C 0.2262(5) 0.9149(2) 0.13443(12) 0.0297(14) Uani 1 1 d .
H296 H 0.2282 0.9280 0.1193 0.036 Uiso 1 1 calc R
C211 C 0.1726(4) 0.3743(2) 0.38931(11) 0.0252(13) Uani 1 1 d .
H21C H 0.2499 0.3916 0.3911 0.030 Uiso 1 1 calc R
C212 C 0.1011(4) 0.3672(2) 0.36307(11) 0.0259(13) Uani 1 1 d .
H21D H 0.1273 0.3797 0.3460 0.031 Uiso 1 1 calc R
C213 C 0.1693(4) 0.4758(2) 0.37369(11) 0.0273(13) Uani 1 1 d .
H21B H 0.2266 0.4572 0.3641 0.033 Uiso 1 1 calc R
C214 C 0.0554(5) 0.4703(3) 0.36079(13) 0.0386(17) Uani 1 1 d .
H21A H 0.0314 0.4484 0.3423 0.046 Uiso 1 1 calc R
C215 C 0.6747(5) 0.4013(2) 0.38551(12) 0.0299(14) Uani 1 1 d .
H21E H 0.7500 0.4187 0.3843 0.036 Uiso 1 1 calc R
C216 C 0.5892(5) 0.3931(2) 0.36164(11) 0.0341(15) Uani 1 1 d .
C217 C 0.6594(5) 0.5015(3) 0.36993(12) 0.0358(16) Uani 1 1 d .
H217 H 0.7085 0.4822 0.3577 0.043 Uiso 1 1 calc R
C218 C 0.5418(5) 0.4976(2) 0.36262(12) 0.0337(15) Uani 1 1 d .
H218 H 0.5067 0.4754 0.3450 0.040 Uiso 1 1 calc R
C219 C 0.3674(4) 0.3075(2) 0.28912(12) 0.0299(14) Uani 1 1 d .
H219 H 0.4409 0.3252 0.2978 0.036 Uiso 1 1 calc R
C220 C 0.2703(5) 0.3107(2) 0.30371(11) 0.0285(14) Uani 1 1 d .
H220 H 0.2749 0.3311 0.3229 0.034 Uiso 1 1 calc R
C221 C 0.3528(5) 0.4163(2) 0.30277(11) 0.0302(14) Uani 1 1 d .
H221 H 0.3966 0.4029 0.3183 0.036 Uiso 1 1 calc R
C222 C 0.3865(5) 0.4107(2) 0.27476(12) 0.0319(15) Uani 1 1 d .
H222 H 0.4537 0.3933 0.2701 0.038 Uiso 1 1 calc R
C223 C 0.7396(4) 0.3434(2) 0.30406(10) 0.0229(12) Uani 1 1 d .
H223 H 0.7289 0.3653 0.3220 0.027 Uiso 1 1 calc R
C224 C 0.8493(4) 0.3384(2) 0.29569(11) 0.0246(13) Uani 1 1 d .
H224 H 0.9169 0.3568 0.3074 0.030 Uiso 1 1 calc R
C225 C 0.8367(4) 0.4484(2) 0.30402(11) 0.0246(13) Uani 1 1 d .
H225 H 0.8657 0.4367 0.3219 0.030 Uiso 1 1 calc R
C226 C 0.8935(4) 0.4397(2) 0.27884(10) 0.0238(12) Uani 1 1 d .
H226 H 0.9630 0.4219 0.2789 0.029 Uiso 1 1 calc R
C227 C 0.3237(5) 0.2497(2) 0.06744(13) 0.0365(16) Uani 1 1 d .
H227 H 0.2658 0.2656 0.0781 0.044 Uiso 1 1 calc R
C228 C 0.3178(5) 0.2456(2) 0.03715(12) 0.0321(15) Uani 1 1 d .
H228 H 0.2554 0.2587 0.0260 0.038 Uiso 1 1 calc R
C229 C 0.3043(5) 0.3521(2) 0.05562(11) 0.0290(14) Uani 1 1 d .
H229 H 0.2289 0.3325 0.0533 0.035 Uiso 1 1 calc R
C230 C 0.3734(4) 0.3523(2) 0.03265(11) 0.0287(14) Uani 1 1 d .
H230 H 0.3466 0.3327 0.0137 0.034 Uiso 1 1 calc R
C231 C 0.7853(5) 0.2031(2) 0.06158(12) 0.0327(15) Uani 1 1 d .
H231 H 0.7175 0.2206 0.0656 0.039 Uiso 1 1 calc R
C232 C 0.8200(5) 0.1967(2) 0.03396(11) 0.0350(15) Uani 1 1 d .
H232 H 0.7771 0.2096 0.0181 0.042 Uiso 1 1 calc R
C233 C 0.8060(5) 0.3058(2) 0.04643(12) 0.0324(14) Uani 1 1 d .
H233 H 0.7320 0.2879 0.0382 0.039 Uiso 1 1 calc R
C234 C 0.9035(5) 0.3018(2) 0.03170(11) 0.0353(16) Uani 1 1 d .
H234 H 0.8992 0.2808 0.0127 0.042 Uiso 1 1 calc R
C235 C 0.1458(6) 0.9138(2) 0.39083(12) 0.0400(17) Uani 1 1 d .
H235 H 0.2216 0.9275 0.3999 0.048 Uiso 1 1 calc R
C236 C 0.1123(5) 0.9177(2) 0.36202(11) 0.0278(13) Uani 1 1 d .
H236 H 0.1647 0.9345 0.3504 0.033 Uiso 1 1 calc R
C237 C 0.1837(5) 1.0214(2) 0.38654(13) 0.0381(16) Uani 1 1 d .
H237 H 0.2487 1.0028 0.3812 0.046 Uiso 1 1 calc R
C238 C 0.0910(6) 1.0245(2) 0.36624(12) 0.0411(17) Uani 1 1 d .
H238 H 0.0892 1.0086 0.3462 0.049 Uiso 1 1 calc R
C239 C 0.6568(5) 0.8669(2) 0.38337(11) 0.0323(14) Uani 1 1 d .
H239 H 0.7332 0.8847 0.3840 0.039 Uiso 1 1 calc R
C240 C 0.5792(5) 0.8602(2) 0.35808(11) 0.0324(15) Uani 1 1 d .
H240 H 0.6000 0.8731 0.3406 0.039 Uiso 1 1 calc R
C241 C 0.6555(5) 0.9741(2) 0.39900(14) 0.0407(17) Uani 1 1 d .
H241 H 0.7168 0.9601 0.4100 0.049 Uiso 1 1 calc R
C242 C 0.6451(5) 0.9678(2) 0.36869(13) 0.0375(16) Uani 1 1 d .
H242 H 0.6989 0.9493 0.3577 0.045 Uiso 1 1 calc R
C243 C 0.2177(4) 0.8392(2) 0.30105(10) 0.0232(12) Uani 1 1 d .
C244 C 0.3288(4) 0.8351(2) 0.29322(11) 0.0271(13) Uani 1 1 d .
C245 C 0.3110(4) 0.9450(2) 0.30138(11) 0.0260(13) Uani 1 1 d .
H245 H 0.3391 0.9333 0.3193 0.031 Uiso 1 1 calc R
C246 C 0.3693(4) 0.9367(2) 0.27699(10) 0.0257(13) Uani 1 1 d .
H246 H 0.4393 0.9192 0.2774 0.031 Uiso 1 1 calc R
C247 C 0.7471(4) 0.8058(2) 0.30020(10) 0.0239(12) Uani 1 1 d .
H247 H 0.7468 0.8272 0.3189 0.029 Uiso 1 1 calc R
C248 C 0.8471(4) 0.8037(2) 0.28709(11) 0.0251(13) Uani 1 1 d .
H248 H 0.9179 0.8236 0.2963 0.030 Uiso 1 1 calc R
C249 C 0.8227(4) 0.9107(2) 0.29825(11) 0.0258(13) Uani 1 1 d .
H249 H 0.8628 0.8981 0.3146 0.031 Uiso 1 1 calc R
C250 C 0.8639(4) 0.9052(2) 0.27127(11) 0.0245(13) Uani 1 1 d .
H250 H 0.9338 0.8889 0.2682 0.029 Uiso 1 1 calc R
C251 C 0.4743(5) 0.7090(2) 0.07233(13) 0.0337(15) Uani 1 1 d .
H251 H 0.5421 0.7295 0.0829 0.040 Uiso 1 1 calc R
C252 C 0.4600(5) 0.6972(2) 0.04164(13) 0.0371(16) Uani 1 1 d .
H252 H 0.5186 0.7098 0.0304 0.045 Uiso 1 1 calc R
C253 C 0.5039(5) 0.8062(2) 0.05366(11) 0.0276(13) Uani 1 1 d .
H253 H 0.5745 0.7894 0.0537 0.033 Uiso 1 1 calc R
C254 C 0.4234(5) 0.7983(2) 0.02920(11) 0.0267(13) Uani 1 1 d .
H254 H 0.4363 0.7758 0.0116 0.032 Uiso 1 1 calc R
C255 C 0.9927(5) 0.7488(2) 0.05218(10) 0.0242(12) Uani 1 1 d .
H255 H 1.0699 0.7664 0.0553 0.029 Uiso 1 1 calc R
C256 C 0.9253(4) 0.7456(2) 0.02564(10) 0.0209(12) Uani 1 1 d .
H256 H 0.9545 0.7609 0.0096 0.025 Uiso 1 1 calc R
C257 C 0.9903(4) 0.8536(2) 0.04102(11) 0.0267(13) Uani 1 1 d .
H257 H 1.0474 0.8366 0.0306 0.032 Uiso 1 1 calc R
C258 C 0.8771(4) 0.8510(2) 0.02883(11) 0.0268(13) Uani 1 1 d .
H258 H 0.8532 0.8323 0.0095 0.032 Uiso 1 1 calc R
C259 C 0.7240(12) 0.2003(6) 0.5599(3) 0.161(7) Uani 1 1 d .
H25A H 0.7305 0.1736 0.5691 0.241 Uiso 1 1 calc R
H25B H 0.6997 0.2260 0.5705 0.241 Uiso 1 1 calc R
H25C H 0.7885 0.2109 0.5551 0.241 Uiso 1 1 calc R
C260 C 0.6499(12) 0.1851(5) 0.5361(3) 0.165(8) Uani 1 1 d .
H26K H 0.5962 0.1665 0.5425 0.198 Uiso 1 1 calc R
H26L H 0.6228 0.2149 0.5334 0.198 Uiso 1 1 calc R
C261 C 0.2112(7) 0.2445(3) 0.54184(19) 0.069(3) Uani 1 1 d .
H26D H 0.2691 0.2361 0.5332 0.083 Uiso 1 1 calc R
H26E H 0.2186 0.2345 0.5586 0.083 Uiso 1 1 calc R
C262 C 0.2062(6) 0.2959(3) 0.54429(18) 0.063(2) Uani 1 1 d .
H379 H 0.2077 0.3062 0.5279 0.094 Uiso 1 1 calc R
H380 H 0.2627 0.3119 0.5556 0.094 Uiso 1 1 calc R
H26F H 0.1448 0.3036 0.5511 0.094 Uiso 1 1 calc R
C263 C 1.1664(15) 0.2461(7) 0.4681(4) 0.069(5) Uiso 0.50 1 d P
H26M H 1.1563 0.2791 0.4665 0.083 Uiso 0.50 1 calc PR
H26N H 1.2311 0.2452 0.4779 0.083 Uiso 0.50 1 calc PR
C264 C 1.1620(18) 0.2253(8) 0.4504(4) 0.091(7) Uiso 0.50 1 d P
H388 H 1.1212 0.1958 0.4504 0.137 Uiso 0.50 1 calc PR
H389 H 1.2284 0.2187 0.4466 0.137 Uiso 0.50 1 calc PR
H390 H 1.1324 0.2425 0.4376 0.137 Uiso 0.50 1 calc PR
C265 C 0.2585(6) 0.1135(3) 0.20397(17) 0.053(2) Uani 1 1 d .
H26I H 0.1983 0.1281 0.1989 0.063 Uiso 1 1 calc R
H26J H 0.2813 0.0974 0.1887 0.063 Uiso 1 1 calc R
C266 C 0.2343(10) 0.0799(5) 0.2195(3) 0.137(6) Uani 1 1 d .
H385 H 0.2949 0.0706 0.2277 0.205 Uiso 1 1 calc R
H386 H 0.1967 0.0523 0.2094 0.205 Uiso 1 1 calc R
H387 H 0.1944 0.0933 0.2321 0.205 Uiso 1 1 calc R
C267 C 0.1133(8) 0.0756(4) 0.1265(2) 0.092(4) Uani 1 1 d .
H26A H 0.1081 0.0929 0.1120 0.110 Uiso 1 1 calc R
H26B H 0.0608 0.0843 0.1370 0.110 Uiso 1 1 calc R
C268 C 0.0994(9) 0.0247(4) 0.1178(2) 0.098(4) Uani 1 1 d .
H265 H 0.1563 0.0154 0.1094 0.147 Uiso 1 1 calc R
H271 H 0.0393 0.0172 0.1061 0.147 Uiso 1 1 calc R
H26C H 0.0934 0.0077 0.1322 0.147 Uiso 1 1 calc R
C269 C 0.7917(5) 0.0446(3) 0.11358(15) 0.0485(19) Uani 1 1 d .
H26G H 0.8210 0.0728 0.1074 0.058 Uiso 1 1 calc R
H26H H 0.8084 0.0164 0.1030 0.058 Uiso 1 1 calc R
C270 C 0.8316(6) 0.0443(3) 0.14010(18) 0.064(3) Uani 1 1 d .
H27B H 0.8131 0.0718 0.1505 0.096 Uiso 1 1 calc R
H27C H 0.9037 0.0453 0.1413 0.096 Uiso 1 1 calc R
H27D H 0.8043 0.0156 0.1459 0.096 Uiso 1 1 calc R
C271 C 0.4249(11) 0.6854(9) 0.4366(4) 0.219(13) Uani 1 1 d .
H27I H 0.4270 0.6777 0.4538 0.262 Uiso 1 1 calc R
H27J H 0.4090 0.6548 0.4257 0.262 Uiso 1 1 calc R
C272 C 0.5053(12) 0.6931(6) 0.4347(4) 0.199(11) Uani 1 1 d .
H381 H 0.5156 0.6890 0.4170 0.298 Uiso 1 1 calc R
H382 H 0.5431 0.6716 0.4433 0.298 Uiso 1 1 calc R
H383 H 0.5275 0.7256 0.4421 0.298 Uiso 1 1 calc R
C273 C 0.5963(7) 0.5580(4) 0.1331(2) 0.084(3) Uani 1 1 d .
H384 H 0.5924 0.5289 0.1409 0.101 Uiso 1 1 calc R
H27E H 0.5501 0.5786 0.1408 0.101 Uiso 1 1 calc R
C274 C 0.5631(9) 0.5462(6) 0.1079(2) 0.130(6) Uani 1 1 d .
H409 H 0.5672 0.5745 0.0997 0.195 Uiso 1 1 calc R
H420 H 0.4945 0.5323 0.1061 0.195 Uiso 1 1 calc R
H421 H 0.6042 0.5235 0.1002 0.195 Uiso 1 1 calc R
C275 C 0.2714(5) 0.5478(3) 0.11504(14) 0.0482(19) Uani 1 1 d .
H27G H 0.2990 0.5781 0.1107 0.058 Uiso 1 1 calc R
H27H H 0.2902 0.5222 0.1030 0.058 Uiso 1 1 calc R
C276 C 0.3125(6) 0.5425(3) 0.14060(17) 0.057(2) Uani 1 1 d .
H273 H 0.2824 0.5633 0.1528 0.086 Uiso 1 1 calc R
H378 H 0.3841 0.5508 0.1425 0.086 Uiso 1 1 calc R
H27F H 0.2983 0.5099 0.1434 0.086 Uiso 1 1 calc R
B1 B 0.0581(6) 0.2895(3) 0.38619(13) 0.0301(16) Uani 1 1 d .
H1 H 0.0513 0.2505 0.3861 0.036 Uiso 1 1 calc R
B2 B 0.0302(6) 0.3290(3) 0.41234(13) 0.0303(16) Uani 1 1 d .
H2 H 0.0064 0.3156 0.4294 0.036 Uiso 1 1 calc R
B3 B -0.0487(6) 0.3219(3) 0.38339(13) 0.0319(16) Uani 1 1 d .
H3 H -0.1255 0.3039 0.3813 0.038 Uiso 1 1 calc R
B4 B 0.0295(6) 0.3155(3) 0.35858(13) 0.0314(16) Uani 1 1 d .
H4 H 0.0056 0.2938 0.3400 0.038 Uiso 1 1 calc R
B5 B 0.1525(5) 0.3192(3) 0.37202(13) 0.0293(16) Uani 1 1 d .
H5 H 0.2095 0.3005 0.3624 0.035 Uiso 1 1 calc R
B6 B 0.1540(5) 0.3280(3) 0.40495(13) 0.0287(15) Uani 1 1 d .
H6 H 0.2126 0.3145 0.4171 0.034 Uiso 1 1 calc R
B7 B 0.1069(5) 0.3830(2) 0.41437(12) 0.0268(15) Uani 1 1 d .
H7 H 0.1347 0.4042 0.4329 0.032 Uiso 1 1 calc R
B8 B -0.0219(5) 0.3792(3) 0.40135(13) 0.0297(16) Uani 1 1 d .
H8 H -0.0800 0.3969 0.4111 0.036 Uiso 1 1 calc R
B9 B -0.0199(5) 0.3702(3) 0.36764(13) 0.0277(15) Uani 1 1 d .
H9 H -0.0774 0.3827 0.3547 0.033 Uiso 1 1 calc R
B10 B 0.1015(5) 0.5621(3) 0.38657(13) 0.0296(16) Uani 1 1 d .
H10 H 0.1072 0.6011 0.3867 0.036 Uiso 1 1 calc R
B11 B 0.0061(6) 0.5236(3) 0.36778(14) 0.0325(17) Uani 1 1 d .
H11 H -0.0506 0.5371 0.3550 0.039 Uiso 1 1 calc R
B12 B 0.0066(5) 0.5320(3) 0.40094(13) 0.0300(16) Uani 1 1 d .
H410 H -0.0498 0.5515 0.4104 0.036 Uiso 1 1 calc R
B13 B 0.1328(6) 0.5363(3) 0.41415(14) 0.0328(17) Uani 1 1 d .
H13 H 0.1605 0.5583 0.4324 0.039 Uiso 1 1 calc R
B14 B 0.2064(6) 0.5310(3) 0.38913(16) 0.0354(18) Uani 1 1 d .
H14 H 0.2829 0.5491 0.3907 0.042 Uiso 1 1 calc R
B15 B 0.1297(6) 0.5230(3) 0.36081(15) 0.0352(18) Uani 1 1 d .
H15 H 0.1547 0.5355 0.3436 0.042 Uiso 1 1 calc R
B16 B 0.1763(5) 0.4824(2) 0.40469(13) 0.0278(15) Uani 1 1 d .
H16 H 0.2361 0.4695 0.4168 0.033 Uiso 1 1 calc R
B17 B 0.0538(5) 0.4827(3) 0.41337(13) 0.0291(16) Uani 1 1 d .
H17 H 0.0299 0.4713 0.4310 0.035 Uiso 1 1 calc R
B18 B -0.0263(5) 0.4747(3) 0.38383(13) 0.0285(15) Uani 1 1 d .
H18 H -0.1042 0.4580 0.3816 0.034 Uiso 1 1 calc R
B19 B 0.5640(6) 0.3165(3) 0.38706(15) 0.0364(18) Uani 1 1 d .
H19 H 0.5585 0.2776 0.3873 0.044 Uiso 1 1 calc R
B20 B 0.5531(6) 0.3566(3) 0.41433(14) 0.0362(18) Uani 1 1 d .
H411 H 0.5417 0.3440 0.4326 0.043 Uiso 1 1 calc R
B21 B 0.4592(6) 0.3483(3) 0.38868(17) 0.0405(19) Uani 1 1 d .
H412 H 0.3845 0.3301 0.3899 0.049 Uiso 1 1 calc R
B22 B 0.5178(7) 0.3411(3) 0.36068(15) 0.041(2) Uani 1 1 d .
H413 H 0.4830 0.3187 0.3431 0.049 Uiso 1 1 calc R
B23 B 0.6457(6) 0.3453(3) 0.36911(14) 0.0356(18) Uani 1 1 d .
H414 H 0.6958 0.3261 0.3572 0.043 Uiso 1 1 calc R
B24 B 0.6675(6) 0.3546(3) 0.40176(14) 0.0317(16) Uani 1 1 d .
H419 H 0.7325 0.3409 0.4115 0.038 Uiso 1 1 calc R
B25 B 0.6260(6) 0.4103(3) 0.41317(13) 0.0336(17) Uani 1 1 d .
H415 H 0.6638 0.4318 0.4307 0.040 Uiso 1 1 calc R
B26 B 0.4941(6) 0.4070(3) 0.40522(14) 0.0351(18) Uani 1 1 d .
H416 H 0.4432 0.4256 0.4171 0.042 Uiso 1 1 calc R
B27 B 0.4739(6) 0.3958(3) 0.37155(15) 0.0362(18) Uani 1 1 d .
H417 H 0.4088 0.4076 0.3609 0.043 Uiso 1 1 calc R
B28 B 0.5993(7) 0.5886(3) 0.38567(16) 0.044(2) Uani 1 1 d .
H418 H 0.6047 0.6275 0.3856 0.052 Uiso 1 1 calc R
B29 B 0.4951(6) 0.5496(3) 0.37040(17) 0.042(2) Uani 1 1 d .
H29 H 0.4315 0.5627 0.3598 0.050 Uiso 1 1 calc R
B30 B 0.5164(7) 0.5586(3) 0.40358(16) 0.048(2) Uani 1 1 d .
H30 H 0.4659 0.5784 0.4151 0.057 Uiso 1 1 calc R
B31 B 0.6462(7) 0.5632(3) 0.41239(16) 0.046(2) Uani 1 1 d .
H31 H 0.6827 0.5856 0.4298 0.056 Uiso 1 1 calc R
B32 B 0.7036(7) 0.5562(3) 0.38384(16) 0.046(2) Uani 1 1 d .
H32 H 0.7785 0.5735 0.3821 0.055 Uiso 1 1 calc R
B33 B 0.6107(6) 0.5483(3) 0.35871(16) 0.0388(19) Uani 1 1 d .
H422 H 0.6231 0.5601 0.3404 0.047 Uiso 1 1 calc R
B34 B 0.4770(6) 0.5005(3) 0.38795(15) 0.0365(18) Uani 1 1 d .
H34 H 0.4013 0.4828 0.3887 0.044 Uiso 1 1 calc R
B35 B 0.5703(7) 0.5105(3) 0.41441(15) 0.0395(19) Uani 1 1 d .
H35 H 0.5570 0.5003 0.4331 0.047 Uiso 1 1 calc R
B36 B 0.6888(6) 0.5088(3) 0.40145(15) 0.0363(18) Uani 1 1 d .
H36 H 0.7553 0.4965 0.4113 0.044 Uiso 1 1 calc R
B37 B 0.2554(6) 0.2217(3) 0.27681(14) 0.0338(17) Uani 1 1 d .
H37 H 0.2481 0.1826 0.2760 0.041 Uiso 1 1 calc R
B38 B 0.1955(6) 0.2592(3) 0.29809(14) 0.0357(18) Uani 1 1 d .
H38 H 0.1489 0.2451 0.3118 0.043 Uiso 1 1 calc R
B39 B 0.1557(6) 0.2535(3) 0.26555(15) 0.041(2) Uani 1 1 d .
H39 H 0.0821 0.2347 0.2576 0.049 Uiso 1 1 calc R
B40 B 0.2631(7) 0.2500(3) 0.24917(15) 0.043(2) Uani 1 1 d .
H40 H 0.2609 0.2290 0.2303 0.052 Uiso 1 1 calc R
B41 B 0.3676(6) 0.2542(3) 0.27185(16) 0.0385(19) Uani 1 1 d .
H41A H 0.4356 0.2368 0.2681 0.046 Uiso 1 1 calc R
B42 B 0.3240(6) 0.2588(3) 0.30183(14) 0.0332(17) Uani 1 1 d .
H42A H 0.3624 0.2446 0.3179 0.040 Uiso 1 1 calc R
B43 B 0.1649(5) 0.3099(3) 0.28361(14) 0.0342(17) Uani 1 1 d .
H43 H 0.0975 0.3275 0.2879 0.041 Uiso 1 1 calc R
B44 B 0.2054(6) 0.3035(3) 0.25284(14) 0.0365(18) Uani 1 1 d .
H44A H 0.1652 0.3159 0.2364 0.044 Uiso 1 1 calc R
B45 B 0.3388(6) 0.3042(3) 0.25758(14) 0.0359(18) Uani 1 1 d .
H45A H 0.3883 0.3180 0.2444 0.043 Uiso 1 1 calc R
B46 B 0.3063(6) 0.4959(3) 0.28326(14) 0.0345(17) Uani 1 1 d .
H46A H 0.3125 0.5351 0.2842 0.041 Uiso 1 1 calc R
B47 B 0.2338(6) 0.4580(3) 0.25800(14) 0.0357(18) Uani 1 1 d .
H47A H 0.1937 0.4725 0.2422 0.043 Uiso 1 1 calc R
B48 B 0.1957(6) 0.4639(3) 0.28914(15) 0.0346(18) Uani 1 1 d .
H48 H 0.1303 0.4823 0.2942 0.041 Uiso 1 1 calc R
B49 B 0.3042(6) 0.4676(3) 0.31031(14) 0.0340(17) Uani 1 1 d .
H49A H 0.3107 0.4878 0.3295 0.041 Uiso 1 1 calc R
B50 B 0.4074(6) 0.4655(3) 0.29322(14) 0.0331(17) Uani 1 1 d .
H50A H 0.4816 0.4839 0.3009 0.040 Uiso 1 1 calc R
B51 B 0.3634(6) 0.4590(3) 0.26122(13) 0.0331(17) Uani 1 1 d .
H51A H 0.4100 0.4739 0.2477 0.040 Uiso 1 1 calc R
B52 B 0.2867(6) 0.4045(3) 0.25252(13) 0.0313(16) Uani 1 1 d .
H52A H 0.2828 0.3849 0.2332 0.038 Uiso 1 1 calc R
B53 B 0.1794(6) 0.4069(3) 0.26972(15) 0.0363(18) Uani 1 1 d .
H53 H 0.1040 0.3898 0.2621 0.044 Uiso 1 1 calc R
B54 B 0.2275(5) 0.4131(3) 0.30235(13) 0.0307(16) Uani 1 1 d .
H54A H 0.1839 0.3989 0.3166 0.037 Uiso 1 1 calc R
B55 B 0.7398(5) 0.2528(2) 0.28029(13) 0.0265(15) Uani 1 1 d .
H55A H 0.7287 0.2139 0.2802 0.032 Uiso 1 1 calc R
B56 B 0.8588(5) 0.2831(2) 0.28153(14) 0.0295(16) Uani 1 1 d .
H56A H 0.9272 0.2645 0.2828 0.035 Uiso 1 1 calc R
B57 B 0.7760(5) 0.2781(2) 0.25369(13) 0.0278(15) Uani 1 1 d .
H57A H 0.7895 0.2556 0.2362 0.033 Uiso 1 1 calc R
B58 B 0.6545(6) 0.2834(2) 0.26277(13) 0.0276(15) Uani 1 1 d .
H58 H 0.5868 0.2642 0.2514 0.033 Uiso 1 1 calc R
B59 B 0.6648(5) 0.2924(2) 0.29585(12) 0.0241(14) Uani 1 1 d .
H59A H 0.6041 0.2800 0.3066 0.029 Uiso 1 1 calc R
B60 B 0.7901(5) 0.2918(3) 0.30745(13) 0.0278(15) Uani 1 1 d .
H60A H 0.8126 0.2795 0.3257 0.033 Uiso 1 1 calc R
B61 B 0.6524(5) 0.3411(2) 0.27886(13) 0.0262(15) Uani 1 1 d .
H61 H 0.5832 0.3591 0.2785 0.031 Uiso 1 1 calc R
B62 B 0.7209(5) 0.3318(2) 0.25177(12) 0.0247(14) Uani 1 1 d .
H62 H 0.6974 0.3426 0.2333 0.030 Uiso 1 1 calc R
B63 B 0.8486(5) 0.3320(2) 0.26418(12) 0.0243(14) Uani 1 1 d .
H63 H 0.9112 0.3441 0.2540 0.029 Uiso 1 1 calc R
B64 B 0.8158(6) 0.5251(3) 0.27919(14) 0.0321(17) Uani 1 1 d .
H64 H 0.8258 0.5639 0.2790 0.038 Uiso 1 1 calc R
B65 B 0.9051(5) 0.4962(3) 0.29505(13) 0.0287(16) Uani 1 1 d .
H65 H 0.9750 0.5152 0.3053 0.034 Uiso 1 1 calc R
B66 B 0.7887(6) 0.5007(3) 0.30629(14) 0.0305(16) Uani 1 1 d .
H66 H 0.7822 0.5232 0.3244 0.037 Uiso 1 1 calc R
B67 B 0.6977(6) 0.4948(3) 0.28033(14) 0.0304(16) Uani 1 1 d .
H67 H 0.6304 0.5142 0.2810 0.036 Uiso 1 1 calc R
B68 B 0.7589(6) 0.4850(3) 0.25256(14) 0.0315(16) Uani 1 1 d .
H68 H 0.7328 0.4976 0.2347 0.038 Uiso 1 1 calc R
B69 B 0.8858(5) 0.4850(2) 0.26202(13) 0.0262(15) Uani 1 1 d .
H69 H 0.9438 0.4971 0.2505 0.031 Uiso 1 1 calc R
B70 B 0.7118(5) 0.4463(2) 0.29716(13) 0.0273(15) Uani 1 1 d .
H70 H 0.6553 0.4346 0.3092 0.033 Uiso 1 1 calc R
B71 B 0.6895(5) 0.4366(2) 0.26326(13) 0.0245(14) Uani 1 1 d .
H71 H 0.6183 0.4196 0.2527 0.029 Uiso 1 1 calc R
B72 B 0.8107(5) 0.4308(2) 0.25244(13) 0.0273(15) Uani 1 1 d .
H72 H 0.8202 0.4085 0.2345 0.033 Uiso 1 1 calc R
B73 B 0.3986(6) 0.1667(3) 0.04992(14) 0.0372(18) Uani 1 1 d .
H73 H 0.3973 0.1276 0.0484 0.045 Uiso 1 1 calc R
B74 B 0.4937(6) 0.2048(3) 0.06895(13) 0.0357(18) Uani 1 1 d .
H74 H 0.5545 0.1907 0.0801 0.043 Uiso 1 1 calc R
B75 B 0.3711(6) 0.2023(3) 0.07721(15) 0.0387(19) Uani 1 1 d .
H75 H 0.3495 0.1868 0.0940 0.046 Uiso 1 1 calc R
B76 B 0.2885(6) 0.1950(3) 0.04985(17) 0.043(2) Uani 1 1 d .
H76 H 0.2135 0.1753 0.0483 0.052 Uiso 1 1 calc R
B77 B 0.3597(6) 0.1949(3) 0.02426(14) 0.0360(18) Uani 1 1 d .
H77 H 0.3309 0.1749 0.0055 0.043 Uiso 1 1 calc R
B78 B 0.4854(5) 0.2004(3) 0.03591(13) 0.0308(16) Uani 1 1 d .
H78 H 0.5408 0.1833 0.0249 0.037 Uiso 1 1 calc R
B79 B 0.4314(5) 0.2504(3) 0.02734(13) 0.0306(16) Uani 1 1 d .
H79 H 0.4502 0.2656 0.0103 0.037 Uiso 1 1 calc R
B80 B 0.5170(6) 0.2566(3) 0.05475(13) 0.0321(17) Uani 1 1 d .
H80 H 0.5932 0.2750 0.0562 0.039 Uiso 1 1 calc R
B81 B 0.4444(6) 0.2572(3) 0.08077(12) 0.0312(16) Uani 1 1 d .
H81 H 0.4718 0.2763 0.0998 0.037 Uiso 1 1 calc R
B82 B 0.4086(6) 0.4409(3) 0.06047(15) 0.0403(19) Uani 1 1 d .
H82 H 0.4097 0.4799 0.0618 0.048 Uiso 1 1 calc R
B83 B 0.3159(6) 0.4019(3) 0.04099(15) 0.0392(19) Uani 1 1 d .
H83 H 0.2549 0.4148 0.0293 0.047 Uiso 1 1 calc R
B84 B 0.3204(6) 0.4059(3) 0.07400(15) 0.0365(18) Uani 1 1 d .
H84 H 0.2618 0.4220 0.0842 0.044 Uiso 1 1 calc R
B85 B 0.4454(6) 0.4117(3) 0.08681(15) 0.040(2) Uani 1 1 d .
H85 H 0.4702 0.4324 0.1056 0.048 Uiso 1 1 calc R
B86 B 0.5191(6) 0.4113(3) 0.06160(16) 0.0386(19) Uani 1 1 d .
H86 H 0.5933 0.4319 0.0636 0.046 Uiso 1 1 calc R
B87 B 0.4395(6) 0.4046(3) 0.03333(15) 0.0386(19) Uani 1 1 d .
H87 H 0.4603 0.4198 0.0164 0.046 Uiso 1 1 calc R
B88 B 0.3757(6) 0.3559(3) 0.08363(14) 0.0344(17) Uani 1 1 d .
H88 H 0.3528 0.3407 0.1004 0.041 Uiso 1 1 calc R
B89 B 0.5015(6) 0.3595(3) 0.07649(13) 0.0330(17) Uani 1 1 d .
H89 H 0.5631 0.3476 0.0884 0.040 Uiso 1 1 calc R
B90 B 0.4961(5) 0.3550(3) 0.04274(14) 0.0301(16) Uani 1 1 d .
H90 H 0.5542 0.3393 0.0321 0.036 Uiso 1 1 calc R
B91 B 0.8644(6) 0.1183(3) 0.05487(16) 0.0397(19) Uani 1 1 d .
H91 H 0.8581 0.0793 0.0545 0.048 Uiso 1 1 calc R
B92 B 0.9370(6) 0.1572(3) 0.07975(17) 0.043(2) Uani 1 1 d .
H92 H 0.9770 0.1434 0.0957 0.052 Uiso 1 1 calc R
B93 B 0.9753(6) 0.1505(3) 0.04890(19) 0.047(2) Uani 1 1 d .
H93 H 1.0416 0.1323 0.0443 0.056 Uiso 1 1 calc R
B94 B 0.8682(7) 0.1449(3) 0.02731(16) 0.047(2) Uani 1 1 d .
H94 H 0.8621 0.1235 0.0084 0.056 Uiso 1 1 calc R
B95 B 0.7646(6) 0.1484(3) 0.04429(15) 0.0365(18) Uani 1 1 d .
H95 H 0.6905 0.1298 0.0367 0.044 Uiso 1 1 calc R
B96 B 0.8056(6) 0.1565(3) 0.07613(14) 0.0320(16) Uani 1 1 d .
H96 H 0.7578 0.1427 0.0897 0.038 Uiso 1 1 calc R
B97 B 0.8823(6) 0.2114(3) 0.08424(14) 0.0356(18) Uani 1 1 d .
H97 H 0.8845 0.2323 0.1032 0.043 Uiso 1 1 calc R
B98 B 0.9899(6) 0.2070(3) 0.06763(16) 0.0371(18) Uani 1 1 d .
H98 H 1.0648 0.2242 0.0756 0.045 Uiso 1 1 calc R
B99 B 0.9453(6) 0.1991(3) 0.03466(15) 0.041(2) Uani 1 1 d .
H99 H 0.9902 0.2119 0.0203 0.049 Uiso 1 1 calc R
B100 B 0.9202(6) 0.3916(3) 0.05799(13) 0.0303(16) Uani 1 1 d .
H100 H 0.9293 0.4307 0.0585 0.036 Uiso 1 1 calc R
B101 B 0.8500(7) 0.3533(3) 0.03282(15) 0.041(2) Uani 1 1 d .
H101 H 0.8115 0.3664 0.0163 0.050 Uiso 1 1 calc R
B102 B 0.9783(7) 0.3529(3) 0.03685(15) 0.040(2) Uani 1 1 d .
H102 H 1.0251 0.3662 0.0230 0.048 Uiso 1 1 calc R
B103 B 1.0175(6) 0.3604(3) 0.06960(15) 0.0342(17) Uani 1 1 d .
H103 H 1.0909 0.3792 0.0776 0.041 Uiso 1 1 calc R
B104 B 0.9098(6) 0.3646(3) 0.08553(13) 0.0341(17) Uani 1 1 d .
H104 H 0.9111 0.3863 0.1042 0.041 Uiso 1 1 calc R
B105 B 0.8074(6) 0.3609(3) 0.06292(16) 0.0378(18) Uani 1 1 d .
H105 H 0.7407 0.3796 0.0664 0.045 Uiso 1 1 calc R
B106 B 0.8341(5) 0.3099(3) 0.07763(13) 0.0278(15) Uani 1 1 d .
H106 H 0.7841 0.2963 0.0908 0.033 Uiso 1 1 calc R
B107 B 0.9662(6) 0.3107(3) 0.08263(13) 0.0308(16) Uani 1 1 d .
H107 H 1.0055 0.2987 0.0993 0.037 Uiso 1 1 calc R
B108 B 1.0080(5) 0.3034(3) 0.05172(15) 0.0323(17) Uani 1 1 d .
H108 H 1.0756 0.2858 0.0476 0.039 Uiso 1 1 calc R
B109 B 0.0206(9) 0.8335(3) 0.37077(19) 0.061(3) Uani 1 1 d .
H109 H 0.0058 0.7944 0.3665 0.074 Uiso 1 1 calc R
B110 B -0.0691(7) 0.8714(3) 0.36294(18) 0.055(3) Uani 1 1 d .
H110 H -0.1428 0.8567 0.3529 0.066 Uiso 1 1 calc R
B111 B 0.0390(6) 0.8702(3) 0.34792(16) 0.040(2) Uani 1 1 d .
H111 H 0.0382 0.8553 0.3278 0.048 Uiso 1 1 calc R
B112 B 0.1391(7) 0.8631(3) 0.36914(15) 0.041(2) Uani 1 1 d .
H112 H 0.2031 0.8440 0.3636 0.049 Uiso 1 1 calc R
B113 B 0.0954(10) 0.8628(3) 0.39860(17) 0.068(3) Uani 1 1 d .
H113 H 0.1318 0.8431 0.4128 0.082 Uiso 1 1 calc R
B114 B -0.0374(9) 0.8666(3) 0.39452(19) 0.064(3) Uani 1 1 d .
H114 H -0.0898 0.8488 0.4057 0.076 Uiso 1 1 calc R
B115 B -0.0097(6) 0.9250(3) 0.35643(15) 0.0374(19) Uani 1 1 d .
H115 H -0.0434 0.9446 0.3419 0.045 Uiso 1 1 calc R
B116 B -0.0576(7) 0.9229(3) 0.38620(17) 0.047(2) Uani 1 1 d .
H116 H -0.1237 0.9404 0.3917 0.056 Uiso 1 1 calc R
B117 B 0.0478(7) 0.9176(3) 0.40824(16) 0.045(2) Uani 1 1 d .
H117 H 0.0527 0.9318 0.4285 0.054 Uiso 1 1 calc R
B118 B 0.1154(8) 1.1069(3) 0.39893(17) 0.052(2) Uani 1 1 d .
H118 H 0.1280 1.1461 0.4027 0.063 Uiso 1 1 calc R
B119 B 0.2065(8) 1.0716(3) 0.40711(18) 0.050(2) Uani 1 1 d .
H119 H 0.2814 1.0870 0.4160 0.060 Uiso 1 1 calc R
B120 B 0.1731(8) 1.0738(3) 0.37610(19) 0.057(3) Uani 1 1 d .
H120 H 0.2251 1.0901 0.3643 0.069 Uiso 1 1 calc R
B121 B 0.0460(10) 1.0771(3) 0.37178(18) 0.065(3) Uani 1 1 d .
H121 H 0.0136 1.0963 0.3569 0.079 Uiso 1 1 calc R
B122 B -0.0024(7) 1.0769(3) 0.40099(16) 0.045(2) Uani 1 1 d .
H122 H -0.0672 1.0961 0.4057 0.054 Uiso 1 1 calc R
B123 B 0.0993(7) 1.0732(3) 0.42335(15) 0.041(2) Uani 1 1 d .
H123 H 0.1022 1.0899 0.4432 0.049 Uiso 1 1 calc R
B124 B -0.0174(7) 1.0242(3) 0.37911(16) 0.045(2) Uani 1 1 d .
H124 H -0.0918 1.0101 0.3693 0.055 Uiso 1 1 calc R
B125 B 0.0169(6) 1.0220(3) 0.41199(15) 0.0376(19) Uani 1 1 d .
H125 H -0.0338 1.0067 0.4245 0.045 Uiso 1 1 calc R
B126 B 0.1480(6) 1.0191(3) 0.41530(15) 0.0379(18) Uani 1 1 d .
H126 H 0.1859 1.0011 0.4300 0.045 Uiso 1 1 calc R
B127 B 0.5454(7) 0.7810(3) 0.38126(18) 0.051(2) Uani 1 1 d .
H127 H 0.5400 0.7419 0.3807 0.061 Uiso 1 1 calc R
B128 B 0.6438(7) 0.8197(3) 0.39870(15) 0.046(2) Uani 1 1 d .
H128 H 0.7058 0.8061 0.4097 0.055 Uiso 1 1 calc R
B129 B 0.6339(6) 0.8121(3) 0.36599(15) 0.0372(18) Uani 1 1 d .
H129 H 0.6888 0.7939 0.3552 0.045 Uiso 1 1 calc R
B130 B 0.5080(6) 0.8082(3) 0.35469(17) 0.045(2) Uani 1 1 d .
H130 H 0.4795 0.7870 0.3362 0.054 Uiso 1 1 calc R
B131 B 0.4386(7) 0.8131(4) 0.3810(2) 0.058(3) Uani 1 1 d .
H131 H 0.3627 0.7945 0.3800 0.070 Uiso 1 1 calc R
B132 B 0.5246(8) 0.8193(4) 0.40836(18) 0.057(3) Uani 1 1 d .
H132 H 0.5069 0.8050 0.4258 0.068 Uiso 1 1 calc R
B133 B 0.5990(7) 0.8740(3) 0.40958(15) 0.045(2) Uani 1 1 d .
H133 H 0.6314 0.8949 0.4278 0.054 Uiso 1 1 calc R
B134 B 0.4677(7) 0.8693(3) 0.39914(16) 0.047(2) Uani 1 1 d .
H134 H 0.4124 0.8860 0.4104 0.056 Uiso 1 1 calc R
B135 B 0.4582(6) 0.8622(3) 0.36543(17) 0.043(2) Uani 1 1 d .
H135 H 0.3962 0.8750 0.3540 0.051 Uiso 1 1 calc R
B136 B 0.5849(7) 1.0544(4) 0.3846(2) 0.057(3) Uani 1 1 d .
H136 H 0.5910 1.0935 0.3851 0.069 Uiso 1 1 calc R
B137 B 0.4831(8) 1.0166(3) 0.36752(19) 0.052(2) Uani 1 1 d .
H137 H 0.4226 1.0313 0.3566 0.063 Uiso 1 1 calc R
B138 B 0.4963(7) 1.0240(3) 0.40043(18) 0.050(2) Uani 1 1 d .
H138 H 0.4449 1.0438 0.4116 0.060 Uiso 1 1 calc R
B139 B 0.6241(7) 1.0271(4) 0.4108(2) 0.056(3) Uani 1 1 d .
H139 H 0.6588 1.0483 0.4288 0.067 Uiso 1 1 calc R
B140 B 0.6893(7) 1.0220(3) 0.38438(19) 0.053(3) Uani 1 1 d .
H140 H 0.7662 1.0390 0.3847 0.064 Uiso 1 1 calc R
B141 B 0.6038(8) 1.0152(3) 0.35782(19) 0.054(3) Uani 1 1 d .
H141 H 0.6243 1.0285 0.3404 0.065 Uiso 1 1 calc R
B142 B 0.5444(7) 0.9735(3) 0.41060(16) 0.044(2) Uani 1 1 d .
H142 H 0.5264 0.9611 0.4285 0.053 Uiso 1 1 calc R
B143 B 0.4545(6) 0.9672(3) 0.38307(16) 0.044(2) Uani 1 1 d .
H143 H 0.3766 0.9512 0.3824 0.052 Uiso 1 1 calc R
B144 B 0.5253(7) 0.9616(3) 0.35647(15) 0.040(2) Uani 1 1 d .
H144 H 0.4947 0.9410 0.3380 0.048 Uiso 1 1 calc R
B145 B 0.2211(5) 0.7490(3) 0.27677(14) 0.0303(16) Uani 1 1 d .
H145 H 0.2104 0.7100 0.2764 0.036 Uiso 1 1 calc R
B146 B 0.1369(6) 0.7793(2) 0.25913(13) 0.0284(15) Uani 1 1 d .
H14C H 0.0703 0.7600 0.2474 0.034 Uiso 1 1 calc R
B147 B 0.2583(6) 0.7748(3) 0.25051(14) 0.0300(16) Uani 1 1 d .
H14B H 0.2727 0.7525 0.2330 0.036 Uiso 1 1 calc R
B148 B 0.3408(5) 0.7800(2) 0.27864(14) 0.0298(16) Uani 1 1 d .
H148 H 0.4099 0.7620 0.2799 0.036 Uiso 1 1 calc R
B149 B 0.2693(5) 0.7874(2) 0.30443(14) 0.0291(15) Uani 1 1 d .
H14A H 0.2908 0.7746 0.3226 0.035 Uiso 1 1 calc R
B150 B 0.1450(5) 0.7876(2) 0.29252(13) 0.0258(14) Uani 1 1 d .
H15C H 0.0843 0.7744 0.3030 0.031 Uiso 1 1 calc R
B151 B 0.1324(5) 0.8369(2) 0.27561(12) 0.0239(14) Uani 1 1 d .
H15D H 0.0625 0.8543 0.2751 0.029 Uiso 1 1 calc R
B152 B 0.2027(5) 0.8288(2) 0.24886(12) 0.0263(15) Uani 1 1 d .
H15H H 0.1803 0.8403 0.2304 0.032 Uiso 1 1 calc R
B153 B 0.3302(5) 0.8292(2) 0.26180(13) 0.0267(15) Uani 1 1 d .
H153 H 0.3936 0.8419 0.2520 0.032 Uiso 1 1 calc R
B154 B 0.2897(6) 1.0212(3) 0.27664(14) 0.0319(16) Uani 1 1 d .
H15G H 0.2987 1.0600 0.2762 0.038 Uiso 1 1 calc R
B155 B 0.3788(6) 0.9927(2) 0.29351(14) 0.0301(16) Uani 1 1 d .
H15F H 0.4473 1.0118 0.3045 0.036 Uiso 1 1 calc R
B156 B 0.2606(6) 0.9970(3) 0.30381(15) 0.0367(18) Uani 1 1 d .
H15E H 0.2517 1.0195 0.3217 0.044 Uiso 1 1 calc R
B157 B 0.1717(6) 0.9904(3) 0.27717(15) 0.0349(17) Uani 1 1 d .
H15B H 0.1036 1.0092 0.2774 0.042 Uiso 1 1 calc R
B158 B 0.2360(6) 0.9810(3) 0.25014(13) 0.0300(16) Uani 1 1 d .
H158 H 0.2106 0.9935 0.2322 0.036 Uiso 1 1 calc R
B159 B 0.3639(5) 0.9824(2) 0.26039(13) 0.0273(15) Uani 1 1 d .
H15A H 0.4236 0.9953 0.2495 0.033 Uiso 1 1 calc R
B160 B 0.1862(5) 0.9418(2) 0.29406(13) 0.0273(15) Uani 1 1 d .
H16C H 0.1289 0.9296 0.3058 0.033 Uiso 1 1 calc R
B161 B 0.1673(6) 0.9321(3) 0.26018(14) 0.0310(16) Uani 1 1 d .
H16B H 0.0973 0.9145 0.2493 0.037 Uiso 1 1 calc R
B162 B 0.2905(5) 0.9270(2) 0.24993(13) 0.0271(15) Uani 1 1 d .
H16A H 0.3026 0.9052 0.2321 0.033 Uiso 1 1 calc R
B163 B 0.7427(5) 0.7159(3) 0.27498(13) 0.0288(15) Uani 1 1 d .
H163 H 0.7374 0.6769 0.2746 0.035 Uiso 1 1 calc R
B164 B 0.6433(5) 0.7445(3) 0.26205(13) 0.0291(16) Uani 1 1 d .
H16D H 0.5721 0.7240 0.2536 0.035 Uiso 1 1 calc R
B165 B 0.7551(6) 0.7421(3) 0.24732(13) 0.0300(16) Uani 1 1 d .
H16E H 0.7589 0.7200 0.2290 0.036 Uiso 1 1 calc R
B166 B 0.8551(5) 0.7496(3) 0.27150(15) 0.0318(16) Uani 1 1 d .
H166 H 0.9256 0.7333 0.2694 0.038 Uiso 1 1 calc R
B167 B 0.8056(5) 0.7553(3) 0.30053(15) 0.0328(17) Uani 1 1 d .
H167 H 0.8423 0.7431 0.3175 0.039 Uiso 1 1 calc R
B168 B 0.6766(5) 0.7532(3) 0.29468(13) 0.0272(15) Uani 1 1 d .
H168 H 0.6282 0.7391 0.3080 0.033 Uiso 1 1 calc R
B169 B 0.6435(5) 0.8020(2) 0.27905(13) 0.0262(15) Uani 1 1 d .
H169 H 0.5736 0.8183 0.2821 0.031 Uiso 1 1 calc R
B170 B 0.6923(5) 0.7944(2) 0.24868(12) 0.0266(15) Uani 1 1 d .
H170 H 0.6544 0.8047 0.2313 0.032 Uiso 1 1 calc R
B171 B 0.8253(5) 0.7977(2) 0.25544(13) 0.0262(15) Uani 1 1 d .
H171 H 0.8767 0.8114 0.2426 0.031 Uiso 1 1 calc R
B172 B 0.7783(5) 0.9889(3) 0.27659(13) 0.0284(15) Uani 1 1 d .
H172 H 0.7832 1.0279 0.2769 0.034 Uiso 1 1 calc R
B173 B 0.8791(5) 0.9602(2) 0.28866(13) 0.0261(15) Uani 1 1 d .
H173 H 0.9516 0.9794 0.2971 0.031 Uiso 1 1 calc R
B174 B 0.7706(5) 0.9624(2) 0.30406(14) 0.0289(16) Uani 1 1 d .
H174 H 0.7720 0.9836 0.3229 0.035 Uiso 1 1 calc R
B175 B 0.6671(5) 0.9562(2) 0.28125(13) 0.0273(15) Uani 1 1 d .
H175 H 0.5994 0.9740 0.2849 0.033 Uiso 1 1 calc R
B176 B 0.7119(5) 0.9494(3) 0.25108(13) 0.0284(15) Uani 1 1 d .
H176 H 0.6741 0.9626 0.2346 0.034 Uiso 1 1 calc R
B177 B 0.8426(5) 0.9519(2) 0.25629(13) 0.0281(15) Uani 1 1 d .
H177 H 0.8920 0.9665 0.2433 0.034 Uiso 1 1 calc R
B178 B 0.6969(5) 0.9067(2) 0.29589(12) 0.0263(15) Uani 1 1 d .
H178 H 0.6497 0.8930 0.3096 0.032 Uiso 1 1 calc R
B179 B 0.6572(5) 0.8984(3) 0.26290(13) 0.0279(15) Uani 1 1 d .
H179 H 0.5838 0.8801 0.2545 0.033 Uiso 1 1 calc R
B180 B 0.7697(5) 0.8961(2) 0.24745(13) 0.0276(15) Uani 1 1 d .
H180 H 0.7713 0.8754 0.2286 0.033 Uiso 1 1 calc R
B181 B 0.3707(7) 0.6193(3) 0.05872(15) 0.041(2) Uani 1 1 d .
H181 H 0.3639 0.5807 0.0598 0.050 Uiso 1 1 calc R
B182 B 0.2804(7) 0.6460(3) 0.04038(15) 0.044(2) Uani 1 1 d .
H182 H 0.2146 0.6249 0.0292 0.053 Uiso 1 1 calc R
B183 B 0.4016(8) 0.6425(3) 0.03150(17) 0.054(3) Uani 1 1 d .
H183 H 0.4173 0.6193 0.0145 0.065 Uiso 1 1 calc R
B184 B 0.4851(6) 0.6524(3) 0.05850(18) 0.043(2) Uani 1 1 d .
H184 H 0.5561 0.6358 0.0594 0.052 Uiso 1 1 calc R
B185 B 0.4203(6) 0.6617(3) 0.08479(15) 0.0346(17) Uani 1 1 d .
H185 H 0.4478 0.6512 0.1031 0.042 Uiso 1 1 calc R
B186 B 0.2928(6) 0.6578(3) 0.07369(14) 0.0347(17) Uani 1 1 d .
H186 H 0.2347 0.6441 0.0848 0.042 Uiso 1 1 calc R
B187 B 0.3587(5) 0.7142(3) 0.08324(13) 0.0289(15) Uani 1 1 d .
H187 H 0.3450 0.7366 0.1008 0.035 Uiso 1 1 calc R
B188 B 0.2720(6) 0.7042(3) 0.05572(14) 0.0347(17) Uani 1 1 d .
H188 H 0.1999 0.7198 0.0548 0.042 Uiso 1 1 calc R
B189 B 0.3414(6) 0.6941(3) 0.03005(14) 0.0382(19) Uani 1 1 d .
H189 H 0.3156 0.7035 0.0113 0.046 Uiso 1 1 calc R
B190 B 0.4199(7) 0.8890(3) 0.05177(14) 0.0386(19) Uani 1 1 d .
H190 H 0.4268 0.9278 0.0511 0.046 Uiso 1 1 calc R
B191 B 0.5112(7) 0.8616(3) 0.06870(14) 0.0374(18) Uani 1 1 d .
H191 H 0.5801 0.8816 0.0789 0.045 Uiso 1 1 calc R
B192 B 0.3920(8) 0.8657(3) 0.07934(16) 0.050(2) Uani 1 1 d .
H192 H 0.3816 0.8891 0.0968 0.059 Uiso 1 1 calc R
B193 B 0.3041(7) 0.8574(3) 0.05237(18) 0.046(2) Uani 1 1 d .
H193 H 0.2351 0.8756 0.0518 0.056 Uiso 1 1 calc R
B194 B 0.3685(6) 0.8472(3) 0.02554(15) 0.0353(18) Uani 1 1 d .
H194 H 0.3424 0.8576 0.0071 0.042 Uiso 1 1 calc R
B195 B 0.4956(5) 0.8512(2) 0.03574(13) 0.0275(15) Uani 1 1 d .
H195 H 0.5533 0.8640 0.0243 0.033 Uiso 1 1 calc R
B196 B 0.4488(7) 0.8130(3) 0.08048(14) 0.0368(19) Uani 1 1 d .
H196 H 0.4778 0.8027 0.0987 0.044 Uiso 1 1 calc R
B197 B 0.3187(6) 0.8099(3) 0.07087(15) 0.0386(19) Uani 1 1 d .
H197 H 0.2602 0.7984 0.0825 0.046 Uiso 1 1 calc R
B198 B 0.3053(6) 0.7985(3) 0.03716(14) 0.0347(17) Uani 1 1 d .
H198 H 0.2376 0.7785 0.0263 0.042 Uiso 1 1 calc R
B199 B 0.8766(6) 0.6634(3) 0.04397(14) 0.0317(16) Uani 1 1 d .
H199 H 0.8691 0.6241 0.0420 0.038 Uiso 1 1 calc R
B200 B 0.7711(6) 0.6957(3) 0.04169(15) 0.0354(18) Uani 1 1 d .
H200 H 0.6945 0.6775 0.0378 0.042 Uiso 1 1 calc R
B201 B 0.8444(7) 0.6991(3) 0.07126(15) 0.0392(19) Uani 1 1 d .
H201 H 0.8165 0.6828 0.0872 0.047 Uiso 1 1 calc R
B202 B 0.9708(6) 0.6992(3) 0.06505(13) 0.0327(17) Uani 1 1 d .
H202 H 1.0274 0.6836 0.0768 0.039 Uiso 1 1 calc R
B203 B 0.9753(5) 0.6955(2) 0.03256(13) 0.0239(14) Uani 1 1 d .
H203 H 1.0340 0.6783 0.0229 0.029 Uiso 1 1 calc R
B204 B 0.8525(5) 0.6940(3) 0.01826(13) 0.0297(16) Uani 1 1 d .
H204 H 0.8306 0.6752 -0.0011 0.036 Uiso 1 1 calc R
B205 B 0.8038(5) 0.7476(2) 0.02929(13) 0.0262(15) Uani 1 1 d .
H205 H 0.7488 0.7627 0.0168 0.031 Uiso 1 1 calc R
B206 B 0.7969(5) 0.7508(3) 0.06260(14) 0.0311(16) Uani 1 1 d .
H206 H 0.7374 0.7668 0.0725 0.037 Uiso 1 1 calc R
B207 B 0.9226(6) 0.7528(3) 0.07658(12) 0.0292(16) Uani 1 1 d .
H207 H 0.9477 0.7709 0.0959 0.035 Uiso 1 1 calc R
B208 B 0.9195(6) 0.9381(3) 0.05746(15) 0.0364(18) Uani 1 1 d .
H208 H 0.9239 0.9773 0.0592 0.044 Uiso 1 1 calc R
B209 B 0.8266(6) 0.9010(3) 0.03722(15) 0.0353(18) Uani 1 1 d .
H209 H 0.7698 0.9156 0.0250 0.042 Uiso 1 1 calc R
B210 B 0.9508(6) 0.9032(3) 0.03042(15) 0.0365(18) Uani 1 1 d .
H210 H 0.9770 0.9187 0.0141 0.044 Uiso 1 1 calc R
B211 B 1.0249(6) 0.9069(2) 0.05899(15) 0.0338(17) Uani 1 1 d .
H211 H 1.1011 0.9256 0.0615 0.041 Uiso 1 1 calc R
B212 B 0.9505(6) 0.9080(3) 0.08363(15) 0.0353(18) Uani 1 1 d .
H212 H 0.9768 0.9279 0.1025 0.042 Uiso 1 1 calc R
B213 B 0.8246(6) 0.9044(2) 0.07016(13) 0.0295(16) Uani 1 1 d .
H213 H 0.7668 0.9219 0.0801 0.035 Uiso 1 1 calc R
B214 B 0.9989(5) 0.8547(3) 0.07271(13) 0.0281(15) Uani 1 1 d .
H214 H 1.0584 0.8403 0.0842 0.034 Uiso 1 1 calc R
B215 B 0.8725(5) 0.8535(2) 0.08044(13) 0.0273(15) Uani 1 1 d .
H215 H 0.8476 0.8393 0.0972 0.033 Uiso 1 1 calc R
B216 B 0.7949(5) 0.8494(2) 0.05102(13) 0.0258(15) Uani 1 1 d .
H216 H 0.7176 0.8318 0.0480 0.031 Uiso 1 1 calc R

loop_
_atom_site_aniso_label
_atom_site_aniso_U_11
_atom_site_aniso_U_22
_atom_site_aniso_U_33
_atom_site_aniso_U_23
_atom_site_aniso_U_13
_atom_site_aniso_U_12
Tb1 0.03277(18) 0.04031(19) 0.02116(15) -0.00190(13) -0.00906(13) 0.00058(14)
Tb2 0.02437(15) 0.01247(13) 0.02193(14) 0.00154(10) -0.00525(11) -0.00113(10)
Tb3 0.02059(14) 0.01205(12) 0.02093(13) 0.00090(10) -0.00348(11) -0.00010(10)
Co1 0.0173(4) 0.0340(5) 0.0182(4) 0.0026(3) 0.0012(3) 0.0055(3)
Co2 0.0186(4) 0.0406(5) 0.0195(4) 0.0048(3) 0.0026(3) 0.0011(3)
Co3 0.0184(4) 0.0424(5) 0.0186(4) 0.0087(3) 0.0027(3) 0.0088(4)
Co4 0.0172(4) 0.0236(4) 0.0178(4) 0.0000(3) 0.0024(3) 0.0014(3)
Co5 0.0166(4) 0.0358(5) 0.0184(4) 0.0000(3) 0.0009(3) 0.0006(3)
Co6 0.0169(4) 0.0312(4) 0.0179(4) -0.0023(3) 0.0005(3) 0.0031(3)
Co7 0.0213(4) 0.0277(4) 0.0197(4) -0.0004(3) 0.0024(3) 0.0019(3)
Co8 0.0224(4) 0.0432(5) 0.0219(4) 0.0003(4) 0.0034(3) 0.0074(4)
Co9 0.0167(4) 0.0267(4) 0.0171(4) -0.0008(3) 0.0016(3) 0.0034(3)
Co10 0.0174(4) 0.0230(4) 0.0184(4) 0.0031(3) 0.0019(3) 0.0037(3)
Co11 0.0170(4) 0.0302(4) 0.0169(4) -0.0003(3) 0.0015(3) 0.0067(3)
Co12 0.0159(4) 0.0237(4) 0.0172(4) 0.0009(3) 0.0019(3) 0.0028(3)
O1 0.030(3) 0.047(3) 0.039(3) 0.000(2) -0.008(2) -0.002(2)
O2 0.036(3) 0.065(4) 0.088(5) -0.028(3) -0.011(3) 0.004(3)
O3 0.043(3) 0.070(4) 0.028(3) -0.001(2) -0.010(2) 0.018(3)
O4 0.073(4) 0.053(3) 0.039(3) 0.004(3) -0.022(3) 0.011(3)
O5 0.068(4) 0.044(3) 0.059(4) 0.005(3) -0.023(3) -0.017(3)
O6 0.055(4) 0.082(4) 0.039(3) -0.008(3) -0.001(3) 0.023(3)
O7 0.052(3) 0.050(3) 0.029(3) 0.000(2) -0.011(2) 0.001(2)
O8 0.076(4) 0.014(2) 0.045(3) 0.0073(19) 0.024(3) 0.017(2)
O9 0.032(2) 0.032(2) 0.022(2) 0.0046(18) 0.0027(18) 0.0016(19)
O10 0.038(3) 0.021(2) 0.034(2) 0.0111(18) 0.002(2) 0.0012(19)
O11 0.032(2) 0.015(2) 0.030(2) 0.0028(16) 0.0009(18) 0.0039(17)
O12 0.022(2) 0.020(2) 0.036(2) 0.0004(17) -0.0094(18) -0.0033(17)
O13 0.036(3) 0.015(2) 0.032(2) -0.0007(17) -0.0032(19) -0.0076(17)
O14 0.031(2) 0.017(2) 0.033(2) 0.0084(17) 0.0013(19) 0.0012(17)
O15 0.029(2) 0.018(2) 0.024(2) -0.0015(16) -0.0010(17) 0.0048(17)
O16 0.026(2) 0.018(2) 0.027(2) 0.0040(16) 0.0010(17) -0.0061(16)
O17 0.038(3) 0.013(2) 0.040(3) 0.0052(17) 0.005(2) 0.0048(18)
O18 0.029(2) 0.034(2) 0.026(2) 0.0004(18) 0.0011(18) 0.0056(19)
O19 0.021(2) 0.020(2) 0.034(2) 0.0009(17) -0.0034(18) -0.0030(16)
O20 0.313(19) 0.149(11) 0.243(15) 0.111(11) 0.134(14) 0.055(12)
O21 0.070(5) 0.075(5) 0.090(5) -0.023(4) -0.002(4) -0.006(4)
O23 0.37(3) 0.234(19) 0.228(18) 0.029(14) -0.026(17) 0.082(18)
O24 0.043(3) 0.031(3) 0.094(5) 0.001(3) -0.021(3) 0.013(2)
O25 0.034(3) 0.034(2) 0.031(2) 0.0085(19) -0.001(2) 0.002(2)
O26 0.071(6) 0.398(19) 0.054(5) 0.013(7) 0.009(4) 0.084(8)
O27 0.031(3) 0.041(3) 0.058(3) 0.005(2) -0.016(2) 0.000(2)
O28 0.034(3) 0.032(2) 0.026(2) -0.0021(18) 0.0034(19) 0.0016(19)
O29 0.040(3) 0.056(4) 0.114(6) -0.012(4) 0.017(3) -0.005(3)
O30 0.063(4) 0.060(3) 0.027(3) -0.011(2) 0.006(2) -0.020(3)
O31 0.061(4) 0.034(3) 0.158(7) 0.003(4) -0.022(4) 0.010(3)
O32 0.036(3) 0.031(2) 0.047(3) 0.006(2) 0.008(2) 0.008(2)
O33 0.043(3) 0.027(2) 0.058(3) 0.002(2) 0.005(2) 0.004(2)
N1 0.050(5) 0.096(7) 0.155(9) 0.073(7) 0.053(6) 0.033(5)
N2 0.059(6) 0.099(7) 0.092(7) 0.007(6) 0.019(5) 0.002(5)
N3 0.042(4) 0.051(4) 0.047(4) -0.010(3) 0.013(3) -0.002(3)
N4 0.046(4) 0.059(4) 0.050(4) 0.015(3) -0.003(3) 0.002(3)
N5 0.042(4) 0.060(4) 0.050(4) -0.007(3) -0.019(3) 0.004(3)
N6 0.029(3) 0.034(3) 0.026(3) 0.006(2) -0.008(2) -0.005(2)
N7 0.060(4) 0.046(4) 0.033(3) -0.003(3) -0.011(3) 0.008(3)
N8 0.036(3) 0.030(3) 0.027(3) 0.001(2) 0.002(2) 0.000(2)
N9 0.027(3) 0.030(3) 0.043(3) 0.004(2) -0.011(2) -0.004(2)
N10 0.027(3) 0.021(3) 0.026(3) 0.004(2) -0.005(2) -0.004(2)
N11 0.032(3) 0.024(3) 0.027(3) 0.003(2) -0.007(2) -0.003(2)
N12 0.064(5) 0.033(4) 0.067(5) 0.019(3) -0.044(4) -0.018(3)
N13 0.033(3) 0.032(3) 0.031(3) 0.002(2) 0.003(2) -0.002(2)
N14 0.041(4) 0.044(4) 0.060(4) 0.000(3) -0.001(3) -0.007(3)
N15 0.022(3) 0.048(4) 0.045(3) 0.001(3) 0.001(3) -0.004(3)
N16 0.026(3) 0.053(4) 0.020(3) -0.002(2) -0.002(2) -0.007(3)
N17 0.027(3) 0.062(4) 0.030(3) 0.004(3) 0.000(2) -0.005(3)
N18 0.043(4) 0.021(3) 0.055(4) 0.006(3) 0.005(3) 0.000(2)
N19 0.020(3) 0.024(3) 0.039(3) 0.005(2) 0.011(2) 0.008(2)
N20 0.027(3) 0.018(2) 0.039(3) 0.001(2) 0.009(2) -0.002(2)
N21 0.022(3) 0.021(3) 0.031(3) -0.003(2) 0.003(2) -0.002(2)
N22 0.020(3) 0.022(3) 0.035(3) 0.000(2) 0.000(2) 0.001(2)
N23 0.040(3) 0.020(3) 0.042(3) -0.002(2) 0.011(3) 0.003(2)
N24 0.020(3) 0.027(3) 0.054(4) 0.010(3) -0.002(2) 0.005(2)
N25 0.023(3) 0.027(3) 0.026(3) 0.003(2) 0.005(2) 0.002(2)
N26 0.032(3) 0.055(4) 0.026(3) -0.003(3) -0.007(2) 0.001(3)
N27 0.029(3) 0.031(3) 0.028(3) 0.006(2) -0.012(2) -0.001(2)
N28 0.064(5) 0.099(6) 0.031(3) -0.006(4) 0.005(3) -0.005(4)
N29 0.036(3) 0.024(3) 0.032(3) 0.000(2) 0.009(2) 0.000(2)
N30 0.028(3) 0.030(3) 0.029(3) 0.002(2) -0.010(2) -0.004(2)
N31 0.027(3) 0.019(2) 0.022(2) -0.0011(19) -0.004(2) -0.003(2)
N32 0.035(3) 0.019(2) 0.027(3) 0.005(2) -0.007(2) -0.005(2)
N33 0.064(5) 0.042(4) 0.046(4) 0.006(3) -0.029(3) 0.005(3)
N34 0.037(3) 0.036(3) 0.027(3) 0.003(2) 0.001(2) -0.004(2)
N35 0.020(3) 0.024(3) 0.034(3) 0.001(2) 0.005(2) 0.000(2)
N36 0.042(3) 0.018(3) 0.040(3) -0.006(2) 0.005(3) 0.007(2)
N37 0.022(3) 0.027(3) 0.046(3) 0.003(2) 0.003(2) 0.004(2)
N38 0.019(3) 0.029(3) 0.032(3) 0.006(2) 0.003(2) 0.007(2)
N39 0.040(3) 0.023(3) 0.038(3) 0.006(2) -0.001(3) 0.000(2)
N40 0.018(3) 0.021(2) 0.030(3) 0.005(2) 0.003(2) 0.0061(19)
N41 0.028(3) 0.015(2) 0.040(3) 0.001(2) 0.010(2) -0.001(2)
N42 0.022(3) 0.019(2) 0.036(3) 0.004(2) 0.005(2) 0.001(2)
C1 0.065(7) 0.090(9) 0.097(9) -0.039(7) -0.006(6) 0.013(6)
C2 0.070(7) 0.109(9) 0.046(5) 0.013(5) 0.003(5) 0.046(6)
C3 0.024(4) 0.079(6) 0.050(5) 0.011(4) 0.004(3) 0.002(4)
C4 0.124(10) 0.078(7) 0.052(6) 0.020(5) 0.020(6) 0.006(7)
C5 0.181(15) 0.072(8) 0.079(8) 0.012(6) 0.039(9) -0.027(9)
C6 0.062(6) 0.076(7) 0.093(8) 0.022(6) 0.040(6) 0.017(5)
C7 0.042(5) 0.074(6) 0.056(5) 0.024(4) 0.014(4) 0.009(4)
C8 0.017(4) 0.088(6) 0.046(4) 0.024(4) 0.008(3) 0.012(4)
C9 0.035(5) 0.108(8) 0.063(6) 0.045(6) 0.007(4) 0.014(5)
C10 0.038(5) 0.129(11) 0.117(10) 0.065(8) 0.030(6) 0.030(6)
C11 0.046(5) 0.056(5) 0.038(4) 0.004(4) -0.006(3) -0.002(4)
C12 0.044(4) 0.041(4) 0.037(4) 0.008(3) -0.003(3) -0.004(3)
C13 0.024(4) 0.065(5) 0.033(4) 0.012(3) 0.003(3) 0.002(3)
C14 0.048(5) 0.062(5) 0.034(4) 0.006(4) 0.006(3) 0.010(4)
C15 0.054(5) 0.074(6) 0.040(4) 0.019(4) 0.003(4) 0.006(4)
C16 0.047(5) 0.072(6) 0.032(4) -0.013(4) 0.010(3) -0.012(4)
C17 0.040(4) 0.067(5) 0.028(4) -0.001(3) 0.009(3) -0.011(4)
C18 0.015(3) 0.060(5) 0.032(3) 0.002(3) 0.007(3) 0.003(3)
C19 0.043(4) 0.050(4) 0.025(3) -0.002(3) 0.006(3) 0.016(3)
C20 0.048(5) 0.052(5) 0.038(4) 0.003(3) 0.012(3) 0.001(4)
C21 0.065(6) 0.074(6) 0.055(5) -0.005(5) -0.025(5) 0.034(5)
C22 0.055(5) 0.066(6) 0.048(5) -0.019(4) -0.012(4) 0.018(4)
C23 0.023(3) 0.037(4) 0.037(4) 0.001(3) -0.008(3) -0.002(3)
C24 0.052(5) 0.027(3) 0.038(4) 0.000(3) -0.006(3) -0.002(3)
C25 0.057(5) 0.038(4) 0.041(4) -0.006(3) -0.013(4) -0.006(4)
C26 0.028(4) 0.038(4) 0.034(4) 0.010(3) -0.005(3) 0.004(3)
C27 0.034(4) 0.029(3) 0.030(3) 0.005(3) -0.001(3) 0.002(3)
C28 0.030(4) 0.030(3) 0.032(3) 0.007(3) -0.002(3) -0.007(3)
C29 0.025(4) 0.043(4) 0.036(4) -0.001(3) -0.004(3) 0.002(3)
C30 0.037(4) 0.038(4) 0.031(3) 0.006(3) -0.002(3) 0.001(3)
C31 0.073(6) 0.052(5) 0.051(5) -0.009(4) -0.029(4) 0.025(4)
C32 0.072(6) 0.040(4) 0.049(5) -0.016(4) -0.029(4) 0.016(4)
C33 0.040(4) 0.027(3) 0.030(3) 0.002(3) 0.002(3) -0.002(3)
C34 0.078(6) 0.055(5) 0.044(5) -0.021(4) -0.021(4) 0.031(5)
C35 0.096(8) 0.068(6) 0.051(5) -0.033(5) -0.024(5) 0.038(6)
C36 0.050(5) 0.032(4) 0.038(4) -0.004(3) -0.017(3) 0.012(3)
C37 0.049(5) 0.032(4) 0.041(4) -0.007(3) -0.006(3) 0.011(3)
C38 0.030(3) 0.021(3) 0.029(3) 0.001(2) 0.003(3) -0.001(2)
C39 0.040(4) 0.031(4) 0.034(4) -0.002(3) 0.000(3) 0.010(3)
C40 0.041(4) 0.020(3) 0.037(4) -0.003(3) 0.003(3) 0.004(3)
C41 0.044(5) 0.037(4) 0.077(6) 0.003(4) -0.023(4) 0.010(4)
C42 0.047(5) 0.040(4) 0.065(5) -0.014(4) -0.016(4) 0.010(4)
C43 0.023(3) 0.022(3) 0.030(3) 0.004(2) -0.003(3) -0.002(2)
C44 0.056(6) 0.083(7) 0.088(7) -0.050(6) -0.043(5) 0.042(5)
C45 0.046(5) 0.096(7) 0.059(6) -0.043(5) -0.024(4) 0.026(5)
C46 0.027(3) 0.021(3) 0.032(3) 0.002(2) -0.004(3) 0.004(2)
C47 0.028(3) 0.022(3) 0.037(4) -0.001(3) -0.005(3) 0.002(3)
C48 0.023(3) 0.024(3) 0.027(3) 0.006(2) -0.004(2) -0.004(2)
C49 0.029(3) 0.019(3) 0.036(3) 0.002(3) -0.007(3) 0.003(2)
C50 0.033(4) 0.020(3) 0.033(3) 0.000(2) -0.008(3) 0.003(3)
C51 0.034(4) 0.022(3) 0.031(3) 0.002(2) -0.005(3) 0.004(3)
C52 0.028(3) 0.026(3) 0.028(3) -0.003(2) -0.005(3) 0.006(3)
C53 0.026(3) 0.024(3) 0.028(3) 0.001(2) -0.003(3) -0.001(2)
C54 0.049(4) 0.015(3) 0.042(4) 0.008(3) -0.014(3) 0.000(3)
C55 0.048(4) 0.017(3) 0.031(3) 0.001(2) -0.010(3) 0.001(3)
C56 0.063(6) 0.040(5) 0.088(7) 0.004(5) -0.041(5) 0.015(4)
C57 0.068(6) 0.039(5) 0.076(6) -0.011(4) -0.035(5) 0.016(4)
C58 0.045(4) 0.025(3) 0.041(4) 0.009(3) -0.010(3) -0.003(3)
C59 0.037(4) 0.042(4) 0.036(4) 0.004(3) -0.005(3) -0.005(3)
C60 0.056(5) 0.048(5) 0.037(4) 0.004(3) -0.019(4) -0.005(4)
C61 0.088(7) 0.048(5) 0.035(4) -0.001(3) -0.007(4) 0.029(5)
C62 0.089(7) 0.031(4) 0.036(4) -0.003(3) -0.007(4) 0.027(4)
C63 0.022(3) 0.025(3) 0.033(3) 0.005(3) 0.006(3) 0.001(2)
C64 0.050(5) 0.046(4) 0.050(5) -0.013(4) -0.013(4) 0.031(4)
C65 0.053(5) 0.050(5) 0.043(4) -0.015(4) -0.012(4) 0.018(4)
C66 0.047(5) 0.057(5) 0.053(5) -0.017(4) 0.006(4) 0.006(4)
C67 0.044(4) 0.051(5) 0.034(4) -0.005(3) -0.001(3) 0.008(4)
C68 0.016(3) 0.043(4) 0.029(3) -0.005(3) 0.001(2) -0.001(3)
C69 0.043(4) 0.049(5) 0.035(4) 0.004(3) 0.001(3) -0.008(3)
C70 0.053(5) 0.050(5) 0.054(5) 0.005(4) 0.006(4) -0.007(4)
C71 0.028(4) 0.046(4) 0.035(4) -0.005(3) 0.000(3) 0.002(3)
C72 0.032(4) 0.048(4) 0.026(3) -0.001(3) -0.006(3) 0.006(3)
C73 0.019(3) 0.046(4) 0.027(3) 0.003(3) 0.002(3) -0.004(3)
C74 0.034(4) 0.057(5) 0.028(3) 0.002(3) 0.005(3) -0.008(3)
C75 0.043(4) 0.051(5) 0.034(4) 0.010(3) 0.003(3) -0.005(3)
C76 0.033(4) 0.054(4) 0.020(3) -0.001(3) -0.002(3) -0.005(3)
C77 0.023(3) 0.054(4) 0.021(3) 0.004(3) 0.000(3) -0.001(3)
C78 0.013(3) 0.057(4) 0.019(3) 0.004(3) -0.004(2) 0.000(3)
C79 0.022(3) 0.055(4) 0.020(3) 0.000(3) -0.006(3) -0.002(3)
C80 0.035(4) 0.059(5) 0.019(3) 0.000(3) -0.005(3) 0.003(3)
C81 0.023(3) 0.053(4) 0.034(4) -0.004(3) -0.001(3) -0.004(3)
C82 0.025(3) 0.056(4) 0.020(3) 0.002(3) 0.002(3) -0.005(3)
C83 0.016(3) 0.055(4) 0.020(3) -0.003(3) 0.000(2) 0.004(3)
C84 0.035(4) 0.050(4) 0.021(3) 0.003(3) -0.002(3) 0.001(3)
C85 0.041(4) 0.057(5) 0.028(3) 0.008(3) 0.003(3) 0.004(4)
C86 0.038(4) 0.023(3) 0.045(4) -0.005(3) 0.002(3) 0.005(3)
C87 0.032(4) 0.027(3) 0.028(3) -0.001(3) -0.003(3) 0.007(3)
C88 0.016(3) 0.023(3) 0.030(3) 0.003(2) 0.002(2) 0.001(2)
C89 0.058(5) 0.024(3) 0.033(4) 0.005(3) 0.002(3) 0.004(3)
C90 0.081(6) 0.026(4) 0.038(4) 0.012(3) 0.003(4) 0.002(4)
C91 0.035(4) 0.027(3) 0.028(3) 0.001(3) 0.010(3) 0.005(3)
C92 0.028(3) 0.026(3) 0.023(3) 0.007(2) 0.004(2) 0.005(2)
C93 0.012(3) 0.025(3) 0.027(3) 0.004(2) 0.004(2) 0.005(2)
C94 0.015(3) 0.030(3) 0.024(3) 0.006(2) 0.004(2) 0.000(2)
C95 0.014(3) 0.040(4) 0.024(3) 0.015(3) 0.000(2) 0.006(2)
C96 0.039(4) 0.020(3) 0.035(4) -0.008(3) 0.009(3) -0.004(3)
C97 0.037(4) 0.027(3) 0.023(3) -0.001(2) 0.010(3) -0.004(3)
C98 0.012(3) 0.015(3) 0.026(3) -0.001(2) 0.001(2) 0.001(2)
C99 0.025(3) 0.022(3) 0.024(3) -0.002(2) 0.000(2) -0.004(2)
C100 0.033(4) 0.027(3) 0.032(3) 0.006(3) 0.001(3) 0.001(3)
C101 0.026(3) 0.020(3) 0.024(3) -0.001(2) 0.004(2) -0.001(2)
C102 0.031(3) 0.021(3) 0.024(3) 0.000(2) 0.009(3) 0.000(2)
C103 0.014(3) 0.015(3) 0.026(3) 0.001(2) 0.004(2) -0.004(2)
C104 0.027(3) 0.024(3) 0.021(3) -0.001(2) -0.004(2) 0.002(2)
C105 0.036(4) 0.026(3) 0.025(3) 0.007(2) 0.001(3) 0.003(3)
C106 0.028(3) 0.021(3) 0.028(3) -0.006(2) 0.002(3) 0.000(2)
C107 0.030(3) 0.028(3) 0.019(3) 0.004(2) 0.002(2) 0.001(3)
C108 0.014(3) 0.022(3) 0.022(3) 0.000(2) 0.004(2) -0.001(2)
C109 0.029(3) 0.028(3) 0.024(3) -0.001(2) -0.003(3) 0.004(3)
C110 0.034(4) 0.027(3) 0.029(3) 0.003(3) -0.005(3) -0.001(3)
C111 0.034(4) 0.024(3) 0.029(3) -0.010(3) 0.006(3) -0.006(3)
C112 0.044(4) 0.025(3) 0.024(3) -0.002(2) 0.006(3) -0.002(3)
C113 0.010(3) 0.021(3) 0.023(3) 0.001(2) 0.005(2) -0.001(2)
C114 0.041(4) 0.020(3) 0.028(3) 0.002(2) -0.006(3) -0.002(3)
C115 0.057(5) 0.030(4) 0.028(3) 0.007(3) -0.005(3) 0.001(3)
C116 0.033(4) 0.027(3) 0.038(4) -0.003(3) 0.003(3) 0.007(3)
C117 0.029(3) 0.025(3) 0.029(3) 0.002(2) -0.001(3) 0.005(3)
C118 0.012(3) 0.028(3) 0.023(3) 0.001(2) 0.000(2) 0.004(2)
C119 0.021(3) 0.029(3) 0.030(3) 0.004(3) 0.000(3) 0.007(2)
C120 0.036(4) 0.029(3) 0.038(4) 0.010(3) -0.005(3) 0.003(3)
C121 0.030(3) 0.022(3) 0.027(3) -0.001(2) 0.002(3) 0.004(2)
C122 0.027(3) 0.024(3) 0.020(3) 0.004(2) 0.000(2) 0.002(2)
C123 0.008(3) 0.025(3) 0.027(3) 0.003(2) 0.003(2) 0.001(2)
C124 0.029(3) 0.019(3) 0.026(3) 0.001(2) 0.003(3) 0.001(2)
C125 0.030(3) 0.020(3) 0.028(3) 0.010(2) 0.006(3) 0.005(2)
C126 0.039(4) 0.043(4) 0.032(4) 0.002(3) -0.006(3) 0.014(3)
C127 0.031(4) 0.032(3) 0.030(3) 0.001(3) -0.008(3) 0.004(3)
C128 0.023(3) 0.027(3) 0.022(3) 0.001(2) -0.005(2) -0.004(2)
C129 0.042(4) 0.031(3) 0.027(3) 0.002(3) -0.003(3) -0.001(3)
C130 0.040(4) 0.037(4) 0.033(4) -0.003(3) -0.003(3) -0.008(3)
C131 0.028(3) 0.034(3) 0.030(3) 0.011(3) -0.004(3) 0.005(3)
C132 0.032(4) 0.027(3) 0.026(3) 0.005(2) -0.002(3) 0.006(3)
C133 0.027(3) 0.026(3) 0.022(3) 0.006(2) -0.005(2) -0.003(2)
C134 0.029(4) 0.037(4) 0.030(3) -0.004(3) -0.008(3) 0.008(3)
C135 0.047(4) 0.029(3) 0.027(3) -0.003(3) -0.008(3) 0.002(3)
C136 0.065(6) 0.083(7) 0.044(5) 0.003(4) -0.005(4) 0.013(5)
C137 0.057(5) 0.061(5) 0.038(4) 0.002(4) 0.002(4) 0.007(4)
C138 0.041(4) 0.039(4) 0.029(3) 0.002(3) 0.011(3) -0.007(3)
C139 0.052(5) 0.058(5) 0.044(4) -0.006(4) 0.006(4) 0.007(4)
C140 0.067(6) 0.080(7) 0.047(5) -0.017(5) 0.012(4) 0.004(5)
C141 0.039(4) 0.034(4) 0.039(4) 0.004(3) -0.001(3) 0.009(3)
C142 0.049(5) 0.028(4) 0.038(4) -0.007(3) 0.007(3) 0.005(3)
C143 0.029(3) 0.025(3) 0.032(3) 0.005(3) 0.009(3) 0.001(3)
C144 0.038(4) 0.042(4) 0.030(3) 0.005(3) 0.008(3) 0.013(3)
C145 0.042(4) 0.029(3) 0.035(4) 0.000(3) 0.011(3) 0.010(3)
C146 0.029(4) 0.025(3) 0.039(4) 0.008(3) -0.004(3) 0.004(3)
C147 0.034(4) 0.022(3) 0.026(3) 0.000(2) -0.001(3) 0.000(3)
C148 0.029(3) 0.019(3) 0.024(3) 0.002(2) -0.001(2) -0.002(2)
C149 0.029(4) 0.039(4) 0.028(3) -0.010(3) -0.005(3) 0.007(3)
C150 0.033(4) 0.039(4) 0.032(4) -0.007(3) -0.004(3) -0.002(3)
C151 0.024(3) 0.017(3) 0.027(3) 0.002(2) -0.003(2) 0.004(2)
C152 0.029(3) 0.018(3) 0.027(3) -0.002(2) -0.002(3) -0.002(2)
C153 0.022(3) 0.017(3) 0.021(3) 0.002(2) -0.004(2) -0.003(2)
C154 0.031(3) 0.018(3) 0.033(3) 0.001(2) -0.005(3) 0.003(2)
C155 0.031(4) 0.022(3) 0.030(3) -0.004(2) -0.010(3) 0.004(3)
C156 0.033(4) 0.018(3) 0.030(3) 0.004(2) -0.008(3) 0.002(2)
C157 0.028(3) 0.019(3) 0.031(3) -0.002(2) -0.002(3) 0.004(2)
C158 0.039(4) 0.024(3) 0.025(3) 0.005(2) -0.001(3) 0.004(3)
C159 0.071(5) 0.018(3) 0.034(4) 0.010(3) -0.018(4) 0.002(3)
C160 0.056(5) 0.018(3) 0.039(4) 0.006(3) -0.013(3) -0.006(3)
C161 0.114(9) 0.077(7) 0.053(5) -0.015(5) -0.042(6) 0.067(6)
C162 0.104(8) 0.063(6) 0.047(5) -0.021(4) -0.043(5) 0.048(6)
C163 0.047(4) 0.030(3) 0.025(3) 0.006(3) -0.008(3) 0.003(3)
C164 0.035(4) 0.034(4) 0.034(4) 0.000(3) -0.005(3) 0.004(3)
C165 0.063(5) 0.037(4) 0.033(4) -0.007(3) -0.010(4) -0.001(4)
C166 0.104(8) 0.033(4) 0.041(4) 0.004(3) -0.027(5) 0.013(4)
C167 0.109(8) 0.021(4) 0.043(4) -0.004(3) -0.023(5) 0.013(4)
C168 0.020(3) 0.033(3) 0.027(3) -0.001(3) 0.003(3) 0.000(2)
C169 0.087(7) 0.066(6) 0.037(4) -0.020(4) -0.024(4) 0.053(5)
C170 0.083(7) 0.063(6) 0.035(4) -0.022(4) -0.012(4) 0.043(5)
C171 0.023(3) 0.022(3) 0.026(3) -0.002(2) 0.004(2) 0.004(2)
C172 0.027(3) 0.029(3) 0.020(3) 0.000(2) 0.002(2) 0.002(3)
C173 0.016(3) 0.019(3) 0.023(3) 0.001(2) 0.000(2) 0.002(2)
C174 0.039(4) 0.023(3) 0.020(3) -0.001(2) 0.007(3) 0.001(3)
C175 0.039(4) 0.026(3) 0.026(3) 0.006(3) 0.003(3) 0.005(3)
C176 0.040(4) 0.030(3) 0.028(3) -0.006(3) 0.006(3) -0.003(3)
C177 0.042(4) 0.024(3) 0.018(3) -0.003(2) 0.004(3) -0.006(3)
C178 0.015(3) 0.022(3) 0.023(3) 0.003(2) 0.004(2) 0.003(2)
C179 0.055(4) 0.021(3) 0.021(3) -0.001(2) 0.000(3) 0.001(3)
C180 0.073(6) 0.028(4) 0.029(4) 0.006(3) 0.000(3) 0.004(3)
C181 0.031(4) 0.032(4) 0.039(4) -0.008(3) 0.004(3) 0.002(3)
C182 0.037(4) 0.032(4) 0.025(3) 0.002(3) 0.002(3) 0.000(3)
C183 0.011(3) 0.031(3) 0.025(3) 0.001(2) 0.006(2) 0.005(2)
C184 0.028(3) 0.027(3) 0.026(3) 0.005(2) 0.003(3) 0.010(3)
C185 0.031(4) 0.034(4) 0.037(4) 0.013(3) 0.004(3) 0.012(3)
C186 0.034(4) 0.032(3) 0.023(3) 0.001(3) 0.001(3) 0.006(3)
C187 0.025(3) 0.030(3) 0.022(3) 0.006(2) 0.002(2) 0.006(3)
C188 0.011(3) 0.024(3) 0.022(3) 0.001(2) 0.002(2) 0.004(2)
C189 0.026(3) 0.030(3) 0.019(3) 0.005(2) 0.003(2) 0.003(3)
C190 0.031(4) 0.036(4) 0.024(3) 0.009(3) 0.006(3) 0.002(3)
C191 0.044(4) 0.020(3) 0.030(3) -0.003(2) -0.004(3) -0.003(3)
C192 0.029(3) 0.028(3) 0.023(3) -0.002(2) -0.001(3) 0.004(3)
C193 0.013(3) 0.018(3) 0.029(3) 0.004(2) 0.002(2) 0.005(2)
C194 0.040(4) 0.022(3) 0.025(3) 0.002(2) -0.002(3) -0.001(3)
C195 0.044(4) 0.028(3) 0.031(3) 0.008(3) -0.005(3) 0.001(3)
C196 0.032(4) 0.027(3) 0.027(3) 0.002(2) 0.008(3) 0.009(3)
C197 0.030(3) 0.025(3) 0.025(3) 0.005(2) 0.006(3) 0.010(3)
C198 0.014(3) 0.021(3) 0.023(3) 0.001(2) 0.002(2) 0.006(2)
C199 0.021(3) 0.023(3) 0.025(3) 0.001(2) 0.001(2) 0.002(2)
C200 0.019(3) 0.028(3) 0.026(3) 0.008(2) 0.006(2) 0.007(2)
C201 0.035(4) 0.020(3) 0.034(3) -0.008(3) 0.009(3) -0.006(3)
C202 0.030(3) 0.023(3) 0.025(3) -0.001(2) 0.008(3) 0.001(2)
C203 0.016(3) 0.017(3) 0.027(3) 0.000(2) 0.005(2) 0.001(2)
C204 0.026(3) 0.027(3) 0.023(3) -0.004(2) 0.005(2) -0.005(2)
C205 0.037(4) 0.020(3) 0.036(4) 0.004(3) 0.007(3) -0.001(3)
C206 0.031(3) 0.013(3) 0.029(3) -0.005(2) 0.001(3) -0.001(2)
C207 0.033(4) 0.024(3) 0.018(3) -0.001(2) 0.004(2) -0.001(3)
C208 0.017(3) 0.016(3) 0.023(3) 0.001(2) 0.002(2) 0.001(2)
C209 0.030(3) 0.026(3) 0.020(3) 0.002(2) 0.004(2) 0.002(3)
C210 0.037(4) 0.025(3) 0.028(3) 0.006(3) 0.008(3) 0.004(3)
C211 0.016(3) 0.030(3) 0.029(3) 0.006(3) -0.002(2) 0.002(2)
C212 0.024(3) 0.033(3) 0.021(3) 0.004(2) 0.007(2) 0.002(3)
C213 0.019(3) 0.035(3) 0.031(3) 0.008(3) 0.007(3) 0.013(3)
C214 0.044(4) 0.047(4) 0.032(4) 0.015(3) 0.016(3) 0.020(3)
C215 0.019(3) 0.040(4) 0.032(3) 0.009(3) 0.003(3) 0.009(3)
C216 0.036(4) 0.045(4) 0.022(3) 0.001(3) 0.005(3) 0.010(3)
C217 0.028(4) 0.048(4) 0.031(3) 0.009(3) 0.005(3) -0.004(3)
C218 0.031(4) 0.036(4) 0.034(4) 0.005(3) 0.001(3) 0.004(3)
C219 0.016(3) 0.038(4) 0.036(3) 0.010(3) 0.000(3) 0.004(3)
C220 0.025(3) 0.041(4) 0.021(3) 0.009(3) 0.000(2) 0.011(3)
C221 0.034(4) 0.037(4) 0.021(3) 0.006(3) 0.003(3) 0.004(3)
C222 0.023(3) 0.043(4) 0.036(4) 0.015(3) 0.015(3) 0.011(3)
C223 0.019(3) 0.028(3) 0.022(3) 0.002(2) 0.007(2) 0.003(2)
C224 0.018(3) 0.031(3) 0.025(3) 0.002(2) 0.005(2) 0.005(2)
C225 0.024(3) 0.024(3) 0.024(3) -0.001(2) 0.006(2) 0.000(2)
C226 0.021(3) 0.029(3) 0.020(3) -0.002(2) 0.003(2) 0.002(2)
C227 0.031(4) 0.032(4) 0.045(4) -0.009(3) 0.020(3) -0.004(3)
C228 0.020(3) 0.036(4) 0.034(3) -0.015(3) -0.003(3) 0.006(3)
C229 0.023(3) 0.030(3) 0.032(3) -0.007(3) 0.006(3) 0.001(3)
C230 0.018(3) 0.044(4) 0.023(3) 0.002(3) -0.001(2) 0.006(3)
C231 0.024(3) 0.041(4) 0.033(3) 0.005(3) 0.008(3) 0.001(3)
C232 0.042(4) 0.037(4) 0.021(3) -0.001(3) -0.008(3) -0.005(3)
C233 0.026(3) 0.040(4) 0.030(3) 0.006(3) -0.004(3) 0.000(3)
C234 0.050(4) 0.036(4) 0.018(3) 0.001(3) 0.006(3) -0.004(3)
C235 0.047(4) 0.039(4) 0.031(4) 0.000(3) -0.005(3) 0.010(3)
C236 0.028(3) 0.031(3) 0.023(3) -0.003(2) 0.006(3) 0.006(3)
C237 0.035(4) 0.033(4) 0.047(4) 0.006(3) 0.013(3) -0.001(3)
C238 0.063(5) 0.037(4) 0.026(3) 0.004(3) 0.010(3) 0.010(3)
C239 0.026(3) 0.043(4) 0.027(3) 0.005(3) -0.001(3) 0.003(3)
C240 0.033(4) 0.042(4) 0.023(3) 0.002(3) 0.004(3) 0.011(3)
C241 0.034(4) 0.040(4) 0.045(4) -0.009(3) 0.002(3) 0.009(3)
C242 0.035(4) 0.038(4) 0.044(4) 0.003(3) 0.018(3) 0.015(3)
C243 0.021(3) 0.031(3) 0.018(3) 0.006(2) 0.001(2) 0.003(2)
C244 0.025(3) 0.030(3) 0.028(3) 0.002(3) 0.007(3) 0.007(3)
C245 0.024(3) 0.032(3) 0.020(3) -0.004(2) 0.004(2) 0.002(3)
C246 0.025(3) 0.029(3) 0.021(3) -0.004(2) 0.001(2) 0.005(3)
C247 0.023(3) 0.029(3) 0.020(3) 0.006(2) 0.003(2) 0.003(2)
C248 0.020(3) 0.025(3) 0.030(3) 0.006(2) 0.000(2) 0.004(2)
C249 0.026(3) 0.029(3) 0.023(3) 0.004(2) 0.005(2) 0.003(3)
C250 0.019(3) 0.025(3) 0.031(3) 0.005(2) 0.011(2) 0.000(2)
C251 0.030(4) 0.029(3) 0.042(4) 0.009(3) 0.002(3) 0.001(3)
C252 0.041(4) 0.031(4) 0.043(4) 0.003(3) 0.020(3) 0.009(3)
C253 0.026(3) 0.032(3) 0.025(3) 0.004(3) -0.002(3) 0.012(3)
C254 0.031(3) 0.028(3) 0.021(3) 0.003(2) 0.003(3) 0.005(3)
C255 0.028(3) 0.026(3) 0.018(3) 0.000(2) 0.000(2) 0.006(2)
C256 0.018(3) 0.029(3) 0.015(3) 0.000(2) 0.002(2) 0.007(2)
C257 0.018(3) 0.028(3) 0.035(3) 0.006(3) 0.009(3) -0.001(2)
C258 0.025(3) 0.030(3) 0.026(3) 0.004(2) 0.003(3) 0.003(3)
C259 0.133(14) 0.21(2) 0.131(14) -0.009(13) -0.034(11) 0.066(14)
C260 0.146(14) 0.098(11) 0.228(19) 0.056(12) -0.117(14) -0.009(10)
C261 0.067(6) 0.060(6) 0.076(7) -0.001(5) -0.002(5) 0.015(5)
C262 0.047(5) 0.061(6) 0.081(7) 0.007(5) 0.016(5) 0.001(4)
C265 0.043(5) 0.046(5) 0.077(6) 0.028(4) 0.010(4) 0.013(4)
C266 0.094(11) 0.146(14) 0.162(15) 0.028(12) -0.024(10) -0.006(10)
C267 0.067(7) 0.062(7) 0.134(11) -0.020(7) -0.005(7) 0.008(5)
C268 0.078(8) 0.066(7) 0.136(11) -0.024(7) 0.005(7) -0.006(6)
C269 0.037(4) 0.052(5) 0.056(5) 0.008(4) 0.006(4) 0.000(4)
C270 0.039(5) 0.055(5) 0.097(7) 0.029(5) -0.014(5) -0.007(4)
C271 0.053(9) 0.42(4) 0.164(17) -0.05(2) -0.008(10) 0.075(15)
C272 0.095(13) 0.122(15) 0.36(3) 0.007(17) -0.030(16) 0.031(11)
C273 0.040(5) 0.112(9) 0.085(8) -0.015(6) -0.013(5) -0.010(5)
C274 0.072(8) 0.200(16) 0.085(9) -0.057(9) 0.011(7) -0.051(9)
C275 0.036(4) 0.061(5) 0.044(4) 0.002(4) 0.004(3) -0.009(4)
C276 0.037(5) 0.049(5) 0.088(7) 0.032(5) -0.005(4) -0.005(4)
B1 0.031(4) 0.032(4) 0.029(4) 0.005(3) 0.005(3) 0.007(3)
B2 0.031(4) 0.033(4) 0.026(4) 0.002(3) 0.004(3) 0.002(3)
B3 0.025(4) 0.041(4) 0.029(4) 0.001(3) 0.006(3) 0.003(3)
B4 0.032(4) 0.038(4) 0.021(3) -0.005(3) 0.001(3) 0.000(3)
B5 0.025(4) 0.035(4) 0.028(4) 0.001(3) 0.005(3) 0.005(3)
B6 0.026(4) 0.038(4) 0.023(3) 0.007(3) -0.003(3) 0.008(3)
B7 0.032(4) 0.028(4) 0.020(3) 0.004(3) 0.002(3) 0.004(3)
B8 0.020(4) 0.045(4) 0.024(3) 0.000(3) 0.006(3) 0.006(3)
B9 0.022(4) 0.036(4) 0.024(3) 0.004(3) -0.004(3) 0.000(3)
B10 0.025(4) 0.038(4) 0.028(4) 0.007(3) 0.011(3) 0.008(3)
B11 0.032(4) 0.041(4) 0.027(4) 0.007(3) 0.006(3) 0.012(3)
B12 0.022(4) 0.039(4) 0.030(4) 0.002(3) 0.008(3) 0.008(3)
B13 0.029(4) 0.037(4) 0.031(4) 0.001(3) 0.001(3) 0.006(3)
B14 0.025(4) 0.030(4) 0.054(5) 0.005(3) 0.012(4) 0.003(3)
B15 0.038(5) 0.039(4) 0.033(4) 0.011(3) 0.014(3) 0.009(3)
B16 0.021(4) 0.028(4) 0.033(4) 0.000(3) 0.002(3) 0.002(3)
B17 0.030(4) 0.036(4) 0.021(3) 0.002(3) 0.006(3) 0.005(3)
B18 0.023(4) 0.039(4) 0.024(3) 0.004(3) 0.004(3) 0.009(3)
B19 0.037(5) 0.036(4) 0.036(4) 0.004(3) 0.007(3) 0.002(3)
B20 0.043(5) 0.037(4) 0.031(4) 0.010(3) 0.012(3) 0.000(4)
B21 0.029(4) 0.036(4) 0.057(5) 0.008(4) 0.009(4) 0.000(3)
B22 0.047(5) 0.040(5) 0.030(4) -0.008(3) -0.009(4) 0.005(4)
B23 0.039(5) 0.041(4) 0.030(4) 0.009(3) 0.011(3) 0.007(4)
B24 0.026(4) 0.043(4) 0.028(4) 0.010(3) 0.004(3) 0.004(3)
B25 0.035(4) 0.042(4) 0.020(3) 0.004(3) -0.006(3) -0.006(3)
B26 0.042(5) 0.030(4) 0.035(4) 0.004(3) 0.015(4) 0.001(3)
B27 0.023(4) 0.038(4) 0.042(4) 0.000(3) -0.010(3) -0.002(3)
B28 0.047(5) 0.041(5) 0.047(5) 0.016(4) 0.017(4) 0.004(4)
B29 0.035(5) 0.042(5) 0.051(5) 0.009(4) 0.009(4) 0.009(4)
B30 0.049(5) 0.052(5) 0.041(5) -0.003(4) 0.019(4) 0.002(4)
B31 0.058(6) 0.039(5) 0.037(5) -0.001(4) -0.003(4) -0.008(4)
B32 0.037(5) 0.051(5) 0.046(5) 0.012(4) 0.001(4) -0.015(4)
B33 0.032(4) 0.048(5) 0.039(4) 0.013(4) 0.008(4) 0.005(4)
B34 0.036(5) 0.039(4) 0.037(4) 0.008(3) 0.012(4) 0.008(3)
B35 0.059(6) 0.027(4) 0.032(4) -0.004(3) 0.007(4) 0.006(4)
B36 0.032(4) 0.037(4) 0.037(4) 0.000(3) -0.006(3) -0.002(3)
B37 0.031(4) 0.041(4) 0.027(4) 0.001(3) -0.001(3) 0.001(3)
B38 0.027(4) 0.049(5) 0.028(4) 0.005(3) -0.002(3) -0.002(3)
B39 0.023(4) 0.067(6) 0.030(4) 0.006(4) -0.005(3) -0.001(4)
B40 0.049(5) 0.055(5) 0.025(4) 0.005(4) 0.005(4) 0.004(4)
B41 0.025(4) 0.048(5) 0.046(5) 0.007(4) 0.012(4) 0.012(3)
B42 0.028(4) 0.040(4) 0.031(4) 0.008(3) -0.004(3) 0.002(3)
B43 0.018(4) 0.054(5) 0.033(4) 0.013(4) 0.003(3) 0.006(3)
B44 0.035(4) 0.052(5) 0.022(4) 0.010(3) -0.007(3) 0.003(4)
B45 0.032(4) 0.046(5) 0.032(4) 0.006(3) 0.014(3) 0.009(4)
B46 0.031(4) 0.043(5) 0.034(4) 0.013(3) 0.010(3) 0.012(3)
B47 0.034(4) 0.046(5) 0.030(4) 0.016(3) 0.003(3) 0.008(4)
B48 0.030(4) 0.037(4) 0.043(4) 0.014(3) 0.017(3) 0.013(3)
B49 0.036(4) 0.044(5) 0.025(4) 0.004(3) 0.012(3) 0.010(3)
B50 0.025(4) 0.041(4) 0.036(4) 0.008(3) 0.008(3) 0.009(3)
B51 0.031(4) 0.049(5) 0.025(4) 0.015(3) 0.013(3) 0.011(3)
B52 0.031(4) 0.046(5) 0.019(3) 0.007(3) 0.006(3) 0.012(3)
B53 0.022(4) 0.053(5) 0.036(4) 0.013(4) 0.003(3) 0.011(3)
B54 0.027(4) 0.038(4) 0.027(4) 0.005(3) 0.009(3) 0.000(3)
B55 0.024(4) 0.026(4) 0.029(4) 0.003(3) 0.005(3) 0.000(3)
B56 0.024(4) 0.027(4) 0.038(4) 0.000(3) 0.011(3) 0.005(3)
B57 0.036(4) 0.025(4) 0.022(3) -0.004(3) 0.011(3) 0.002(3)
B58 0.032(4) 0.024(4) 0.024(3) 0.000(3) 0.000(3) -0.003(3)
B59 0.025(4) 0.022(3) 0.026(3) 0.004(3) 0.003(3) 0.002(3)
B60 0.028(4) 0.030(4) 0.026(4) 0.007(3) 0.004(3) 0.006(3)
B61 0.015(3) 0.032(4) 0.032(4) 0.005(3) 0.004(3) 0.001(3)
B62 0.023(4) 0.031(4) 0.017(3) 0.000(3) 0.000(3) -0.003(3)
B63 0.022(4) 0.025(3) 0.024(3) -0.002(3) 0.006(3) 0.001(3)
B64 0.036(4) 0.025(4) 0.036(4) 0.001(3) 0.015(3) 0.001(3)
B65 0.025(4) 0.029(4) 0.031(4) -0.002(3) 0.009(3) -0.003(3)
B66 0.035(4) 0.026(4) 0.031(4) 0.000(3) 0.014(3) 0.002(3)
B67 0.030(4) 0.029(4) 0.036(4) 0.008(3) 0.012(3) 0.010(3)
B68 0.030(4) 0.030(4) 0.034(4) 0.005(3) -0.001(3) 0.002(3)
B69 0.033(4) 0.022(3) 0.026(3) 0.003(3) 0.009(3) 0.006(3)
B70 0.023(4) 0.030(4) 0.029(4) -0.001(3) 0.007(3) 0.004(3)
B71 0.023(4) 0.024(3) 0.028(3) 0.008(3) 0.001(3) 0.007(3)
B72 0.030(4) 0.026(4) 0.023(3) 0.003(3) -0.002(3) -0.004(3)
B73 0.041(5) 0.039(4) 0.032(4) -0.004(3) 0.012(3) 0.011(4)
B74 0.041(5) 0.044(5) 0.022(4) 0.005(3) 0.000(3) 0.007(4)
B75 0.051(5) 0.036(4) 0.033(4) 0.004(3) 0.020(4) 0.011(4)
B76 0.033(4) 0.035(4) 0.057(5) -0.019(4) 0.015(4) 0.000(3)
B77 0.039(5) 0.039(4) 0.027(4) -0.012(3) -0.003(3) 0.018(4)
B78 0.024(4) 0.047(5) 0.026(4) 0.010(3) 0.006(3) 0.017(3)
B79 0.029(4) 0.044(4) 0.021(3) 0.002(3) 0.006(3) 0.017(3)
B80 0.028(4) 0.048(5) 0.024(3) 0.013(3) 0.005(3) 0.010(3)
B81 0.039(4) 0.037(4) 0.016(3) 0.002(3) 0.005(3) -0.004(3)
B82 0.043(5) 0.038(5) 0.034(4) -0.002(3) -0.005(4) -0.009(4)
B83 0.033(4) 0.045(5) 0.037(4) -0.005(4) -0.003(3) 0.011(4)
B84 0.036(4) 0.033(4) 0.037(4) -0.009(3) 0.011(3) -0.004(3)
B85 0.042(5) 0.038(4) 0.034(4) 0.002(3) -0.004(4) -0.014(4)
B86 0.023(4) 0.045(5) 0.046(5) 0.012(4) -0.001(3) -0.012(3)
B87 0.038(5) 0.048(5) 0.030(4) 0.011(4) 0.004(3) 0.003(4)
B88 0.038(4) 0.038(4) 0.025(4) -0.002(3) 0.007(3) -0.005(3)
B89 0.026(4) 0.043(4) 0.026(4) 0.006(3) -0.006(3) -0.015(3)
B90 0.015(3) 0.044(4) 0.032(4) 0.012(3) 0.001(3) 0.000(3)
B91 0.037(5) 0.027(4) 0.053(5) -0.005(3) 0.013(4) -0.002(3)
B92 0.036(5) 0.035(4) 0.056(5) 0.010(4) -0.014(4) 0.006(4)
B93 0.031(4) 0.027(4) 0.082(7) -0.008(4) 0.021(4) 0.008(3)
B94 0.060(6) 0.036(5) 0.039(5) -0.012(4) 0.022(4) -0.011(4)
B95 0.033(4) 0.036(4) 0.039(4) 0.008(3) 0.002(3) -0.004(3)
B96 0.032(4) 0.034(4) 0.031(4) 0.005(3) 0.005(3) 0.008(3)
B97 0.039(5) 0.042(5) 0.027(4) 0.008(3) -0.002(3) 0.008(4)
B98 0.024(4) 0.033(4) 0.051(5) -0.003(4) -0.003(3) 0.008(3)
B99 0.045(5) 0.036(4) 0.040(4) -0.008(3) 0.025(4) -0.003(4)
B100 0.032(4) 0.036(4) 0.022(3) 0.001(3) 0.001(3) 0.010(3)
B101 0.047(5) 0.043(5) 0.031(4) 0.007(3) -0.009(4) 0.000(4)
B102 0.056(5) 0.031(4) 0.032(4) -0.006(3) 0.019(4) -0.005(4)
B103 0.028(4) 0.030(4) 0.040(4) -0.009(3) -0.001(3) 0.006(3)
B104 0.043(5) 0.038(4) 0.021(3) -0.003(3) 0.006(3) 0.011(3)
B105 0.030(4) 0.034(4) 0.051(5) 0.008(4) 0.002(4) 0.010(3)
B106 0.029(4) 0.032(4) 0.024(3) -0.001(3) 0.006(3) 0.014(3)
B107 0.030(4) 0.034(4) 0.024(3) -0.006(3) -0.009(3) 0.007(3)
B108 0.016(3) 0.031(4) 0.047(5) -0.002(3) 0.007(3) 0.000(3)
B109 0.098(9) 0.030(5) 0.057(6) -0.012(4) 0.046(6) 0.000(5)
B110 0.043(5) 0.050(5) 0.061(6) -0.031(5) 0.025(5) -0.017(4)
B111 0.034(4) 0.041(5) 0.041(4) -0.012(4) 0.015(4) -0.003(3)
B112 0.058(6) 0.032(4) 0.036(4) 0.005(3) 0.015(4) 0.019(4)
B113 0.137(11) 0.041(5) 0.032(5) 0.009(4) 0.018(6) 0.028(6)
B114 0.097(9) 0.035(5) 0.059(6) -0.008(4) 0.051(6) -0.012(5)
B115 0.024(4) 0.044(5) 0.038(4) -0.012(4) 0.001(3) 0.003(3)
B116 0.041(5) 0.042(5) 0.050(5) -0.019(4) 0.020(4) -0.013(4)
B117 0.071(6) 0.033(4) 0.033(4) 0.007(3) 0.020(4) 0.002(4)
B118 0.077(7) 0.032(5) 0.049(5) -0.001(4) 0.023(5) 0.003(4)
B119 0.055(6) 0.031(4) 0.061(6) -0.004(4) 0.013(5) -0.004(4)
B120 0.087(8) 0.032(5) 0.056(6) 0.006(4) 0.035(6) -0.005(5)
B121 0.120(10) 0.043(5) 0.039(5) 0.014(4) 0.005(6) 0.030(6)
B122 0.052(6) 0.038(5) 0.045(5) -0.003(4) 0.005(4) 0.016(4)
B123 0.061(6) 0.027(4) 0.033(4) -0.003(3) 0.012(4) -0.003(4)
B124 0.044(5) 0.047(5) 0.040(5) -0.009(4) -0.014(4) 0.014(4)
B125 0.041(5) 0.038(4) 0.034(4) -0.001(3) 0.020(4) -0.004(4)
B126 0.043(5) 0.034(4) 0.032(4) -0.001(3) -0.009(4) 0.002(4)
B127 0.055(6) 0.042(5) 0.059(6) 0.008(4) 0.026(5) 0.002(4)
B128 0.054(6) 0.056(6) 0.032(4) 0.017(4) 0.001(4) 0.014(4)
B129 0.037(5) 0.040(5) 0.034(4) 0.005(3) 0.004(3) 0.001(4)
B130 0.037(5) 0.047(5) 0.049(5) -0.002(4) 0.004(4) 0.004(4)
B131 0.036(5) 0.068(7) 0.071(7) 0.003(5) 0.025(5) -0.002(5)
B132 0.078(7) 0.054(6) 0.047(5) 0.017(4) 0.035(5) 0.016(5)
B133 0.062(6) 0.051(5) 0.025(4) 0.005(4) 0.006(4) 0.014(4)
B134 0.049(5) 0.054(6) 0.039(5) -0.001(4) 0.021(4) 0.008(4)
B135 0.031(4) 0.047(5) 0.048(5) -0.006(4) 0.004(4) 0.005(4)
B136 0.054(6) 0.053(6) 0.070(7) -0.004(5) 0.034(5) 0.016(5)
B137 0.055(6) 0.050(6) 0.057(6) 0.011(4) 0.014(5) 0.025(5)
B138 0.041(5) 0.056(6) 0.052(5) -0.009(4) 0.016(4) 0.015(4)
B139 0.048(6) 0.053(6) 0.061(6) -0.018(5) 0.005(5) 0.014(5)
B140 0.050(6) 0.039(5) 0.072(7) -0.003(4) 0.030(5) -0.005(4)
B141 0.073(7) 0.040(5) 0.059(6) 0.017(4) 0.031(5) 0.021(5)
B142 0.042(5) 0.051(5) 0.041(5) -0.004(4) 0.014(4) 0.011(4)
B143 0.029(4) 0.058(6) 0.043(5) 0.000(4) 0.003(4) 0.014(4)
B144 0.056(6) 0.042(5) 0.027(4) 0.007(3) 0.007(4) 0.024(4)
B145 0.028(4) 0.027(4) 0.036(4) 0.000(3) 0.006(3) 0.009(3)
B146 0.032(4) 0.027(4) 0.025(3) 0.001(3) 0.004(3) 0.000(3)
B147 0.031(4) 0.028(4) 0.030(4) 0.000(3) 0.008(3) 0.000(3)
B148 0.021(4) 0.026(4) 0.042(4) 0.003(3) 0.008(3) 0.004(3)
B149 0.024(4) 0.027(4) 0.037(4) 0.007(3) 0.002(3) 0.006(3)
B150 0.020(3) 0.028(4) 0.029(4) 0.004(3) 0.004(3) 0.002(3)
B151 0.018(3) 0.029(4) 0.024(3) 0.004(3) -0.001(3) 0.001(3)
B152 0.028(4) 0.032(4) 0.017(3) 0.000(3) 0.002(3) -0.001(3)
B153 0.025(4) 0.028(4) 0.028(4) -0.001(3) 0.009(3) 0.005(3)
B154 0.036(4) 0.025(4) 0.035(4) 0.002(3) 0.009(3) 0.002(3)
B155 0.028(4) 0.026(4) 0.035(4) -0.004(3) 0.007(3) -0.002(3)
B156 0.036(4) 0.035(4) 0.037(4) -0.007(3) 0.012(4) 0.006(3)
B157 0.033(4) 0.033(4) 0.044(4) 0.010(3) 0.013(4) 0.011(3)
B158 0.034(4) 0.032(4) 0.024(3) 0.005(3) 0.000(3) 0.003(3)
B159 0.026(4) 0.026(4) 0.031(4) 0.002(3) 0.006(3) 0.002(3)
B160 0.024(4) 0.029(4) 0.030(4) 0.003(3) 0.008(3) 0.008(3)
B161 0.028(4) 0.035(4) 0.031(4) 0.006(3) 0.002(3) 0.008(3)
B162 0.029(4) 0.028(4) 0.022(3) 0.001(3) 0.000(3) -0.002(3)
B163 0.027(4) 0.025(4) 0.033(4) 0.004(3) 0.000(3) 0.004(3)
B164 0.025(4) 0.038(4) 0.022(3) 0.001(3) -0.004(3) -0.002(3)
B165 0.036(4) 0.028(4) 0.025(4) 0.001(3) 0.008(3) -0.003(3)
B166 0.022(4) 0.028(4) 0.046(4) 0.003(3) 0.005(3) 0.004(3)
B167 0.024(4) 0.031(4) 0.043(4) 0.012(3) -0.006(3) 0.002(3)
B168 0.027(4) 0.032(4) 0.022(3) 0.008(3) 0.001(3) -0.001(3)
B169 0.016(3) 0.029(4) 0.033(4) 0.007(3) 0.000(3) 0.001(3)
B170 0.030(4) 0.030(4) 0.018(3) 0.004(3) -0.003(3) 0.000(3)
B171 0.028(4) 0.022(3) 0.029(4) 0.000(3) 0.009(3) 0.004(3)
B172 0.033(4) 0.030(4) 0.027(4) 0.010(3) 0.013(3) 0.008(3)
B173 0.023(4) 0.021(3) 0.034(4) -0.001(3) 0.004(3) 0.006(3)
B174 0.032(4) 0.025(4) 0.030(4) -0.002(3) 0.009(3) 0.007(3)
B175 0.025(4) 0.024(3) 0.036(4) 0.010(3) 0.005(3) 0.009(3)
B176 0.026(4) 0.032(4) 0.028(4) 0.007(3) 0.001(3) 0.005(3)
B177 0.030(4) 0.027(4) 0.031(4) 0.006(3) 0.013(3) 0.006(3)
B178 0.030(4) 0.028(4) 0.023(3) 0.003(3) 0.011(3) 0.001(3)
B179 0.024(4) 0.032(4) 0.029(4) 0.007(3) 0.000(3) 0.004(3)
B180 0.034(4) 0.029(4) 0.020(3) 0.006(3) 0.003(3) 0.006(3)
B181 0.062(6) 0.033(4) 0.032(4) 0.001(3) 0.022(4) 0.002(4)
B182 0.057(6) 0.042(5) 0.027(4) 0.000(3) -0.004(4) -0.013(4)
B183 0.090(8) 0.031(5) 0.043(5) -0.003(4) 0.031(5) 0.003(5)
B184 0.036(5) 0.031(4) 0.068(6) 0.011(4) 0.020(4) 0.013(3)
B185 0.034(4) 0.032(4) 0.039(4) 0.008(3) 0.005(3) 0.006(3)
B186 0.029(4) 0.040(4) 0.033(4) -0.003(3) 0.008(3) -0.003(3)
B187 0.032(4) 0.031(4) 0.022(3) -0.003(3) 0.003(3) 0.003(3)
B188 0.027(4) 0.039(4) 0.036(4) 0.003(3) -0.005(3) 0.000(3)
B189 0.048(5) 0.039(4) 0.022(4) -0.010(3) 0.001(3) -0.004(4)
B190 0.053(5) 0.040(5) 0.028(4) 0.006(3) 0.018(4) 0.015(4)
B191 0.052(5) 0.034(4) 0.025(4) 0.003(3) -0.002(3) 0.006(4)
B192 0.082(7) 0.039(5) 0.034(4) 0.007(4) 0.029(5) 0.015(5)
B193 0.041(5) 0.047(5) 0.064(6) 0.026(4) 0.027(4) 0.027(4)
B194 0.029(4) 0.047(5) 0.035(4) 0.017(4) 0.004(3) 0.013(3)
B195 0.033(4) 0.028(4) 0.024(3) 0.005(3) 0.009(3) 0.008(3)
B196 0.058(5) 0.025(4) 0.024(4) -0.001(3) -0.002(4) 0.000(4)
B197 0.045(5) 0.036(4) 0.043(5) 0.008(3) 0.027(4) 0.019(4)
B198 0.022(4) 0.050(5) 0.036(4) 0.016(4) 0.003(3) 0.012(3)
B199 0.038(4) 0.021(3) 0.036(4) 0.001(3) 0.009(3) 0.003(3)
B200 0.029(4) 0.029(4) 0.048(5) -0.002(3) 0.015(4) 0.001(3)
B201 0.054(5) 0.037(4) 0.033(4) 0.012(3) 0.025(4) 0.011(4)
B202 0.046(5) 0.030(4) 0.023(3) 0.001(3) 0.006(3) 0.014(3)
B203 0.019(3) 0.022(3) 0.029(3) -0.003(3) -0.001(3) 0.007(3)
B204 0.026(4) 0.031(4) 0.028(4) -0.006(3) -0.001(3) -0.002(3)
B205 0.018(3) 0.025(3) 0.032(4) -0.004(3) -0.002(3) -0.001(3)
B206 0.022(4) 0.034(4) 0.041(4) 0.009(3) 0.014(3) 0.004(3)
B207 0.044(5) 0.033(4) 0.014(3) 0.006(3) 0.003(3) 0.015(3)
B208 0.042(5) 0.027(4) 0.040(4) 0.000(3) 0.013(4) 0.004(3)
B209 0.040(5) 0.031(4) 0.036(4) 0.000(3) 0.007(3) 0.012(3)
B210 0.047(5) 0.024(4) 0.040(4) 0.005(3) 0.014(4) -0.003(3)
B211 0.034(4) 0.021(4) 0.043(4) -0.005(3) 0.009(3) -0.007(3)
B212 0.040(5) 0.030(4) 0.034(4) -0.005(3) 0.004(3) 0.002(3)
B213 0.034(4) 0.025(4) 0.030(4) 0.002(3) 0.009(3) 0.007(3)
B214 0.026(4) 0.029(4) 0.028(4) -0.001(3) -0.001(3) 0.003(3)
B215 0.031(4) 0.028(4) 0.022(3) -0.002(3) 0.003(3) 0.004(3)
B216 0.026(4) 0.025(3) 0.030(4) 0.005(3) 0.007(3) 0.012(3)

loop_
_atom_type_symbol
_atom_type_description
_atom_type_scat_dispersion_real
_atom_type_scat_dispersion_imag
_atom_type_scat_source
C C 0.0033 0.0016 'International Tables Vol C Tables 4.2.6.8 and 6.1.1.4'
B B 0.0013 0.0007 'International Tables Vol C Tables 4.2.6.8 and 6.1.1.4'
Co Co 0.3494 0.9721 'International Tables Vol C Tables 4.2.6.8 and 6.1.1.4'
N N 0.0061 0.0033 'International Tables Vol C Tables 4.2.6.8 and 6.1.1.4'
O O 0.0106 0.0060 'International Tables Vol C Tables 4.2.6.8 and 6.1.1.4'
Tb Tb -0.1723 4.1537 'International Tables Vol C Tables 4.2.6.8 and 6.1.1.4'
H H 0.0000 0.0000 'International Tables Vol C Tables 4.2.6.8 and 6.1.1.4'

loop_
_geom_angle_atom_site_label_1
_geom_angle_atom_site_label_2
_geom_angle_atom_site_label_3
_geom_angle
_geom_angle_site_symmetry_3
O3 Tb1 O5 101.8(2) .
O3 Tb1 O6 140.35(18) .
O5 Tb1 O6 87.2(2) .
O3 Tb1 O1 75.40(16) .
O5 Tb1 O1 72.81(19) .
O6 Tb1 O1 143.04(17) .
O3 Tb1 O4 71.57(19) .
O5 Tb1 O4 74.1(2) .
O6 Tb1 O4 74.1(2) .
O1 Tb1 O4 126.41(19) .
O3 Tb1 O2 77.7(2) .
O5 Tb1 O2 146.2(2) .
O6 Tb1 O2 74.2(2) .
O1 Tb1 O2 136.92(18) .
O4 Tb1 O2 73.8(2) .
O3 Tb1 O7 147.74(18) .
O5 Tb1 O7 77.63(18) .
O6 Tb1 O7 71.82(18) .
O1 Tb1 O7 73.68(17) .
O4 Tb1 O7 136.28(17) .
O2 Tb1 O7 120.6(2) .
O3 Tb1 N16 85.73(18) .
O5 Tb1 N16 142.32(19) .
O6 Tb1 N16 110.5(2) .
O1 Tb1 N16 73.60(17) .
O4 Tb1 N16 141.69(18) .
O2 Tb1 N16 71.4(2) .
O7 Tb1 N16 77.00(16) .
O12 Tb2 O10 79.77(15) .
O12 Tb2 O13 133.83(14) .
O10 Tb2 O13 140.91(15) .
O12 Tb2 O11 117.54(14) .
O10 Tb2 O11 70.57(14) .
O13 Tb2 O11 74.87(14) .
O12 Tb2 O8 78.78(16) .
O10 Tb2 O8 139.27(15) .
O13 Tb2 O8 76.04(15) .
O11 Tb2 O8 150.04(15) .
O12 Tb2 O9 71.51(14) .
O10 Tb2 O9 67.70(15) .
O13 Tb2 O9 133.56(14) .
O11 Tb2 O9 134.61(14) .
O8 Tb2 O9 72.80(15) .
O12 Tb2 N11 70.76(16) .
O10 Tb2 N11 113.65(15) .
O13 Tb2 N11 71.72(15) .
O11 Tb2 N11 73.10(16) .
O8 Tb2 N11 91.12(17) .
O9 Tb2 N11 141.16(16) .
O12 Tb2 N10 145.20(15) .
O10 Tb2 N10 83.18(15) .
O13 Tb2 N10 75.64(15) .
O11 Tb2 N10 84.25(15) .
O8 Tb2 N10 95.40(17) .
O9 Tb2 N10 73.99(15) .
N11 Tb2 N10 144.02(16) .
O19 Tb3 O15 115.60(14) .
O19 Tb3 O17 75.82(14) .
O15 Tb3 O17 149.81(14) .
O19 Tb3 O14 78.88(14) .
O15 Tb3 O14 71.29(14) .
O17 Tb3 O14 138.65(14) .
O19 Tb3 O16 135.26(14) .
O15 Tb3 O16 75.58(14) .
O17 Tb3 O16 77.41(14) .
O14 Tb3 O16 141.05(14) .
O19 Tb3 O18 74.79(14) .
O15 Tb3 O18 135.58(14) .
O17 Tb3 O18 73.26(14) .
O14 Tb3 O18 68.82(14) .
O16 Tb3 O18 129.26(14) .
O19 Tb3 N31 145.97(15) .
O15 Tb3 N31 82.75(14) .
O17 Tb3 N31 103.10(15) .
O14 Tb3 N31 80.86(15) .
O16 Tb3 N31 75.13(14) .
O18 Tb3 N31 72.49(15) .
O19 Tb3 N32 72.21(15) .
O15 Tb3 N32 71.70(15) .
O17 Tb3 N32 87.06(16) .
O14 Tb3 N32 115.44(14) .
O16 Tb3 N32 71.24(14) .
O18 Tb3 N32 144.81(16) .
N31 Tb3 N32 141.71(16) .
C212 Co1 C214 98.7(3) .
C212 Co1 C211 46.8(2) .
C214 Co1 C211 132.1(2) .
C212 Co1 C213 100.2(2) .
C214 Co1 C213 46.8(3) .
C211 Co1 C213 100.2(2) .
C212 Co1 B16 131.43(19) .
C214 Co1 B16 82.7(2) .
C211 Co1 B16 97.6(2) .
C213 Co1 B16 47.3(2) .
C212 Co1 B7 83.42(19) .
C214 Co1 B7 177.2(2) .
C211 Co1 B7 48.53(19) .
C213 Co1 B7 131.2(2) .
B16 Co1 B7 94.5(3) .
C212 Co1 B9 48.6(2) .
C214 Co1 B9 95.3(2) .
C211 Co1 B9 83.5(2) .
C213 Co1 B9 130.98(19) .
B16 Co1 B9 178.0(3) .
B7 Co1 B9 87.4(3) .
C212 Co1 B18 131.0(2) .
C214 Co1 B18 49.89(19) .
C211 Co1 B18 175.7(2) .
C213 Co1 B18 83.7(2) .
B16 Co1 B18 86.3(3) .
B7 Co1 B18 129.7(3) .
B9 Co1 B18 92.6(3) .
C212 Co1 B17 175.4(2) .
C214 Co1 B17 85.7(2) .
C211 Co1 B17 130.5(2) .
C213 Co1 B17 83.9(2) .
B16 Co1 B17 50.3(3) .
B7 Co1 B17 92.2(3) .
B9 Co1 B17 129.9(3) .
B18 Co1 B17 51.3(3) .
C212 Co1 B8 84.4(2) .
C214 Co1 B8 130.6(2) .
C211 Co1 B8 84.5(2) .
C213 Co1 B8 174.9(2) .
B16 Co1 B8 130.6(3) .
B7 Co1 B8 51.2(3) .
B9 Co1 B8 51.1(3) .
B18 Co1 B8 91.6(3) .
B17 Co1 B8 91.6(3) .
C218 Co2 C215 132.6(3) .
C218 Co2 C217 46.5(3) .
C215 Co2 C217 99.7(3) .
C218 Co2 B34 49.3(2) .
C215 Co2 B34 175.0(2) .
C217 Co2 B34 84.5(2) .
C218 Co2 C216 99.5(3) .
C215 Co2 C216 46.8(3) .
C217 Co2 C216 99.4(3) .
B34 Co2 C216 130.2(2) .
C218 Co2 B25 176.8(2) .
C215 Co2 B25 48.5(2) .
C217 Co2 B25 131.6(2) .
B34 Co2 B25 129.9(3) .
C216 Co2 B25 83.2(2) .
C218 Co2 B36 83.0(2) .
C215 Co2 B36 96.4(2) .
C217 Co2 B36 48.3(2) .
B34 Co2 B36 88.4(3) .
C216 Co2 B36 130.6(2) .
B25 Co2 B36 93.9(3) .
C218 Co2 B35 84.3(2) .
C215 Co2 B35 131.4(2) .
C217 Co2 B35 84.6(2) .
B34 Co2 B35 51.3(3) .
C216 Co2 B35 175.8(2) .
B25 Co2 B35 93.1(3) .
B36 Co2 B35 51.6(3) .
C218 Co2 B26 131.0(2) .
C215 Co2 B26 84.3(2) .
C217 Co2 B26 175.9(2) .
B34 Co2 B26 91.6(3) .
C216 Co2 B26 84.1(2) .
B25 Co2 B26 50.8(3) .
B36 Co2 B26 130.5(3) .
B35 Co2 B26 92.0(3) .
C218 Co2 B27 97.0(2) .
C215 Co2 B27 82.7(2) .
C217 Co2 B27 130.9(2) .
B34 Co2 B27 92.6(3) .
C216 Co2 B27 48.2(2) .
B25 Co2 B27 86.1(3) .
B36 Co2 B27 178.7(3) .
B35 Co2 B27 129.7(3) .
B26 Co2 B27 50.3(3) .
C220 Co3 C222 134.1(3) .
C220 Co3 C221 100.8(2) .
C222 Co3 C221 46.5(2) .
C220 Co3 C219 46.2(2) .
C222 Co3 C219 100.8(3) .
C221 Co3 C219 99.7(3) .
C220 Co3 B43 49.3(2) .
C222 Co3 B43 175.5(2) .
C221 Co3 B43 132.7(2) .
C219 Co3 B43 83.7(2) .
C220 Co3 B52 176.1(2) .
C222 Co3 B52 48.9(2) .
C221 Co3 B52 83.2(2) .
C219 Co3 B52 133.1(2) .
B43 Co3 B52 127.9(3) .
C220 Co3 B54 95.7(2) .
C222 Co3 B54 83.5(2) .
C221 Co3 B54 48.4(2) .
C219 Co3 B54 129.4(2) .
B43 Co3 B54 93.4(3) .
B52 Co3 B54 87.1(3) .
C220 Co3 B45 82.9(2) .
C222 Co3 B45 95.9(2) .
C221 Co3 B45 129.7(2) .
C219 Co3 B45 48.3(2) .
B43 Co3 B45 87.3(3) .
B52 Co3 B45 94.4(3) .
B54 Co3 B45 177.4(3) .
C220 Co3 B53 129.3(2) .
C222 Co3 B53 84.8(2) .
C221 Co3 B53 84.1(2) .
C219 Co3 B53 174.4(2) .
B43 Co3 B53 90.8(3) .
B52 Co3 B53 51.0(3) .
B54 Co3 B53 50.9(3) .
B45 Co3 B53 131.6(3) .
C220 Co3 B44 84.3(2) .
C222 Co3 B44 129.6(2) .
C221 Co3 B44 175.0(2) .
C219 Co3 B44 84.0(2) .
B43 Co3 B44 50.8(3) .
B52 Co3 B44 91.8(3) .
B54 Co3 B44 131.2(3) .
B45 Co3 B44 50.9(3) .
B53 Co3 B44 92.5(3) .
C223 Co4 C224 46.4(2) .
C223 Co4 C225 102.0(2) .
C224 Co4 C225 100.1(2) .
C223 Co4 C226 135.6(2) .
C224 Co4 C226 101.5(2) .
C225 Co4 C226 46.6(2) .
C223 Co4 B72 174.79(19) .
C224 Co4 B72 133.3(2) .
C225 Co4 B72 83.17(19) .
C226 Co4 B72 48.63(19) .
C223 Co4 B61 49.0(2) .
C224 Co4 B61 83.6(2) .
C225 Co4 B61 133.81(19) .
C226 Co4 B61 174.9(2) .
B72 Co4 B61 126.9(3) .
C223 Co4 B70 96.2(2) .
C224 Co4 B70 129.5(2) .
C225 Co4 B70 48.27(19) .
C226 Co4 B70 83.27(19) .
B72 Co4 B70 87.2(3) .
B61 Co4 B70 94.2(3) .
C223 Co4 B63 82.69(19) .
C224 Co4 B63 47.99(19) .
C225 Co4 B63 129.18(19) .
C226 Co4 B63 95.58(18) .
B72 Co4 B63 94.2(3) .
B61 Co4 B63 87.1(3) .
B70 Co4 B63 177.0(3) .
C223 Co4 B62 84.13(18) .
C224 Co4 B62 83.7(2) .
C225 Co4 B62 173.81(18) .
C226 Co4 B62 128.09(18) .
B72 Co4 B62 90.7(3) .
B61 Co4 B62 51.1(3) .
B70 Co4 B62 132.2(3) .
B63 Co4 B62 50.6(3) .
C223 Co4 B71 128.71(18) .
C224 Co4 B71 174.13(19) .
C225 Co4 B71 83.89(19) .
C226 Co4 B71 84.41(19) .
B72 Co4 B71 51.2(3) .
B61 Co4 B71 90.5(3) .
B70 Co4 B71 50.8(3) .
B63 Co4 B71 132.0(3) .
B62 Co4 B71 92.6(3) .
C227 Co5 C230 133.9(3) .
C227 Co5 C228 46.9(3) .
C230 Co5 C228 100.7(3) .
C227 Co5 C229 99.6(3) .
C230 Co5 C229 47.0(2) .
C228 Co5 C229 99.4(2) .
C227 Co5 B90 176.1(2) .
C230 Co5 B90 48.8(2) .
C228 Co5 B90 132.0(2) .
C229 Co5 B90 84.2(2) .
C227 Co5 B79 83.2(2) .
C230 Co5 B79 96.8(2) .
C228 Co5 B79 48.2(2) .
C229 Co5 B79 130.5(2) .
B90 Co5 B79 93.8(3) .
C227 Co5 B81 49.1(2) .
C230 Co5 B81 175.8(2) .
C228 Co5 B81 83.5(2) .
C229 Co5 B81 132.1(2) .
B90 Co5 B81 128.4(3) .
B79 Co5 B81 86.4(3) .
C227 Co5 B88 95.8(2) .
C230 Co5 B88 83.2(2) .
C228 Co5 B88 130.4(2) .
C229 Co5 B88 48.6(2) .
B90 Co5 B88 87.3(3) .
B79 Co5 B88 178.6(3) .
B81 Co5 B88 93.7(3) .
C227 Co5 B89 129.6(2) .
C230 Co5 B89 84.1(2) .
C228 Co5 B89 175.2(2) .
C229 Co5 B89 84.3(2) .
B90 Co5 B89 51.1(3) .
B79 Co5 B89 131.0(3) .
B81 Co5 B89 91.8(3) .
B88 Co5 B89 50.4(3) .
C227 Co5 B80 84.2(2) .
C230 Co5 B80 130.07(19) .
C228 Co5 B80 83.4(2) .
C229 Co5 B80 176.1(2) .
B90 Co5 B80 91.9(3) .
B79 Co5 B80 50.0(3) .
B81 Co5 B80 50.6(3) .
B88 Co5 B80 131.0(3) .
B89 Co5 B80 93.0(3) .
C234 Co6 C233 46.8(3) .
C234 Co6 C231 134.6(3) .
C233 Co6 C231 101.3(3) .
C234 Co6 C232 101.3(3) .
C233 Co6 C232 100.5(3) .
C231 Co6 C232 46.0(3) .
C234 Co6 B106 83.4(2) .
C233 Co6 B106 48.2(2) .
C231 Co6 B106 96.4(2) .
C232 Co6 B106 130.0(2) .
C234 Co6 B108 48.8(2) .
C233 Co6 B108 83.7(2) .
C231 Co6 B108 175.0(2) .
C232 Co6 B108 132.5(2) .
B106 Co6 B108 87.6(3) .
C234 Co6 B97 175.6(2) .
C233 Co6 B97 131.8(2) .
C231 Co6 B97 48.3(2) .
C232 Co6 B97 82.9(2) .
B106 Co6 B97 93.2(3) .
B108 Co6 B97 128.6(3) .
C234 Co6 B99 96.3(2) .
C233 Co6 B99 130.6(3) .
C231 Co6 B99 82.6(2) .
C232 Co6 B99 48.4(2) .
B106 Co6 B99 178.3(3) .
B108 Co6 B99 93.5(3) .
B97 Co6 B99 87.2(3) .
C234 Co6 B107 84.4(2) .
C233 Co6 B107 83.8(2) .
C231 Co6 B107 129.7(2) .
C232 Co6 B107 174.3(2) .
B106 Co6 B107 50.8(3) .
B108 Co6 B107 51.3(3) .
B97 Co6 B107 91.4(3) .
B99 Co6 B107 130.9(3) .
C234 Co6 B98 130.2(2) .
C233 Co6 B98 175.2(2) .
C231 Co6 B98 83.3(2) .
C232 Co6 B98 83.6(2) .
B106 Co6 B98 130.5(3) .
B108 Co6 B98 91.7(3) .
B97 Co6 B98 50.8(3) .
B99 Co6 B98 50.8(3) .
B107 Co6 B98 92.2(3) .
C238 Co7 C235 131.6(3) .
C238 Co7 C236 98.7(3) .
C235 Co7 C236 46.3(3) .
C238 Co7 C237 46.4(3) .
C235 Co7 C237 100.0(3) .
C236 Co7 C237 99.8(3) .
C238 Co7 B117 177.3(2) .
C235 Co7 B117 49.3(3) .
C236 Co7 B117 83.5(2) .
C237 Co7 B117 131.9(3) .
C238 Co7 B115 94.5(3) .
C235 Co7 B115 83.8(2) .
C236 Co7 B115 48.6(2) .
C237 Co7 B115 129.7(2) .
B117 Co7 B115 88.1(4) .
C238 Co7 B124 48.6(3) .
C235 Co7 B124 174.9(2) .
C236 Co7 B124 129.5(2) .
C237 Co7 B124 83.1(3) .
B117 Co7 B124 130.8(4) .
B115 Co7 B124 91.1(3) .
C238 Co7 B116 130.0(3) .
C235 Co7 B116 85.1(3) .
C236 Co7 B116 84.1(2) .
C237 Co7 B116 174.8(3) .
B117 Co7 B116 51.5(4) .
B115 Co7 B116 51.1(3) .
B124 Co7 B116 91.8(4) .
C238 Co7 B126 82.3(2) .
C235 Co7 B126 98.5(2) .
C236 Co7 B126 132.0(2) .
C237 Co7 B126 47.8(2) .
B117 Co7 B126 95.1(3) .
B115 Co7 B126 176.7(3) .
B124 Co7 B126 86.6(3) .
B116 Co7 B126 131.2(3) .
C238 Co7 B125 83.8(2) .
C235 Co7 B125 132.9(2) .
C236 Co7 B125 176.8(2) .
C237 Co7 B125 83.4(2) .
B117 Co7 B125 94.0(3) .
B115 Co7 B125 129.4(3) .
B124 Co7 B125 51.1(3) .
B116 Co7 B125 92.7(3) .
B126 Co7 B125 50.2(3) .
C241 Co8 C239 99.1(3) .
C241 Co8 C242 46.9(3) .
C239 Co8 C242 99.5(3) .
C241 Co8 C240 131.8(3) .
C239 Co8 C240 46.9(2) .
C242 Co8 C240 98.8(3) .
C241 Co8 B142 48.8(2) .
C239 Co8 B142 130.1(3) .
C242 Co8 B142 83.9(3) .
C240 Co8 B142 176.1(3) .
C241 Co8 B133 96.4(3) .
C239 Co8 B133 48.2(2) .
C242 Co8 B133 131.1(3) .
C240 Co8 B133 83.4(2) .
B142 Co8 B133 92.8(4) .
C241 Co8 B144 83.3(3) .
C239 Co8 B144 130.9(2) .
C242 Co8 B144 48.1(3) .
C240 Co8 B144 96.1(2) .
B142 Co8 B144 87.7(3) .
B133 Co8 B144 179.1(4) .
C241 Co8 B135 176.3(3) .
C239 Co8 B135 84.1(2) .
C242 Co8 B135 130.8(3) .
C240 Co8 B135 49.6(2) .
B142 Co8 B135 130.1(3) .
B133 Co8 B135 87.2(4) .
B144 Co8 B135 93.1(4) .
C241 Co8 B143 84.2(3) .
C239 Co8 B143 176.4(3) .
C242 Co8 B143 83.8(3) .
C240 Co8 B143 131.6(2) .
B142 Co8 B143 51.2(3) .
B133 Co8 B143 130.1(3) .
B144 Co8 B143 50.8(3) .
B135 Co8 B143 92.7(4) .
C241 Co8 B134 131.6(2) .
C239 Co8 B134 84.1(3) .
C242 Co8 B134 176.2(2) .
C240 Co8 B134 84.5(2) .
B142 Co8 B134 92.9(3) .
B133 Co8 B134 50.9(4) .
B144 Co8 B134 129.9(4) .
B135 Co8 B134 50.5(3) .
B143 Co8 B134 92.6(4) .
C243 Co9 C246 135.6(2) .
C243 Co9 C245 102.5(2) .
C246 Co9 C245 46.2(2) .
C243 Co9 C244 46.6(2) .
C246 Co9 C244 101.5(2) .
C245 Co9 C244 100.8(2) .
C243 Co9 B151 48.9(2) .
C246 Co9 B151 174.7(3) .
C245 Co9 B151 133.7(2) .
C244 Co9 B151 83.8(3) .
C243 Co9 B162 174.3(2) .
C246 Co9 B162 48.8(2) .
C245 Co9 B162 83.2(3) .
C244 Co9 B162 132.6(3) .
B151 Co9 B162 126.8(3) .
C243 Co9 B153 82.8(3) .
C246 Co9 B153 95.9(3) .
C245 Co9 B153 129.6(3) .
C244 Co9 B153 47.9(2) .
B151 Co9 B153 87.3(3) .
B162 Co9 B153 93.5(3) .
C243 Co9 B160 96.3(3) .
C246 Co9 B160 83.2(3) .
C245 Co9 B160 48.3(3) .
C244 Co9 B160 129.9(3) .
B151 Co9 B160 93.8(3) .
B162 Co9 B160 87.6(3) .
B153 Co9 B160 177.5(3) .
C243 Co9 B152 84.4(2) .
C246 Co9 B152 128.2(2) .
C245 Co9 B152 173.1(3) .
C244 Co9 B152 84.1(3) .
B151 Co9 B152 51.3(3) .
B162 Co9 B152 89.9(3) .
B153 Co9 B152 50.9(3) .
B160 Co9 B152 131.5(3) .
C243 Co9 B161 128.7(3) .
C246 Co9 B161 84.4(3) .
C245 Co9 B161 83.6(3) .
C244 Co9 B161 174.1(3) .
B151 Co9 B161 90.3(3) .
B162 Co9 B161 51.5(3) .
B153 Co9 B161 131.7(3) .
B160 Co9 B161 50.6(3) .
B152 Co9 B161 91.9(3) .
C249 Co10 C247 100.1(2) .
C249 Co10 C250 46.5(2) .
C247 Co10 C250 133.3(2) .
C249 Co10 C248 99.2(2) .
C247 Co10 C248 46.0(2) .
C250 Co10 C248 100.5(2) .
C249 Co10 B180 83.5(3) .
C247 Co10 B180 176.2(3) .
C250 Co10 B180 48.9(3) .
C248 Co10 B180 132.6(3) .
C249 Co10 B169 131.6(3) .
C247 Co10 B169 49.1(3) .
C250 Co10 B169 175.6(3) .
C248 Co10 B169 83.7(3) .
B180 Co10 B169 128.9(3) .
C249 Co10 B178 48.6(3) .
C247 Co10 B178 96.0(2) .
C250 Co10 B178 83.3(2) .
C248 Co10 B178 129.6(3) .
B180 Co10 B178 87.2(3) .
B169 Co10 B178 92.9(3) .
C249 Co10 B171 129.6(3) .
C247 Co10 B171 82.5(3) .
C250 Co10 B171 96.3(2) .
C248 Co10 B171 48.2(3) .
B180 Co10 B171 94.3(3) .
B169 Co10 B171 87.6(3) .
B178 Co10 B171 177.6(3) .
C249 Co10 B179 84.1(3) .
C247 Co10 B179 129.9(3) .
C250 Co10 B179 84.5(3) .
C248 Co10 B179 175.0(3) .
B180 Co10 B179 51.3(3) .
B169 Co10 B179 91.4(3) .
B178 Co10 B179 50.4(3) .
B171 Co10 B179 131.9(3) .
C249 Co10 B170 175.9(2) .
C247 Co10 B170 84.0(2) .
C250 Co10 B170 130.3(2) .
C248 Co10 B170 83.7(3) .
B180 Co10 B170 92.4(3) .
B169 Co10 B170 51.4(3) .
B178 Co10 B170 131.2(3) .
B171 Co10 B170 50.7(3) .
B179 Co10 B170 93.2(3) .
C252 Co11 C253 99.3(3) .
C252 Co11 C254 100.5(3) .
C253 Co11 C254 46.5(2) .
C252 Co11 C251 47.3(3) .
C253 Co11 C251 98.6(2) .
C254 Co11 C251 132.8(3) .
C252 Co11 B196 129.8(3) .
C253 Co11 B196 48.6(3) .
C254 Co11 B196 83.3(3) .
C251 Co11 B196 94.2(3) .
C252 Co11 B198 132.2(3) .
C253 Co11 B198 83.7(3) .
C254 Co11 B198 48.9(3) .
C251 Co11 B198 177.7(3) .
B196 Co11 B198 87.5(3) .
C252 Co11 B189 47.8(3) .
C253 Co11 B189 131.1(3) .
C254 Co11 B189 98.1(3) .
C251 Co11 B189 83.2(3) .
B196 Co11 B189 177.4(4) .
B198 Co11 B189 95.1(3) .
C252 Co11 B197 175.0(3) .
C253 Co11 B197 84.4(3) .
C254 Co11 B197 84.4(3) .
C251 Co11 B197 129.2(3) .
B196 Co11 B197 50.9(4) .
B198 Co11 B197 51.2(3) .
B189 Co11 B197 131.3(4) .
C252 Co11 B188 83.6(3) .
C253 Co11 B188 176.4(3) .
C254 Co11 B188 131.2(3) .
C251 Co11 B188 84.9(3) .
B196 Co11 B188 130.5(3) .
B198 Co11 B188 92.8(3) .
B189 Co11 B188 49.9(3) .
B197 Co11 B188 92.7(3) .
C252 Co11 B187 83.8(3) .
C253 Co11 B187 131.8(3) .
C254 Co11 B187 175.5(3) .
C251 Co11 B187 49.8(3) .
B196 Co11 B187 92.9(3) .
B198 Co11 B187 128.7(3) .
B189 Co11 B187 85.8(3) .
B197 Co11 B187 91.3(3) .
B188 Co11 B187 50.3(3) .
C255 Co12 C258 133.9(2) .
C255 Co12 C257 100.9(2) .
C258 Co12 C257 46.3(2) .
C255 Co12 C256 46.6(2) .
C258 Co12 C256 100.3(2) .
C257 Co12 C256 99.8(2) .
C255 Co12 B207 48.8(2) .
C258 Co12 B207 176.4(3) .
C257 Co12 B207 133.0(3) .
C256 Co12 B207 83.3(2) .
C255 Co12 B205 83.3(3) .
C258 Co12 B205 95.4(3) .
C257 Co12 B205 129.3(3) .
C256 Co12 B205 48.2(2) .
B207 Co12 B205 87.2(3) .
C255 Co12 B216 175.1(3) .
C258 Co12 B216 49.2(2) .
C257 Co12 B216 83.8(3) .
C256 Co12 B216 131.8(2) .
B207 Co12 B216 128.3(3) .
B205 Co12 B216 92.8(3) .
C255 Co12 B214 96.6(3) .
C258 Co12 B214 83.1(3) .
C257 Co12 B214 48.5(3) .
C256 Co12 B214 130.4(3) .
B207 Co12 B214 94.3(3) .
B205 Co12 B214 177.8(3) .
B216 Co12 B214 87.5(3) .
C255 Co12 B206 84.5(3) .
C258 Co12 B206 129.4(3) .
C257 Co12 B206 174.6(3) .
C256 Co12 B206 84.0(3) .
B207 Co12 B206 51.0(3) .
B205 Co12 B206 51.0(3) .
B216 Co12 B206 90.8(3) .
B214 Co12 B206 131.2(3) .
C255 Co12 B215 130.3(3) .
C258 Co12 B215 84.3(3) .
C257 Co12 B215 84.2(3) .
C256 Co12 B215 175.2(3) .
B207 Co12 B215 92.1(3) .
B205 Co12 B215 130.7(3) .
B216 Co12 B215 51.0(3) .
B214 Co12 B215 50.9(3) .
B206 Co12 B215 92.2(3) .
C6 N1 C10 119.2(10) .
C1 N2 C5 112.4(10) .
C20 N3 C16 115.7(7) .
C11 N4 C15 115.6(7) .
C21 N5 C25 116.5(7) .
C26 N6 C30 121.1(6) .
C35 N7 C31 117.2(7) .
C36 N8 C40 116.7(6) .
C45 N9 C41 116.4(6) .
C50 N10 C46 116.4(5) .
C50 N10 Tb2 123.1(4) .
C46 N10 Tb2 120.5(4) .
C55 N11 C51 117.4(5) .
C55 N11 Tb2 119.2(4) .
C51 N11 Tb2 120.3(4) .
C56 N12 C60 119.7(7) .
C65 N13 C61 115.8(6) .
C66 N14 C70 117.1(7) .
C71 N15 C75 116.3(6) .
C76 N16 C80 117.4(6) .
C76 N16 Tb1 124.4(4) .
C80 N16 Tb1 118.1(5) .
C81 N17 C85 115.4(7) .
C90 N18 C86 115.5(6) .
C91 N19 C95 116.8(5) .
C96 N20 C100 116.8(5) .
C105 N21 C101 116.9(5) .
C106 N22 C110 116.5(5) .
C115 N23 C111 116.1(5) .
C116 N24 C120 117.6(6) .
C121 N25 C125 117.2(5) .
C126 N26 C130 117.9(6) .
C135 N27 C131 121.1(5) .
C140 N28 C136 116.7(7) .
C141 N29 C145 116.7(6) .
C150 N30 C146 118.5(5) .
C155 N31 C151 116.7(5) .
C155 N31 Tb3 123.6(4) .
C151 N31 Tb3 119.7(4) .
C160 N32 C156 116.9(5) .
C160 N32 Tb3 122.4(4) .
C156 N32 Tb3 119.3(4) .
C161 N33 C165 117.9(7) .
C170 N34 C166 115.5(6) .
C171 N35 C175 116.7(5) .
C176 N36 C180 114.8(5) .
C185 N37 C181 116.6(6) .
C186 N38 C190 116.8(5) .
C195 N39 C191 115.5(5) .
C200 N40 C196 117.3(5) .
C205 N41 C201 116.9(5) .
C206 N42 C210 115.8(5) .
N2 C1 C2 125.2(10) .
C3 C2 C1 119.5(10) .
C4 C3 C2 118.3(10) .
C4 C3 C8 120.7(8) .
C2 C3 C8 121.0(8) .
C3 C4 C5 119.0(10) .
N2 C5 C4 125.3(12) .
N1 C6 C7 123.0(11) .
C8 C7 C6 118.2(8) .
C9 C8 C7 119.1(9) .
C9 C8 C3 122.2(8) .
C7 C8 C3 118.7(7) .
C8 C9 C10 119.9(10) .
N1 C10 C9 120.6(10) .
N4 C11 C12 124.7(7) .
C11 C12 C13 119.4(7) .
C14 C13 C12 117.1(7) .
C14 C13 C18 121.8(7) .
C12 C13 C18 121.1(6) .
C13 C14 C15 119.9(7) .
N4 C15 C14 123.4(7) .
N3 C16 C17 125.2(7) .
C18 C17 C16 118.2(7) .
C17 C18 C19 118.1(7) .
C17 C18 C13 120.3(7) .
C19 C18 C13 121.6(6) .
C18 C19 C20 119.1(6) .
N3 C20 C19 123.7(7) .
N5 C21 C22 123.7(8) .
C23 C22 C21 119.7(8) .
C22 C23 C24 118.3(6) .
C22 C23 C28 120.2(6) .
C24 C23 C28 121.5(6) .
C23 C24 C25 117.8(7) .
N5 C25 C24 124.0(7) .
N6 C26 C27 122.0(6) .
C26 C27 C28 119.2(6) .
C27 C28 C29 117.8(6) .
C27 C28 C23 120.6(6) .
C29 C28 C23 121.5(6) .
C30 C29 C28 120.0(6) .
N6 C30 C29 119.7(6) .
N7 C31 C32 123.3(7) .
C31 C32 C33 119.6(7) .
C34 C33 C32 116.2(7) .
C34 C33 C38 122.1(6) .
C32 C33 C38 121.7(6) .
C33 C34 C35 120.5(8) .
N7 C35 C34 123.0(8) .
N8 C36 C37 124.0(6) .
C36 C37 C38 119.3(6) .
C37 C38 C39 116.8(6) .
C37 C38 C33 122.2(6) .
C39 C38 C33 120.9(6) .
C40 C39 C38 119.7(6) .
N8 C40 C39 123.3(6) .
N9 C41 C42 122.4(7) .
C41 C42 C43 119.0(7) .
C44 C43 C42 116.6(6) .
C44 C43 C48 121.8(6) .
C42 C43 C48 121.2(6) .
C43 C44 C45 120.4(8) .
N9 C45 C44 124.7(8) .
N10 C46 C47 123.5(6) .
C46 C47 C48 119.2(6) .
C49 C48 C47 117.5(5) .
C49 C48 C43 121.1(6) .
C47 C48 C43 121.4(5) .
C50 C49 C48 119.0(6) .
N10 C50 C49 124.4(6) .
N11 C51 C52 123.8(6) .
C51 C52 C53 118.6(6) .
C52 C53 C54 118.1(6) .
C52 C53 C58 121.0(5) .
C54 C53 C58 120.7(6) .
C55 C54 C53 119.0(6) .
N11 C55 C54 123.0(6) .
N12 C56 C57 123.0(8) .
C58 C57 C56 118.5(8) .
C57 C58 C59 118.6(7) .
C57 C58 C53 119.5(7) .
C59 C58 C53 121.8(6) .
C60 C59 C58 119.2(7) .
N12 C60 C59 121.0(7) .
N13 C61 C62 124.6(7) .
C63 C62 C61 119.8(7) .
C64 C63 C62 115.4(6) .
C64 C63 C63 122.8(7) 2_655
C62 C63 C63 121.8(7) 2_655
C63 C64 C65 121.0(7) .
N13 C65 C64 123.4(7) .
N14 C66 C67 124.3(7) .
C66 C67 C68 119.1(7) .
C69 C68 C67 116.1(7) .
C69 C68 C73 122.5(6) .
C67 C68 C73 121.4(6) .
C68 C69 C70 120.4(7) .
N14 C70 C69 123.0(8) .
N15 C71 C72 124.3(6) .
C71 C72 C73 119.9(6) .
C74 C73 C72 115.5(7) .
C74 C73 C68 123.3(6) .
C72 C73 C68 121.1(6) .
C75 C74 C73 120.8(7) .
N15 C75 C74 123.1(7) .
N16 C76 C77 122.6(6) .
C78 C77 C76 120.2(6) .
C79 C78 C77 116.3(7) .
C79 C78 C83 122.1(6) .
C77 C78 C83 121.6(6) .
C78 C79 C80 120.8(6) .
N16 C80 C79 122.6(6) .
N17 C81 C82 124.0(6) .
C81 C82 C83 120.1(6) .
C84 C83 C82 116.0(7) .
C84 C83 C78 122.6(6) .
C82 C83 C78 121.5(6) .
C85 C84 C83 119.9(6) .
N17 C85 C84 124.5(7) .
N18 C86 C87 123.8(6) .
C88 C87 C86 119.8(6) .
C87 C88 C89 116.9(6) .
C87 C88 C93 122.0(5) .
C89 C88 C93 121.1(5) .
C88 C89 C90 119.4(6) .
N18 C90 C89 124.5(7) .
N19 C91 C92 123.9(6) .
C91 C92 C93 119.0(5) .
C94 C93 C92 117.5(5) .
C94 C93 C88 121.9(5) .
C92 C93 C88 120.6(5) .
C93 C94 C95 119.2(5) .
N19 C95 C94 123.6(5) .
N20 C96 C97 124.0(6) .
C96 C97 C98 119.1(6) .
C99 C98 C97 116.5(5) .
C99 C98 C103 122.2(5) .
C97 C98 C103 121.3(5) .
C100 C99 C98 119.8(5) .
N20 C100 C99 123.7(6) .
N21 C101 C102 123.7(5) .
C101 C102 C103 119.6(5) .
C104 C103 C102 116.3(5) .
C104 C103 C98 122.5(5) .
C102 C103 C98 121.2(5) .
C105 C104 C103 120.0(5) .
N21 C105 C104 123.5(6) .
N22 C106 C107 123.9(5) .
C106 C107 C108 119.4(5) .
C109 C108 C107 116.5(5) .
C109 C108 C113 122.2(5) .
C107 C108 C113 121.3(5) .
C110 C109 C108 119.9(5) .
N22 C110 C109 123.8(6) .
N23 C111 C112 124.0(6) .
C111 C112 C113 120.0(6) .
C114 C113 C112 116.0(5) .
C114 C113 C108 122.6(5) .
C112 C113 C108 121.4(5) .
C113 C114 C115 120.5(6) .
N23 C115 C114 123.3(6) .
N24 C116 C117 123.4(6) .
C116 C117 C118 120.2(6) .
C119 C118 C117 116.2(5) .
C119 C118 C123 121.5(5) .
C117 C118 C123 122.3(5) .
C120 C119 C118 119.1(6) .
N24 C120 C119 123.4(6) .
N25 C121 C122 123.2(5) .
C121 C122 C123 119.9(5) .
C124 C123 C122 116.9(5) .
C124 C123 C118 121.1(5) .
C122 C123 C118 122.0(5) .
C123 C124 C125 119.1(5) .
N25 C125 C124 123.6(5) .
N26 C126 C127 123.0(6) .
C126 C127 C128 119.0(6) .
C129 C128 C127 118.9(6) .
C129 C128 C133 120.9(6) .
C127 C128 C133 120.2(5) .
C128 C129 C130 118.3(6) .
N26 C130 C129 122.9(6) .
N27 C131 C132 121.2(6) .
C131 C132 C133 118.9(6) .
C132 C133 C134 119.4(5) .
C132 C133 C128 121.5(5) .
C134 C133 C128 119.1(6) .
C135 C134 C133 118.4(6) .
N27 C135 C134 121.0(6) .
N28 C136 C137 123.6(9) .
C136 C137 C138 119.9(8) .
C139 C138 C137 115.9(7) .
C139 C138 C143 122.8(7) .
C137 C138 C143 121.3(6) .
C138 C139 C140 120.6(8) .
N28 C140 C139 123.3(8) .
N29 C141 C142 124.1(7) .
C143 C142 C141 120.0(6) .
C142 C143 C144 116.4(6) .
C142 C143 C138 122.5(6) .
C144 C143 C138 121.1(6) .
C145 C144 C143 120.2(6) .
N29 C145 C144 122.6(6) .
N30 C146 C147 122.5(6) .
C146 C147 C148 118.8(6) .
C149 C148 C147 118.2(6) .
C149 C148 C153 120.5(6) .
C147 C148 C153 121.3(5) .
C150 C149 C148 119.4(6) .
N30 C150 C149 122.6(6) .
N31 C151 C152 123.4(5) .
C151 C152 C153 120.0(5) .
C152 C153 C154 117.5(5) .
C152 C153 C148 122.0(5) .
C154 C153 C148 120.5(5) .
C155 C154 C153 118.6(6) .
N31 C155 C154 123.8(5) .
N32 C156 C157 123.3(5) .
C156 C157 C158 119.0(5) .
C157 C158 C159 117.4(6) .
C157 C158 C163 121.2(6) .
C159 C158 C163 121.2(6) .
C160 C159 C158 119.8(6) .
N32 C160 C159 123.5(6) .
N33 C161 C162 123.5(8) .
C163 C162 C161 119.8(8) .
C162 C163 C164 117.4(6) .
C162 C163 C158 119.4(6) .
C164 C163 C158 123.0(6) .
C163 C164 C165 118.6(7) .
N33 C165 C164 122.3(7) .
N34 C166 C167 123.5(7) .
C168 C167 C166 121.4(7) .
C167 C168 C169 114.9(6) .
C167 C168 C168 123.2(7) 2_565
C169 C168 C168 121.8(7) 2_565
C168 C169 C170 120.6(7) .
N34 C170 C169 124.0(7) .
N35 C171 C172 124.1(5) .
C171 C172 C173 119.6(6) .
C172 C173 C174 116.5(5) .
C172 C173 C178 121.8(5) .
C174 C173 C178 121.7(5) .
C175 C174 C173 120.2(5) .
N35 C175 C174 123.0(6) .
N36 C176 C177 125.6(6) .
C176 C177 C178 119.1(6) .
C179 C178 C177 116.5(5) .
C179 C178 C173 122.3(5) .
C177 C178 C173 121.1(5) .
C180 C179 C178 120.1(6) .
N36 C180 C179 123.9(6) .
N37 C181 C182 123.5(6) .
C181 C182 C183 120.3(6) .
C184 C183 C182 115.9(6) .
C184 C183 C188 122.3(5) .
C182 C183 C188 121.9(5) .
C185 C184 C183 119.8(6) .
N37 C185 C184 123.8(6) .
N38 C186 C187 123.7(6) .
C186 C187 C188 120.1(5) .
C187 C188 C189 116.1(5) .
C187 C188 C183 121.8(5) .
C189 C188 C183 122.0(5) .
C190 C189 C188 119.6(5) .
N38 C190 C189 123.6(6) .
N39 C191 C192 124.7(6) .
C191 C192 C193 119.0(6) .
C192 C193 C194 116.9(5) .
C192 C193 C198 122.0(5) .
C194 C193 C198 121.0(5) .
C195 C194 C193 119.3(6) .
N39 C195 C194 124.4(6) .
N40 C196 C197 123.3(6) .
C196 C197 C198 119.3(5) .
C199 C198 C197 117.3(5) .
C199 C198 C193 121.6(5) .
C197 C198 C193 121.1(5) .
C200 C199 C198 120.0(5) .
N40 C200 C199 122.9(5) .
N41 C201 C202 124.2(6) .
C201 C202 C203 118.6(6) .
C204 C203 C202 117.1(5) .
C204 C203 C208 121.7(5) .
C202 C203 C208 121.2(5) .
C203 C204 C205 119.6(5) .
N41 C205 C204 123.7(6) .
N42 C206 C207 124.7(5) .
C206 C207 C208 118.9(5) .
C209 C208 C207 116.8(5) .
C209 C208 C203 122.8(5) .
C207 C208 C203 120.5(5) .
C210 C209 C208 120.1(5) .
N42 C210 C209 123.7(6) .
C212 C211 B6 111.1(4) .
C212 C211 B7 111.6(4) .
B6 C211 B7 63.8(3) .
C212 C211 B5 61.4(3) .
B6 C211 B5 62.5(3) .
B7 C211 B5 115.8(3) .
C212 C211 Co1 66.4(3) .
B6 C211 Co1 124.9(3) .
B7 C211 Co1 67.0(2) .
B5 C211 Co1 124.1(3) .
C211 C212 B4 111.9(4) .
C211 C212 B9 112.1(4) .
B4 C212 B9 64.0(4) .
C211 C212 B5 62.1(3) .
B4 C212 B5 62.2(4) .
B9 C212 B5 115.7(3) .
C211 C212 Co1 66.8(3) .
B4 C212 Co1 125.6(3) .
B9 C212 Co1 67.2(2) .
B5 C212 Co1 125.1(3) .
C214 C213 B16 112.1(4) .
C214 C213 B14 112.8(4) .
B16 C213 B14 63.3(4) .
C214 C213 B15 63.1(3) .
B16 C213 B15 114.1(4) .
B14 C213 B15 61.6(4) .
C214 C213 Co1 66.3(3) .
B16 C213 Co1 67.1(2) .
B14 C213 Co1 125.0(3) .
B15 C213 Co1 124.8(3) .
C213 C214 B11 108.5(5) .
C213 C214 B15 60.8(3) .
B11 C214 B15 60.8(4) .
C213 C214 B18 110.3(4) .
B11 C214 B18 61.9(3) .
B15 C214 B18 112.5(4) .
C213 C214 Co1 66.9(3) .
B11 C214 Co1 122.4(3) .
B15 C214 Co1 123.3(4) .
B18 C214 Co1 66.9(2) .
C216 C215 B25 112.0(4) .
C216 C215 B24 110.3(4) .
B25 C215 B24 63.9(4) .
C216 C215 B23 61.1(3) .
B25 C215 B23 114.7(4) .
B24 C215 B23 61.2(4) .
C216 C215 Co2 67.6(3) .
B25 C215 Co2 67.0(3) .
B24 C215 Co2 125.1(3) .
B23 C215 Co2 124.6(3) .
C215 C216 B22 111.0(4) .
C215 C216 B23 62.2(3) .
B22 C216 B23 61.6(4) .
C215 C216 B27 110.7(4) .
B22 C216 B27 62.8(4) .
B23 C216 B27 113.7(4) .
C215 C216 Co2 65.7(3) .
B22 C216 Co2 124.5(3) .
B23 C216 Co2 123.9(3) .
B27 C216 Co2 67.6(3) .
C218 C217 B32 111.4(5) .
C218 C217 B36 111.4(4) .
B32 C217 B36 63.3(4) .
C218 C217 B33 62.2(3) .
B32 C217 B33 61.9(4) .
B36 C217 B33 114.7(4) .
C218 C217 Co2 65.8(3) .
B32 C217 Co2 124.5(4) .
B36 C217 Co2 67.2(3) .
B33 C217 Co2 124.1(4) .
C217 C218 B29 111.8(5) .
C217 C218 B34 113.1(4) .
B29 C218 B34 64.7(4) .
C217 C218 B33 61.8(3) .
B29 C218 B33 61.9(4) .
B34 C218 B33 116.4(4) .
C217 C218 Co2 67.7(3) .
B29 C218 Co2 125.2(4) .
B34 C218 Co2 66.3(3) .
B33 C218 Co2 125.4(4) .
C220 C219 B41 111.9(4) .
C220 C219 B45 111.6(4) .
B41 C219 B45 63.1(4) .
C220 C219 B42 61.9(3) .
B41 C219 B42 62.7(4) .
B45 C219 B42 115.0(4) .
C220 C219 Co3 66.1(3) .
B41 C219 Co3 124.4(3) .
B45 C219 Co3 67.0(3) .
B42 C219 Co3 123.9(3) .
C219 C220 B38 111.6(4) .
C219 C220 B43 112.1(4) .
B38 C220 B43 63.9(4) .
C219 C220 B42 62.4(3) .
B38 C220 B42 61.5(4) .
B43 C220 B42 115.0(4) .
C219 C220 Co3 67.7(3) .
B38 C220 Co3 124.9(3) .
B43 C220 Co3 66.3(3) .
B42 C220 Co3 125.9(3) .
C222 C221 B49 112.4(4) .
C222 C221 B54 111.9(4) .
B49 C221 B54 63.6(4) .
C222 C221 B50 62.9(3) .
B49 C221 B50 62.4(4) .
B54 C221 B50 115.8(4) .
C222 C221 Co3 66.3(3) .
B49 C221 Co3 124.8(4) .
B54 C221 Co3 66.8(3) .
B50 C221 Co3 125.3(3) .
C221 C222 B51 109.9(4) .
C221 C222 B52 111.4(4) .
B51 C222 B52 63.5(4) .
C221 C222 B50 61.0(3) .
B51 C222 B50 61.7(4) .
B52 C222 B50 114.8(4) .
C221 C222 Co3 67.2(3) .
B51 C222 Co3 124.4(3) .
B52 C222 Co3 66.9(3) .
B50 C222 Co3 124.3(3) .
C224 C223 B59 111.8(4) .
C224 C223 B61 112.1(4) .
B59 C223 B61 63.2(3) .
C224 C223 B60 62.5(3) .
B59 C223 B60 62.4(3) .
B61 C223 B60 115.8(3) .
C224 C223 Co4 67.2(3) .
B59 C223 Co4 124.6(3) .
B61 C223 Co4 66.9(2) .
B60 C223 Co4 125.9(3) .
C223 C224 B63 111.7(4) .
C223 C224 B56 111.1(4) .
B63 C224 B56 64.2(3) .
C223 C224 B60 61.5(3) .
B63 C224 B60 115.6(3) .
B56 C224 B60 62.0(3) .
C223 C224 Co4 66.4(3) .
B63 C224 Co4 67.4(2) .
B56 C224 Co4 125.6(3) .
B60 C224 Co4 124.2(3) .
C226 C225 B66 111.0(4) .
C226 C225 B70 112.1(4) .
B66 C225 B70 63.8(3) .
C226 C225 B65 61.5(3) .
B66 C225 B65 61.9(3) .
B70 C225 B65 115.3(4) .
C226 C225 Co4 66.8(3) .
B66 C225 Co4 124.7(3) .
B70 C225 Co4 67.0(2) .
B65 C225 Co4 124.3(3) .
C225 C226 B69 111.3(4) .
C225 C226 B72 111.0(4) .
B69 C226 B72 63.0(3) .
C225 C226 B65 62.3(3) .
B69 C226 B65 62.1(3) .
B72 C226 B65 114.7(4) .
C225 C226 Co4 66.6(3) .
B69 C226 Co4 123.8(3) .
B72 C226 Co4 66.3(2) .
B65 C226 Co4 124.8(3) .
C228 C227 B75 110.2(4) .
C228 C227 B81 111.0(4) .
B75 C227 B81 62.8(4) .
C228 C227 B76 61.7(3) .
B75 C227 B76 61.6(4) .
B81 C227 B76 114.2(4) .
C228 C227 Co5 66.7(3) .
B75 C227 Co5 124.1(4) .
B81 C227 Co5 67.2(2) .
B76 C227 Co5 124.5(3) .
C227 C228 B79 111.7(4) .
C227 C228 B77 111.8(5) .
B79 C228 B77 63.3(4) .
C227 C228 B76 62.3(3) .
B79 C228 B76 114.9(4) .
B77 C228 B76 62.1(4) .
C227 C228 Co5 66.4(3) .
B79 C228 Co5 67.3(3) .
B77 C228 Co5 125.1(3) .
B76 C228 Co5 124.8(4) .
C230 C229 B88 110.7(4) .
C230 C229 B84 110.2(4) .
B88 C229 B84 63.3(4) .
C230 C229 B83 61.4(3) .
B88 C229 B83 114.8(4) .
B84 C229 B83 62.0(4) .
C230 C229 Co5 66.2(3) .
B88 C229 Co5 67.1(3) .
B84 C229 Co5 124.3(3) .
B83 C229 Co5 123.9(3) .
C229 C230 B87 112.3(4) .
C229 C230 B90 112.3(4) .
B87 C230 B90 63.9(4) .
C229 C230 B83 62.1(3) .
B87 C230 B83 62.8(4) .
B90 C230 B83 116.3(4) .
C229 C230 Co5 66.8(3) .
B87 C230 Co5 125.1(3) .
B90 C230 Co5 66.8(2) .
B83 C230 Co5 125.2(3) .
C232 C231 B96 111.4(5) .
C232 C231 B97 112.3(4) .
B96 C231 B97 64.5(4) .
C232 C231 B95 62.0(3) .
B96 C231 B95 61.9(4) .
B97 C231 B95 116.1(4) .
C232 C231 Co6 67.0(3) .
B96 C231 Co6 125.5(4) .
B97 C231 Co6 66.9(3) .
B95 C231 Co6 125.2(3) .
C231 C232 B94 111.8(5) .
C231 C232 B99 112.0(4) .
B94 C232 B99 63.3(4) .
C231 C232 B95 62.0(3) .
B94 C232 B95 62.4(4) .
B99 C232 B95 115.3(4) .
C231 C232 Co6 66.9(3) .
B94 C232 Co6 125.1(4) .
B99 C232 Co6 67.3(3) .
B95 C232 Co6 125.2(3) .
C234 C233 B106 111.8(4) .
C234 C233 B105 110.8(4) .
B106 C233 B105 64.3(4) .
C234 C233 B101 61.1(3) .
B106 C233 B101 115.9(4) .
B105 C233 B101 62.2(4) .
C234 C233 Co6 66.3(3) .
B106 C233 Co6 67.0(2) .
B105 C233 Co6 125.0(3) .
B101 C233 Co6 123.7(4) .
C233 C234 B102 111.6(4) .
C233 C234 B108 111.9(4) .
B102 C234 B108 63.5(4) .
C233 C234 B101 62.6(3) .
B102 C234 B101 61.8(4) .
B108 C234 B101 115.2(4) .
C233 C234 Co6 66.9(3) .
B102 C234 Co6 124.9(4) .
B108 C234 Co6 67.0(3) .
B101 C234 Co6 125.5(4) .
C236 C235 B113 110.6(5) .
C236 C235 B117 111.0(5) .
B113 C235 B117 63.6(5) .
C236 C235 B112 62.0(3) .
B113 C235 B112 61.7(4) .
B117 C235 B112 115.0(4) .
C236 C235 Co7 66.9(3) .
B113 C235 Co7 123.8(4) .
B117 C235 Co7 66.0(3) .
B112 C235 Co7 124.9(4) .
C235 C236 B111 111.9(5) .
C235 C236 B115 113.0(4) .
B111 C236 B115 64.0(4) .
C235 C236 B112 62.8(3) .
B111 C236 B112 61.7(4) .
B115 C236 B112 116.1(4) .
C235 C236 Co7 66.8(3) .
B111 C236 Co7 124.8(3) .
B115 C236 Co7 66.9(2) .
B112 C236 Co7 125.4(3) .
C238 C237 B126 111.6(5) .
C238 C237 B119 110.8(5) .
B126 C237 B119 63.5(4) .
C238 C237 B120 62.7(4) .
B126 C237 B120 114.2(4) .
B119 C237 B120 60.7(5) .
C238 C237 Co7 66.3(4) .
B126 C237 Co7 67.7(3) .
B119 C237 Co7 125.2(4) .
B120 C237 Co7 125.0(4) .
C237 C238 B121 110.3(5) .
C237 C238 B124 112.2(5) .
B121 C238 B124 64.1(5) .
C237 C238 B120 61.0(4) .
B121 C238 B120 61.4(6) .
B124 C238 B120 115.2(4) .
C237 C238 Co7 67.4(3) .
B121 C238 Co7 125.1(4) .
B124 C238 Co7 67.1(3) .
B120 C238 Co7 124.4(4) .
C240 C239 B128 110.9(5) .
C240 C239 B133 112.1(4) .
B128 C239 B133 63.5(4) .
C240 C239 B129 61.6(3) .
B128 C239 B129 61.8(4) .
B133 C239 B129 115.1(4) .
C240 C239 Co8 66.7(3) .
B128 C239 Co8 124.5(4) .
B133 C239 Co8 67.1(3) .
B129 C239 Co8 124.2(3) .
C239 C240 B130 111.1(4) .
C239 C240 B129 61.7(3) .
B130 C240 B129 62.1(4) .
C239 C240 B135 110.9(4) .
B130 C240 B135 63.3(4) .
B129 C240 B135 114.5(4) .
C239 C240 Co8 66.5(3) .
B130 C240 Co8 124.2(3) .
B129 C240 Co8 124.1(3) .
B135 C240 Co8 66.6(3) .
C242 C241 B139 110.9(5) .
C242 C241 B142 112.7(5) .
B139 C241 B142 64.7(5) .
C242 C241 B140 61.1(4) .
B139 C241 B140 61.9(5) .
B142 C241 B140 116.3(5) .
C242 C241 Co8 67.4(4) .
B139 C241 Co8 126.2(4) .
B142 C241 Co8 67.5(3) .
B140 C241 Co8 125.0(4) .
C241 C242 B141 111.4(5) .
C241 C242 B144 111.5(4) .
B141 C242 B144 64.3(5) .
C241 C242 B140 62.6(4) .
B141 C242 B140 62.0(5) .
B144 C242 B140 116.1(5) .
C241 C242 Co8 65.7(4) .
B141 C242 Co8 125.5(4) .
B144 C242 Co8 67.4(3) .
B140 C242 Co8 124.8(4) .
C244 C243 B150 111.5(5) .
C244 C243 B151 112.2(4) .
B150 C243 B151 63.8(4) .
C244 C243 B149 62.6(4) .
B150 C243 B149 61.7(4) .
B151 C243 B149 115.6(5) .
C244 C243 Co9 67.3(3) .
B150 C243 Co9 124.9(4) .
B151 C243 Co9 66.7(3) .
B149 C243 Co9 126.0(4) .
C243 C244 B153 111.5(5) .
C243 C244 B148 111.3(5) .
B153 C244 B148 63.7(4) .
C243 C244 B149 61.7(4) .
B153 C244 B149 115.2(5) .
B148 C244 B149 62.2(4) .
C243 C244 Co9 66.0(3) .
B153 C244 Co9 67.4(3) .
B148 C244 Co9 125.1(4) .
B149 C244 Co9 124.0(4) .
C246 C245 B156 112.2(5) .
C246 C245 B160 112.6(5) .
B156 C245 B160 63.9(4) .
C246 C245 B155 62.5(4) .
B156 C245 B155 62.4(4) .
B160 C245 B155 116.3(5) .
C246 C245 Co9 66.6(3) .
B156 C245 Co9 125.5(4) .
B160 C245 Co9 67.4(3) .
B155 C245 Co9 125.4(4) .
C245 C246 B159 111.2(5) .
C245 C246 B162 111.9(5) .
B159 C246 B162 63.9(4) .
C245 C246 B155 61.6(4) .
B159 C246 B155 62.4(4) .
B162 C246 B155 116.0(5) .
C245 C246 Co9 67.2(3) .
B159 C246 Co9 125.0(4) .
B162 C246 Co9 66.8(3) .
B155 C246 Co9 125.2(4) .
C248 C247 B168 111.7(5) .
C248 C247 B167 62.8(4) .
B168 C247 B167 61.8(4) .
C248 C247 B169 112.8(5) .
B168 C247 B169 63.7(4) .
B167 C247 B169 116.0(5) .
C248 C247 Co10 67.4(3) .
B168 C247 Co10 124.9(4) .
B167 C247 Co10 126.2(4) .
B169 C247 Co10 66.9(3) .
C247 C248 B166 111.6(5) .
C247 C248 B171 112.0(5) .
B166 C248 B171 63.7(4) .
C247 C248 B167 62.0(4) .
B166 C248 B167 62.1(4) .
B171 C248 B167 115.3(5) .
C247 C248 Co10 66.6(3) .
B166 C248 Co10 125.3(4) .
B171 C248 Co10 67.4(3) .
B167 C248 Co10 124.8(4) .
C250 C249 B178 112.3(5) .
C250 C249 B174 111.4(5) .
B178 C249 B174 63.5(4) .
C250 C249 B173 61.9(4) .
B178 C249 B173 115.4(5) .
B174 C249 B173 62.1(4) .
C250 C249 Co10 67.0(3) .
B178 C249 Co10 67.5(3) .
B174 C249 Co10 125.3(4) .
B173 C249 Co10 125.1(4) .
C249 C250 B177 111.2(5) .
C249 C250 B180 111.6(5) .
B177 C250 B180 63.8(4) .
C249 C250 B173 62.3(4) .
B177 C250 B173 62.0(4) .
B180 C250 B173 115.8(5) .
C249 C250 Co10 66.5(3) .
B177 C250 Co10 124.8(4) .
B180 C250 Co10 66.8(3) .
B173 C250 Co10 125.1(4) .
C252 C251 B184 61.1(4) .
C252 C251 B185 109.1(5) .
B184 C251 B185 60.7(4) .
C252 C251 B187 109.4(5) .
B184 C251 B187 111.9(5) .
B185 C251 B187 62.2(4) .
C252 C251 Co11 65.9(3) .
B184 C251 Co11 122.5(5) .
B185 C251 Co11 122.7(4) .
B187 C251 Co11 66.6(3) .
C251 C252 B189 111.9(5) .
C251 C252 B183 112.1(5) .
B189 C252 B183 63.2(5) .
C251 C252 B184 61.9(4) .
B189 C252 B184 113.1(6) .
B183 C252 B184 61.3(5) .
C251 C252 Co11 66.8(3) .
B189 C252 Co11 67.3(3) .
B183 C252 Co11 125.2(5) .
B184 C252 Co11 124.0(5) .
C254 C253 B191 111.6(5) .
C254 C253 B196 111.6(5) .
B191 C253 B196 64.2(4) .
C254 C253 B195 61.8(4) .
B191 C253 B195 62.3(4) .
B196 C253 B195 115.7(5) .
C254 C253 Co11 66.9(3) .
B191 C253 Co11 125.2(5) .
B196 C253 Co11 66.5(3) .
B195 C253 Co11 124.9(4) .
C253 C254 B194 111.8(5) .
C253 C254 B198 111.6(5) .
B194 C254 B198 64.2(4) .
C253 C254 B195 62.2(4) .
B194 C254 B195 62.4(4) .
B198 C254 B195 116.1(5) .
C253 C254 Co11 66.6(3) .
B194 C254 Co11 125.0(4) .
B198 C254 Co11 66.4(3) .
B195 C254 Co11 124.9(4) .
C256 C255 B202 110.4(5) .
C256 C255 B207 111.5(5) .
B202 C255 B207 63.7(4) .
C256 C255 B203 61.5(4) .
B202 C255 B203 61.8(4) .
B207 C255 B203 115.4(5) .
C256 C255 Co12 67.1(3) .
B202 C255 Co12 124.6(4) .
B207 C255 Co12 66.7(3) .
B203 C255 Co12 124.9(4) .
C255 C256 B204 112.4(5) .
C255 C256 B205 112.0(4) .
B204 C256 B205 63.8(4) .
C255 C256 B203 62.5(4) .
B204 C256 B203 62.6(4) .
B205 C256 B203 115.9(5) .
C255 C256 Co12 66.3(3) .
B204 C256 Co12 125.3(4) .
B205 C256 Co12 67.1(3) .
B203 C256 Co12 125.1(4) .
C258 C257 B214 112.0(5) .
C258 C257 B211 110.4(5) .
B214 C257 B211 63.1(4) .
C258 C257 B210 62.2(4) .
B214 C257 B210 115.1(5) .
B211 C257 B210 61.5(4) .
C258 C257 Co12 66.7(3) .
B214 C257 Co12 67.3(3) .
B211 C257 Co12 124.1(4) .
B210 C257 Co12 125.0(4) .
C257 C258 B209 111.7(5) .
C257 C258 B210 61.9(4) .
B209 C258 B210 62.6(4) .
C257 C258 B216 112.1(5) .
B209 C258 B216 63.4(4) .
B210 C258 B216 115.7(5) .
C257 C258 Co12 67.0(3) .
B209 C258 Co12 124.5(4) .
B210 C258 Co12 125.0(4) .
B216 C258 Co12 66.7(3) .
O20 C260 C259 139.2(16) .
O21 C261 C262 109.0(7) .
C264 C263 O22 103(2) .
C266 C265 O23 113.6(8) .
O24 C267 C268 110.8(9) .
O25 C269 C270 108.5(6) .
C272 C271 O26 142(3) .
C274 C273 O27 117.5(9) .
O28 C275 C276 110.2(6) .
B5 B1 B6 59.6(4) .
B5 B1 B4 58.9(4) .
B6 B1 B4 106.5(5) .
B5 B1 B2 107.4(5) .
B6 B1 B2 59.6(4) .
B4 B1 B2 107.7(5) .
B5 B1 B3 107.0(5) .
B6 B1 B3 106.9(5) .
B4 B1 B3 60.1(4) .
B2 B1 B3 59.9(4) .
B6 B2 B7 60.5(4) .
B6 B2 B1 59.9(4) .
B7 B2 B1 108.9(5) .
B6 B2 B3 107.6(5) .
B7 B2 B3 107.5(5) .
B1 B2 B3 60.4(4) .
B6 B2 B8 109.6(5) .
B7 B2 B8 60.9(4) .
B1 B2 B8 109.6(5) .
B3 B2 B8 59.6(4) .
B9 B3 B8 61.5(4) .
B9 B3 B2 108.5(5) .
B8 B3 B2 60.6(4) .
B9 B3 B4 60.5(4) .
B8 B3 B4 110.1(5) .
B2 B3 B4 107.1(5) .
B9 B3 B1 108.7(5) .
B8 B3 B1 109.8(5) .
B2 B3 B1 59.7(4) .
B4 B3 B1 59.5(4) .
C212 B4 B5 59.5(3) .
C212 B4 B1 105.0(4) .
B5 B4 B1 60.3(4) .
C212 B4 B9 58.5(3) .
B5 B4 B9 109.0(5) .
B1 B4 B9 108.0(5) .
C212 B4 B3 103.2(4) .
B5 B4 B3 108.3(5) .
B1 B4 B3 60.4(4) .
B9 B4 B3 58.7(4) .
C212 B5 C211 56.6(3) .
C212 B5 B4 58.2(4) .
C211 B5 B4 104.2(5) .
C212 B5 B6 103.5(4) .
C211 B5 B6 57.8(3) .
B4 B5 B6 108.5(5) .
C212 B5 B1 104.4(4) .
C211 B5 B1 104.3(4) .
B4 B5 B1 60.8(4) .
B6 B5 B1 60.3(4) .
C211 B6 B5 59.6(3) .
C211 B6 B2 104.5(5) .
B5 B6 B2 108.5(5) .
C211 B6 B1 105.5(4) .
B5 B6 B1 60.1(4) .
B2 B6 B1 60.4(4) .
C211 B6 B7 58.5(3) .
B5 B6 B7 109.0(5) .
B2 B6 B7 59.9(4) .
B1 B6 B7 108.8(5) .
C211 B7 B2 103.6(4) .
C211 B7 B6 57.7(3) .
B2 B7 B6 59.6(4) .
C211 B7 B8 105.6(4) .
B2 B7 B8 60.3(4) .
B6 B7 B8 108.4(5) .
C211 B7 Co1 64.5(2) .
B2 B7 Co1 117.7(4) .
B6 B7 Co1 117.2(4) .
B8 B7 Co1 65.2(3) .
B3 B8 B2 59.8(4) .
B3 B8 B9 58.5(4) .
B2 B8 B9 105.6(5) .
B3 B8 B7 106.1(5) .
B2 B8 B7 58.8(4) .
B9 B8 B7 105.4(5) .
B3 B8 Co1 115.1(4) .
B2 B8 Co1 115.1(4) .
B9 B8 Co1 63.7(3) .
B7 B8 Co1 63.6(3) .
C212 B9 B3 104.1(5) .
C212 B9 B4 57.5(3) .
B3 B9 B4 60.7(4) .
C212 B9 B8 105.4(4) .
B3 B9 B8 60.1(4) .
B4 B9 B8 109.1(5) .
C212 B9 Co1 64.2(2) .
B3 B9 Co1 117.8(4) .
B4 B9 Co1 117.2(4) .
B8 B9 Co1 65.3(3) .
B14 B10 B15 59.5(4) .
B14 B10 B11 107.1(5) .
B15 B10 B11 59.7(4) .
B14 B10 B13 59.6(4) .
B15 B10 B13 107.1(5) .
B11 B10 B13 107.3(5) .
B14 B10 B12 107.4(5) .
B15 B10 B12 107.5(5) .
B11 B10 B12 59.9(4) .
B13 B10 B12 59.9(4) .
C214 B11 B15 59.9(4) .
C214 B11 B10 106.1(5) .
B15 B11 B10 59.9(4) .
C214 B11 B12 105.0(5) .
B15 B11 B12 108.2(5) .
B10 B11 B12 60.5(4) .
C214 B11 B18 59.4(3) .
B15 B11 B18 109.7(5) .
B10 B11 B18 109.3(5) .
B12 B11 B18 59.7(4) .
B18 B12 B11 60.5(4) .
B18 B12 B13 109.0(5) .
B11 B12 B13 107.2(5) .
B18 B12 B17 61.5(4) .
B11 B12 B17 109.5(5) .
B13 B12 B17 60.3(4) .
B18 B12 B10 109.2(5) .
B11 B12 B10 59.6(4) .
B13 B12 B10 59.9(4) .
B17 B12 B10 109.5(5) .
B16 B13 B14 60.5(4) .
B16 B13 B12 106.6(5) .
B14 B13 B12 107.4(5) .
B16 B13 B10 107.4(5) .
B14 B13 B10 59.3(4) .
B12 B13 B10 60.2(4) .
B16 B13 B17 60.4(4) .
B14 B13 B17 110.0(5) .
B12 B13 B17 60.0(4) .
B10 B13 B17 109.5(5) .
C213 B14 B15 59.4(4) .
C213 B14 B10 105.4(5) .
B15 B14 B10 60.6(4) .
C213 B14 B13 103.8(5) .
B15 B14 B13 109.1(5) .
B10 B14 B13 61.1(4) .
C213 B14 B16 57.1(3) .
B15 B14 B16 107.2(5) .
B10 B14 B16 107.7(5) .
B13 B14 B16 59.2(4) .
C213 B15 B14 59.0(4) .
C213 B15 C214 56.1(3) .
B14 B15 C214 105.1(5) .
C213 B15 B11 103.7(5) .
B14 B15 B11 108.0(5) .
C214 B15 B11 59.3(4) .
C213 B15 B10 104.6(5) .
B14 B15 B10 59.9(4) .
C214 B15 B10 106.1(5) .
B11 B15 B10 60.4(4) .
C213 B16 B13 106.7(5) .
C213 B16 B14 59.6(4) .
B13 B16 B14 60.3(4) .
C213 B16 B17 108.0(5) .
B13 B16 B17 61.3(4) .
B14 B16 B17 110.6(5) .
C213 B16 Co1 65.6(2) .
B13 B16 Co1 120.2(5) .
B14 B16 Co1 120.4(5) .
B17 B16 Co1 65.7(3) .
B16 B17 B12 104.7(5) .
B16 B17 B13 58.3(4) .
B12 B17 B13 59.7(4) .
B16 B17 B18 105.1(5) .
B12 B17 B18 58.9(4) .
B13 B17 B18 106.5(5) .
B16 B17 Co1 64.0(3) .
B12 B17 Co1 115.9(4) .
B13 B17 Co1 116.0(4) .
B18 B17 Co1 64.2(3) .
C214 B18 B12 104.5(5) .
C214 B18 B11 58.7(3) .
B12 B18 B11 59.8(4) .
C214 B18 B17 104.4(4) .
B12 B18 B17 59.6(4) .
B11 B18 B17 107.4(5) .
C214 B18 Co1 63.3(2) .
B12 B18 Co1 116.6(4) .
B11 B18 Co1 116.5(4) .
B17 B18 Co1 64.4(3) .
B24 B19 B22 106.8(6) .
B24 B19 B21 107.4(6) .
B22 B19 B21 60.5(5) .
B24 B19 B23 59.2(4) .
B22 B19 B23 59.3(5) .
B21 B19 B23 107.5(6) .
B24 B19 B20 59.7(4) .
B22 B19 B20 108.1(6) .
B21 B19 B20 60.0(5) .
B23 B19 B20 107.2(6) .
B24 B20 B25 61.1(4) .
B24 B20 B21 107.1(5) .
B25 B20 B21 107.8(5) .
B24 B20 B19 59.8(4) .
B25 B20 B19 109.1(5) .
B21 B20 B19 59.6(5) .
B24 B20 B26 109.3(5) .
B25 B20 B26 60.2(4) .
B21 B20 B26 60.4(5) .
B19 B20 B26 109.2(6) .
B27 B21 B19 108.9(6) .
B27 B21 B20 108.6(6) .
B19 B21 B20 60.3(5) .
B27 B21 B22 60.4(5) .
B19 B21 B22 59.7(5) .
B20 B21 B22 107.7(6) .
B27 B21 B26 60.6(4) .
B19 B21 B26 110.3(6) .
B20 B21 B26 61.0(5) .
B22 B21 B26 109.5(6) .
C216 B22 B23 59.3(4) .
C216 B22 B19 105.6(5) .
B23 B22 B19 60.5(4) .
C216 B22 B21 104.2(5) .
B23 B22 B21 107.9(6) .
B19 B22 B21 59.8(5) .
C216 B22 B27 58.9(4) .
B23 B22 B27 108.6(6) .
B19 B22 B27 108.0(6) .
B21 B22 B27 59.3(5) .
C216 B23 C215 56.7(3) .
C216 B23 B24 104.7(5) .
C215 B23 B24 58.6(4) .
C216 B23 B22 59.1(4) .
C215 B23 B22 104.6(5) .
B24 B23 B22 108.3(5) .
C216 B23 B19 105.2(5) .
C215 B23 B19 104.8(5) .
B24 B23 B19 60.2(4) .
B22 B23 B19 60.2(5) .
C215 B24 B23 60.1(4) .
C215 B24 B20 104.4(5) .
B23 B24 B20 108.9(6) .
C215 B24 B19 106.1(5) .
B23 B24 B19 60.6(4) .
B20 B24 B19 60.5(4) .
C215 B24 B25 57.9(3) .
B23 B24 B25 108.8(5) .
B20 B24 B25 59.7(4) .
B19 B24 B25 108.6(5) .
C215 B25 B20 104.2(5) .
C215 B25 B24 58.2(3) .
B20 B25 B24 59.2(4) .
C215 B25 B26 105.7(4) .
B20 B25 B26 61.1(4) .
B24 B25 B26 108.5(5) .
C215 B25 Co2 64.5(2) .
B20 B25 Co2 118.9(5) .
B24 B25 Co2 117.7(4) .
B26 B25 Co2 65.3(3) .
B27 B26 B25 106.0(5) .
B27 B26 B21 58.4(4) .
B25 B26 B21 105.3(6) .
B27 B26 B20 104.9(5) .
B25 B26 B20 58.7(4) .
B21 B26 B20 58.6(4) .
B27 B26 Co2 65.3(3) .
B25 B26 Co2 63.8(3) .
B21 B26 Co2 116.4(5) .
B20 B26 Co2 115.6(5) .
C216 B27 B21 104.6(5) .
C216 B27 B22 58.4(4) .
B21 B27 B22 60.3(5) .
C216 B27 B26 105.7(5) .
B21 B27 B26 61.0(5) .
B22 B27 B26 109.7(6) .
C216 B27 Co2 64.3(2) .
B21 B27 Co2 117.7(5) .
B22 B27 Co2 117.6(5) .
B26 B27 Co2 64.4(3) .
B33 B28 B32 59.1(5) .
B33 B28 B31 107.3(6) .
B32 B28 B31 60.5(5) .
B33 B28 B29 59.0(5) .
B32 B28 B29 106.2(6) .
B31 B28 B29 106.8(6) .
B33 B28 B30 106.1(6) .
B32 B28 B30 106.8(6) .
B31 B28 B30 59.3(5) .
B29 B28 B30 59.2(5) .
C218 B29 B33 59.6(4) .
C218 B29 B30 102.8(6) .
B33 B29 B30 107.8(6) .
C218 B29 B28 104.7(5) .
B33 B29 B28 59.8(5) .
B30 B29 B28 60.5(5) .
C218 B29 B34 57.8(4) .
B33 B29 B34 108.7(6) .
B30 B29 B34 59.6(5) .
B28 B29 B34 108.8(6) .
B35 B30 B29 110.4(6) .
B35 B30 B31 60.4(5) .
B29 B30 B31 108.4(6) .
B35 B30 B34 60.9(5) .
B29 B30 B34 61.4(5) .
B31 B30 B34 108.8(6) .
B35 B30 B28 110.1(6) .
B29 B30 B28 60.3(5) .
B31 B30 B28 60.3(5) .
B34 B30 B28 110.1(6) .
B36 B31 B30 107.7(6) .
B36 B31 B35 61.9(5) .
B30 B31 B35 59.4(5) .
B36 B31 B28 108.0(6) .
B30 B31 B28 60.4(5) .
B35 B31 B28 109.4(6) .
B36 B31 B32 59.7(5) .
B30 B31 B32 106.6(6) .
B35 B31 B32 109.3(6) .
B28 B31 B32 59.1(5) .
C217 B32 B33 59.7(4) .
C217 B32 B28 105.8(5) .
B33 B32 B28 60.4(5) .
C217 B32 B36 58.7(4) .
B33 B32 B36 109.1(6) .
B28 B32 B36 108.8(6) .
C217 B32 B31 104.0(5) .
B33 B32 B31 108.3(6) .
B28 B32 B31 60.4(5) .
B36 B32 B31 59.3(5) .
C217 B33 C218 55.9(3) .
C217 B33 B32 58.4(4) .
C218 B33 B32 103.5(5) .
C217 B33 B29 104.2(5) .
C218 B33 B29 58.5(4) .
B32 B33 B29 109.0(6) .
C217 B33 B28 105.0(5) .
C218 B33 B28 104.9(5) .
B32 B33 B28 60.5(5) .
B29 B33 B28 61.2(5) .
C218 B34 B30 102.2(5) .
C218 B34 B35 104.5(5) .
B30 B34 B35 59.0(5) .
C218 B34 B29 57.5(4) .
B30 B34 B29 59.0(5) .
B35 B34 B29 107.0(6) .
C218 B34 Co2 64.4(3) .
B30 B34 Co2 116.9(5) .
B35 B34 Co2 65.7(4) .
B29 B34 Co2 117.1(5) .
B30 B35 B31 60.2(5) .
B30 B35 B34 60.1(5) .
B31 B35 B34 108.0(6) .
B30 B35 B36 105.8(6) .
B31 B35 B36 58.6(5) .
B34 B35 B36 105.9(5) .
B30 B35 Co2 115.5(5) .
B31 B35 Co2 116.0(5) .
B34 B35 Co2 63.0(3) .
B36 B35 Co2 64.1(3) .
C217 B36 B31 104.8(5) .
C217 B36 B32 58.0(4) .
B31 B36 B32 61.0(5) .
C217 B36 B35 104.9(5) .
B31 B36 B35 59.5(5) .
B32 B36 B35 108.4(6) .
C217 B36 Co2 64.4(2) .
B31 B36 Co2 117.0(5) .
B32 B36 Co2 117.4(5) .
B35 B36 Co2 64.4(3) .
B42 B37 B38 59.4(4) .
B42 B37 B41 60.3(4) .
B38 B37 B41 106.9(6) .
B42 B37 B40 107.6(6) .
B38 B37 B40 106.7(6) .
B41 B37 B40 59.3(5) .
B42 B37 B39 106.9(6) .
B38 B37 B39 59.4(4) .
B41 B37 B39 106.4(6) .
B40 B37 B39 59.3(5) .
C220 B38 B42 59.8(4) .
C220 B38 B39 103.6(5) .
B42 B38 B39 108.3(5) .
C220 B38 B37 104.8(5) .
B42 B38 B37 59.4(4) .
B39 B38 B37 61.1(5) .
C220 B38 B43 58.4(4) .
B42 B38 B43 109.1(5) .
B39 B38 B43 59.2(5) .
B37 B38 B43 108.7(5) .
B43 B39 B38 61.3(5) .
B43 B39 B44 60.7(5) .
B38 B39 B44 110.0(6) .
B43 B39 B40 107.9(6) .
B38 B39 B40 107.6(6) .
B44 B39 B40 60.0(5) .
B43 B39 B37 109.1(5) .
B38 B39 B37 59.6(4) .
B44 B39 B37 109.6(6) .
B40 B39 B37 60.3(5) .
B45 B40 B41 60.0(5) .
B45 B40 B44 61.2(5) .
B41 B40 B44 109.6(6) .
B45 B40 B39 108.0(6) .
B41 B40 B39 107.7(5) .
B44 B40 B39 60.0(5) .
B45 B40 B37 108.4(6) .
B41 B40 B37 59.8(4) .
B44 B40 B37 109.7(6) .
B39 B40 B37 60.4(5) .
C219 B41 B45 58.9(4) .
C219 B41 B42 59.7(4) .
B45 B41 B42 109.1(5) .
C219 B41 B40 104.5(5) .
B45 B41 B40 59.9(5) .
B42 B41 B40 107.6(5) .
C219 B41 B37 104.9(5) .
B45 B41 B37 109.2(6) .
B42 B41 B37 58.8(4) .
B40 B41 B37 60.9(5) .
C220 B42 C219 55.7(3) .
C220 B42 B38 58.8(4) .
C219 B42 B38 104.1(5) .
C220 B42 B37 105.4(5) .
C219 B42 B37 105.0(5) .
B38 B42 B37 61.3(4) .
C220 B42 B41 102.9(5) .
C219 B42 B41 57.6(4) .
B38 B42 B41 108.8(5) .
B37 B42 B41 60.9(4) .
C220 B43 B39 103.3(5) .
C220 B43 B44 105.1(5) .
B39 B43 B44 60.1(5) .
C220 B43 B38 57.7(3) .
B39 B43 B38 59.5(4) .
B44 B43 B38 108.1(6) .
C220 B43 Co3 64.4(2) .
B39 B43 Co3 118.4(5) .
B44 B43 Co3 65.9(4) .
B38 B43 Co3 117.5(4) .
B39 B44 B40 60.0(5) .
B39 B44 B43 59.2(4) .
B40 B44 B43 106.8(5) .
B39 B44 B45 106.3(6) .
B40 B44 B45 59.0(5) .
B43 B44 B45 105.8(5) .
B39 B44 Co3 115.4(4) .
B40 B44 Co3 116.0(5) .
B43 B44 Co3 63.2(3) .
B45 B44 Co3 64.1(4) .
C219 B45 B40 103.9(5) .
C219 B45 B41 58.0(4) .
B40 B45 B41 60.0(5) .
C219 B45 B44 105.4(4) .
B40 B45 B44 59.8(5) .
B41 B45 B44 108.4(6) .
C219 B45 Co3 64.7(2) .
B40 B45 Co3 117.4(5) .
B41 B45 Co3 117.7(5) .
B44 B45 Co3 65.0(4) .
B49 B46 B51 106.5(5) .
B49 B46 B50 59.5(4) .
B51 B46 B50 59.4(4) .
B49 B46 B48 59.9(4) .
B51 B46 B48 107.6(6) .
B50 B46 B48 107.8(5) .
B49 B46 B47 107.7(6) .
B51 B46 B47 59.1(4) .
B50 B46 B47 107.2(6) .
B48 B46 B47 60.8(5) .
B51 B47 B52 61.2(5) .
B51 B47 B46 60.0(4) .
B52 B47 B46 109.6(5) .
B51 B47 B48 107.1(5) .
B52 B47 B48 108.4(5) .
B46 B47 B48 59.2(4) .
B51 B47 B53 109.9(5) .
B52 B47 B53 61.0(4) .
B46 B47 B53 109.2(5) .
B48 B47 B53 60.3(4) .
B49 B48 B46 59.9(4) .
B49 B48 B54 60.4(4) .
B46 B48 B54 108.5(5) .
B49 B48 B47 107.1(5) .
B46 B48 B47 60.0(4) .
B54 B48 B47 107.0(5) .
B49 B48 B53 109.3(5) .
B46 B48 B53 109.5(5) .
B54 B48 B53 60.4(4) .
B47 B48 B53 60.0(4) .
C221 B49 B50 59.3(4) .
C221 B49 B48 104.6(5) .
B50 B49 B48 108.9(5) .
C221 B49 B46 105.1(4) .
B50 B49 B46 60.4(4) .
B48 B49 B46 60.2(4) .
C221 B49 B54 58.5(4) .
B50 B49 B54 109.0(5) .
B48 B49 B54 60.1(4) .
B46 B49 B54 108.5(6) .
C221 B50 C222 56.1(3) .
C221 B50 B49 58.3(4) .
C222 B50 B49 103.7(5) .
C221 B50 B51 103.0(5) .
C222 B50 B51 58.0(4) .
B49 B50 B51 107.6(5) .
C221 B50 B46 104.1(5) .
C222 B50 B46 104.3(5) .
B49 B50 B46 60.1(4) .
B51 B50 B46 60.3(4) .
C222 B51 B47 104.7(5) .
C222 B51 B50 60.4(4) .
B47 B51 B50 109.3(5) .
C222 B51 B46 106.1(4) .
B47 B51 B46 60.9(4) .
B50 B51 B46 60.3(4) .
C222 B51 B52 58.7(3) .
B47 B51 B52 59.5(4) .
B50 B51 B52 109.8(5) .
B46 B51 B52 108.9(5) .
C222 B52 B47 104.0(5) .
C222 B52 B51 57.9(3) .
B47 B52 B51 59.3(4) .
C222 B52 B53 105.5(4) .
B47 B52 B53 60.8(4) .
B51 B52 B53 108.2(5) .
C222 B52 Co3 64.2(2) .
B47 B52 Co3 118.3(4) .
B51 B52 Co3 117.0(4) .
B53 B52 Co3 65.2(3) .
B54 B53 B47 105.7(6) .
B54 B53 B52 105.4(5) .
B47 B53 B52 58.2(4) .
B54 B53 B48 58.9(4) .
B47 B53 B48 59.8(4) .
B52 B53 B48 105.8(6) .
B54 B53 Co3 63.8(3) .
B47 B53 Co3 114.8(5) .
B52 B53 Co3 63.7(3) .
B48 B53 Co3 115.5(5) .
C221 B54 B48 103.6(5) .
C221 B54 B49 57.8(3) .
B48 B54 B49 59.5(4) .
C221 B54 B53 105.7(4) .
B48 B54 B53 60.7(4) .
B49 B54 B53 108.8(5) .
C221 B54 Co3 64.8(2) .
B48 B54 Co3 118.4(4) .
B49 B54 Co3 117.9(4) .
B53 B54 Co3 65.3(3) .
B56 B55 B60 59.9(4) .
B56 B55 B59 107.1(5) .
B60 B55 B59 59.7(4) .
B56 B55 B57 59.9(4) .
B60 B55 B57 107.6(5) .
B59 B55 B57 106.8(5) .
B56 B55 B58 107.7(5) .
B60 B55 B58 107.5(5) .
B59 B55 B58 59.3(4) .
B57 B55 B58 59.8(4) .
C224 B56 B60 60.0(3) .
C224 B56 B55 105.4(4) .
B60 B56 B55 60.2(4) .
C224 B56 B57 103.2(5) .
B60 B56 B57 108.4(5) .
B55 B56 B57 60.7(4) .
C224 B56 B63 57.8(3) .
B60 B56 B63 108.7(5) .
B55 B56 B63 108.2(5) .
B57 B56 B63 59.0(4) .
B63 B57 B56 61.1(4) .
B63 B57 B62 61.2(4) .
B56 B57 B62 110.5(5) .
B63 B57 B58 108.3(5) .
B56 B57 B58 107.5(5) .
B62 B57 B58 60.3(4) .
B63 B57 B55 108.9(5) .
B56 B57 B55 59.4(4) .
B62 B57 B55 109.9(5) .
B58 B57 B55 60.2(4) .
B59 B58 B61 60.5(4) .
B59 B58 B57 107.5(5) .
B61 B58 B57 108.0(5) .
B59 B58 B55 60.0(4) .
B61 B58 B55 109.0(5) .
B57 B58 B55 60.0(4) .
B59 B58 B62 109.8(5) .
B61 B58 B62 61.2(4) .
B57 B58 B62 59.8(4) .
B55 B58 B62 109.4(5) .
C223 B59 B60 59.3(3) .
C223 B59 B58 104.3(4) .
B60 B59 B58 108.7(5) .
C223 B59 B55 104.6(4) .
B60 B59 B55 59.8(4) .
B58 B59 B55 60.7(4) .
C223 B59 B61 58.9(3) .
B60 B59 B61 109.6(5) .
B58 B59 B61 60.0(4) .
B55 B59 B61 109.1(5) .
C223 B60 C224 56.0(3) .
C223 B60 B56 103.4(4) .
C224 B60 B56 58.0(3) .
C223 B60 B59 58.2(3) .
C224 B60 B59 103.2(4) .
B56 B60 B59 107.8(5) .
C223 B60 B55 104.3(4) .
C224 B60 B55 103.7(4) .
B56 B60 B55 60.0(4) .
B59 B60 B55 60.5(4) .
C223 B61 B58 103.1(4) .
C223 B61 B59 57.9(3) .
B58 B61 B59 59.5(4) .
C223 B61 B62 104.5(4) .
B58 B61 B62 59.9(4) .
B59 B61 B62 107.9(5) .
C223 B61 Co4 64.2(2) .
B58 B61 Co4 117.8(4) .
B59 B61 Co4 117.4(4) .
B62 B61 Co4 65.5(3) .
B57 B62 B58 59.9(4) .
B57 B62 B63 58.7(4) .
B58 B62 B63 106.0(5) .
B57 B62 B61 106.3(5) .
B58 B62 B61 58.9(4) .
B63 B62 B61 105.7(4) .
B57 B62 Co4 115.6(4) .
B58 B62 Co4 115.2(4) .
B63 B62 Co4 64.1(3) .
B61 B62 Co4 63.4(3) .
C224 B63 B57 104.0(4) .
C224 B63 B56 58.0(3) .
B57 B63 B56 59.9(4) .
C224 B63 B62 105.8(4) .
B57 B63 B62 60.1(4) .
B56 B63 B62 108.6(5) .
C224 B63 Co4 64.6(2) .
B57 B63 Co4 117.8(4) .
B56 B63 Co4 117.6(4) .
B62 B63 Co4 65.3(3) .
B65 B64 B66 60.1(4) .
B65 B64 B67 108.3(5) .
B66 B64 B67 59.8(4) .
B65 B64 B69 59.8(4) .
B66 B64 B69 107.0(5) .
B67 B64 B69 107.0(5) .
B65 B64 B68 107.6(5) .
B66 B64 B68 107.6(5) .
B67 B64 B68 60.4(4) .
B69 B64 B68 58.9(4) .
C226 B65 C225 56.2(3) .
C226 B65 B64 104.7(5) .
C225 B65 B64 103.9(4) .
C226 B65 B66 103.2(4) .
C225 B65 B66 57.5(3) .
B64 B65 B66 60.2(4) .
C226 B65 B69 57.9(3) .
C225 B65 B69 103.0(4) .
B64 B65 B69 60.9(4) .
B66 B65 B69 107.8(5) .
C225 B66 B65 60.5(3) .
C225 B66 B67 104.5(4) .
B65 B66 B67 108.3(5) .
C225 B66 B64 105.7(4) .
B65 B66 B64 59.6(4) .
B67 B66 B64 60.4(4) .
C225 B66 B70 58.5(3) .
B65 B66 B70 109.9(5) .
B67 B66 B70 60.1(4) .
B64 B66 B70 109.1(5) .
B66 B67 B64 59.9(4) .
B66 B67 B70 60.7(4) .
B64 B67 B70 109.2(5) .
B66 B67 B68 107.6(5) .
B64 B67 B68 60.3(4) .
B70 B67 B68 108.2(5) .
B66 B67 B71 110.0(5) .
B64 B67 B71 110.3(5) .
B70 B67 B71 61.0(4) .
B68 B67 B71 60.4(4) .
B69 B68 B72 60.6(4) .
B69 B68 B64 60.4(4) .
B72 B68 B64 109.0(5) .
B69 B68 B67 107.5(5) .
B72 B68 B67 107.8(5) .
B64 B68 B67 59.4(4) .
B69 B68 B71 110.1(5) .
B72 B68 B71 61.3(4) .
B64 B68 B71 109.0(5) .
B67 B68 B71 59.8(4) .
C226 B69 B68 105.1(4) .
C226 B69 B65 59.9(3) .
B68 B69 B65 108.7(5) .
C226 B69 B72 59.0(3) .
B68 B69 B72 60.0(4) .
B65 B69 B72 109.6(5) .
C226 B69 B64 105.0(4) .
B68 B69 B64 60.8(4) .
B65 B69 B64 59.3(4) .
B72 B69 B64 108.7(5) .
C225 B70 B67 103.2(4) .
C225 B70 B66 57.7(3) .
B67 B70 B66 59.2(4) .
C225 B70 B71 105.7(4) .
B67 B70 B71 59.9(4) .
B66 B70 B71 107.9(5) .
C225 B70 Co4 64.8(2) .
B67 B70 Co4 117.4(4) .
B66 B70 Co4 117.3(4) .
B71 B70 Co4 65.4(3) .
B67 B71 B68 59.8(4) .
B67 B71 B70 59.2(4) .
B68 B71 B70 106.3(5) .
B67 B71 B72 105.5(5) .
B68 B71 B72 58.4(4) .
B70 B71 B72 105.3(5) .
B67 B71 Co4 115.5(4) .
B68 B71 Co4 114.8(4) .
B70 B71 Co4 63.8(3) .
B72 B71 Co4 63.3(3) .
C226 B72 B68 103.8(4) .
C226 B72 B69 58.0(3) .
B68 B72 B69 59.4(4) .
C226 B72 B71 105.9(4) .
B68 B72 B71 60.4(4) .
B69 B72 B71 108.4(5) .
C226 B72 Co4 65.0(2) .
B68 B72 Co4 118.5(5) .
B69 B72 Co4 118.1(4) .
B71 B72 Co4 65.6(3) .
B78 B73 B77 59.9(4) .
B78 B73 B76 108.2(6) .
B77 B73 B76 60.0(5) .
B78 B73 B74 60.2(4) .
B77 B73 B74 107.8(6) .
B76 B73 B74 107.9(5) .
B78 B73 B75 107.4(6) .
B77 B73 B75 106.7(6) .
B76 B73 B75 59.2(5) .
B74 B73 B75 59.9(5) .
B78 B74 B75 107.0(6) .
B78 B74 B81 108.5(5) .
B75 B74 B81 60.1(4) .
B78 B74 B73 59.4(4) .
B75 B74 B73 60.1(4) .
B81 B74 B73 109.1(6) .
B78 B74 B80 60.5(4) .
B75 B74 B80 108.5(6) .
B81 B74 B80 60.8(4) .
B73 B74 B80 109.0(5) .
C227 B75 B76 60.5(4) .
C227 B75 B74 105.4(5) .
B76 B75 B74 108.9(5) .
C227 B75 B73 106.3(5) .
B76 B75 B73 60.2(5) .
B74 B75 B73 60.0(4) .
C227 B75 B81 59.4(4) .
B76 B75 B81 110.6(6) .
B74 B75 B81 60.0(5) .
B73 B75 B81 108.9(5) .
C228 B76 C227 56.0(3) .
C228 B76 B75 102.7(5) .
C227 B76 B75 57.9(4) .
C228 B76 B77 58.4(4) .
C227 B76 B77 103.8(5) .
B75 B76 B77 107.5(6) .
C228 B76 B73 103.8(5) .
C227 B76 B73 104.5(5) .
B75 B76 B73 60.6(5) .
B77 B76 B73 59.8(4) .
C228 B77 B78 104.2(5) .
C228 B77 B73 105.0(5) .
B78 B77 B73 59.9(4) .
C228 B77 B76 59.6(4) .
B78 B77 B76 108.3(5) .
B73 B77 B76 60.2(5) .
C228 B77 B79 57.9(3) .
B78 B77 B79 60.0(4) .
B73 B77 B79 107.9(5) .
B76 B77 B79 108.3(5) .
B77 B78 B73 60.2(5) .
B77 B78 B79 60.7(4) .
B73 B78 B79 108.7(5) .
B77 B78 B74 108.3(5) .
B73 B78 B74 60.4(4) .
B79 B78 B74 107.4(5) .
B77 B78 B80 109.4(5) .
B73 B78 B80 109.5(5) .
B79 B78 B80 60.0(4) .
B74 B78 B80 60.1(4) .
C228 B79 B78 104.4(5) .
C228 B79 B80 106.1(4) .
B78 B79 B80 60.6(4) .
C228 B79 B77 58.8(3) .
B78 B79 B77 59.3(4) .
B80 B79 B77 108.9(5) .
C228 B79 Co5 64.5(2) .
B78 B79 Co5 118.9(4) .
B80 B79 Co5 65.8(3) .
B77 B79 Co5 118.5(4) .
B79 B80 B74 106.4(6) .
B79 B80 B78 59.4(4) .
B74 B80 B78 59.4(4) .
B79 B80 B81 106.4(5) .
B74 B80 B81 59.3(4) .
B78 B80 B81 106.5(5) .
B79 B80 Co5 64.1(3) .
B74 B80 Co5 116.2(5) .
B78 B80 Co5 116.4(5) .
B81 B80 Co5 64.1(3) .
C227 B81 B74 104.1(5) .
C227 B81 B75 57.7(4) .
B74 B81 B75 59.9(4) .
C227 B81 B80 104.8(4) .
B74 B81 B80 59.9(4) .
B75 B81 B80 107.7(5) .
C227 B81 Co5 63.7(3) .
B74 B81 Co5 117.9(4) .
B75 B81 Co5 116.5(5) .
B80 B81 Co5 65.4(3) .
B83 B82 B84 59.9(5) .
B83 B82 B87 59.5(4) .
B84 B82 B87 106.4(5) .
B83 B82 B86 106.6(6) .
B84 B82 B86 106.0(6) .
B87 B82 B86 59.1(5) .
B83 B82 B85 106.8(6) .
B84 B82 B85 59.1(5) .
B87 B82 B85 105.9(6) .
B86 B82 B85 59.0(5) .
C230 B83 C229 56.5(3) .
C230 B83 B87 57.5(4) .
C229 B83 B87 103.5(5) .
C230 B83 B84 103.5(5) .
C229 B83 B84 58.5(4) .
B87 B83 B84 107.6(6) .
C230 B83 B82 104.6(5) .
C229 B83 B82 105.0(5) .
B87 B83 B82 60.8(5) .
B84 B83 B82 60.1(4) .
C229 B84 B85 104.4(5) .
C229 B84 B83 59.5(4) .
B85 B84 B83 108.7(6) .
C229 B84 B82 105.9(5) .
B85 B84 B82 61.2(5) .
B83 B84 B82 60.1(4) .
C229 B84 B88 58.3(3) .
B85 B84 B88 59.8(5) .
B83 B84 B88 108.6(5) .
B82 B84 B88 109.3(6) .
B84 B85 B88 61.0(5) .
B84 B85 B86 107.5(6) .
B88 B85 B86 107.8(6) .
B84 B85 B89 109.7(5) .
B88 B85 B89 60.4(4) .
B86 B85 B89 60.5(5) .
B84 B85 B82 59.8(5) .
B88 B85 B82 109.2(5) .
B86 B85 B82 60.3(5) .
B89 B85 B82 110.1(6) .
B87 B86 B85 108.3(6) .
B87 B86 B90 60.5(4) .
B85 B86 B90 108.5(5) .
B87 B86 B89 109.6(5) .
B85 B86 B89 60.4(5) .
B90 B86 B89 60.7(4) .
B87 B86 B82 60.5(5) .
B85 B86 B82 60.7(5) .
B90 B86 B82 109.8(5) .
B89 B86 B82 110.4(5) .
C230 B87 B86 104.2(5) .
C230 B87 B83 59.6(4) .
B86 B87 B83 107.9(6) .
C230 B87 B90 58.7(4) .
B86 B87 B90 60.2(5) .
B83 B87 B90 109.3(6) .
C230 B87 B82 105.3(5) .
B86 B87 B82 60.5(5) .
B83 B87 B82 59.7(4) .
B90 B87 B82 109.5(6) .
C229 B88 B85 104.1(5) .
C229 B88 B89 105.9(4) .
B85 B88 B89 60.4(5) .
C229 B88 B84 58.4(4) .
B85 B88 B84 59.2(5) .
B89 B88 B84 108.4(5) .
C229 B88 Co5 64.3(2) .
B85 B88 Co5 118.0(5) .
B89 B88 Co5 65.4(3) .
B84 B88 Co5 117.5(5) .
B88 B89 B85 59.2(4) .
B88 B89 B86 105.9(6) .
B85 B89 B86 59.1(5) .
B88 B89 B90 106.2(5) .
B85 B89 B90 106.4(5) .
B86 B89 B90 59.3(4) .
B88 B89 Co5 64.2(3) .
B85 B89 Co5 116.0(5) .
B86 B89 Co5 115.3(4) .
B90 B89 Co5 63.4(3) .
C230 B90 B86 102.6(5) .
C230 B90 B87 57.4(4) .
B86 B90 B87 59.3(5) .
C230 B90 B89 104.8(4) .
B86 B90 B89 59.9(4) .
B87 B90 B89 108.0(6) .
C230 B90 Co5 64.4(2) .
B86 B90 Co5 117.6(5) .
B87 B90 Co5 117.2(4) .
B89 B90 Co5 65.5(3) .
B95 B91 B94 59.8(5) .
B95 B91 B93 107.1(6) .
B94 B91 B93 59.5(5) .
B95 B91 B96 58.7(4) .
B94 B91 B96 106.5(6) .
B93 B91 B96 107.1(5) .
B95 B91 B92 107.1(6) .
B94 B91 B92 107.6(6) .
B93 B91 B92 60.2(5) .
B96 B91 B92 59.9(5) .
B98 B92 B96 109.1(6) .
B98 B92 B97 60.7(4) .
B96 B92 B97 60.5(4) .
B98 B92 B91 109.3(6) .
B96 B92 B91 59.9(4) .
B97 B92 B91 108.9(6) .
B98 B92 B93 60.0(5) .
B96 B92 B93 106.8(6) .
B97 B92 B93 107.6(6) .
B91 B92 B93 59.7(5) .
B99 B93 B94 61.0(5) .
B99 B93 B91 109.3(6) .
B94 B93 B91 59.8(5) .
B99 B93 B98 61.7(5) .
B94 B93 B98 110.3(6) .
B91 B93 B98 109.3(6) .
B99 B93 B92 108.6(5) .
B94 B93 B92 107.8(6) .
B91 B93 B92 60.1(5) .
B98 B93 B92 59.7(5) .
C232 B94 B95 59.3(4) .
C232 B94 B93 103.5(5) .
B95 B94 B93 108.2(6) .
C232 B94 B91 104.9(5) .
B95 B94 B91 60.0(5) .
B93 B94 B91 60.6(5) .
C232 B94 B99 58.6(4) .
B95 B94 B99 108.8(6) .
B93 B94 B99 59.0(5) .
B91 B94 B99 108.4(6) .
C232 B95 C231 56.0(3) .
C232 B95 B96 103.5(5) .
C231 B95 B96 58.1(4) .
C232 B95 B94 58.3(4) .
C231 B95 B94 103.7(5) .
B96 B95 B94 108.6(6) .
C232 B95 B91 104.2(5) .
C231 B95 B91 104.6(5) .
B96 B95 B91 61.1(4) .
B94 B95 B91 60.2(5) .
C231 B96 B95 60.1(4) .
C231 B96 B92 104.0(5) .
B95 B96 B92 108.6(6) .
C231 B96 B91 105.4(5) .
B95 B96 B91 60.2(5) .
B92 B96 B91 60.3(5) .
C231 B96 B97 58.3(3) .
B95 B96 B97 109.5(5) .
B92 B96 B97 59.8(4) .
B91 B96 B97 108.7(5) .
C231 B97 B92 103.1(5) .
C231 B97 B96 57.2(4) .
B92 B97 B96 59.7(4) .
C231 B97 B98 104.8(5) .
B92 B97 B98 59.5(5) .
B96 B97 B98 107.5(5) .
C231 B97 Co6 64.8(2) .
B92 B97 Co6 117.6(5) .
B96 B97 Co6 117.2(5) .
B98 B97 Co6 65.4(4) .
B92 B98 B93 60.3(5) .
B92 B98 B97 59.8(5) .
B93 B98 B97 107.2(6) .
B92 B98 B99 106.3(6) .
B93 B98 B99 58.1(5) .
B97 B98 B99 106.2(5) .
B92 B98 Co6 116.5(5) .
B93 B98 Co6 115.6(5) .
B97 B98 Co6 63.8(3) .
B99 B98 Co6 64.2(4) .
C232 B99 B93 103.8(5) .
C232 B99 B94 58.1(4) .
B93 B99 B94 60.0(5) .
C232 B99 B98 104.5(5) .
B93 B99 B98 60.2(5) .
B94 B99 B98 108.4(6) .
C232 B99 Co6 64.4(3) .
B93 B99 Co6 118.0(5) .
B94 B99 Co6 117.8(5) .
B98 B99 Co6 64.9(3) .
B105 B100 B101 60.1(5) .
B105 B100 B103 107.2(5) .
B101 B100 B103 107.0(5) .
B105 B100 B102 106.8(5) .
B101 B100 B102 58.7(5) .
B103 B100 B102 60.1(4) .
B105 B100 B104 59.2(4) .
B101 B100 B104 107.0(6) .
B103 B100 B104 59.9(4) .
B102 B100 B104 107.2(5) .
C234 B101 C233 56.3(3) .
C234 B101 B102 58.7(4) .
C233 B101 B102 104.1(5) .
C234 B101 B105 103.9(5) .
C233 B101 B105 58.5(4) .
B102 B101 B105 108.1(6) .
C234 B101 B100 104.9(5) .
C233 B101 B100 104.2(5) .
B102 B101 B100 60.8(4) .
B105 B101 B100 59.7(4) .
C234 B102 B101 59.5(4) .
C234 B102 B100 105.4(5) .
B101 B102 B100 60.5(5) .
C234 B102 B103 104.0(5) .
B101 B102 B103 108.3(5) .
B100 B102 B103 59.9(4) .
C234 B102 B108 58.6(3) .
B101 B102 B108 109.1(6) .
B100 B102 B108 108.5(5) .
B103 B102 B108 59.8(4) .
B108 B103 B104 108.0(5) .
B108 B103 B100 108.9(5) .
B104 B103 B100 60.1(4) .
B108 B103 B102 60.1(4) .
B104 B103 B102 107.4(5) .
B100 B103 B102 60.1(4) .
B108 B103 B107 61.0(4) .
B104 B103 B107 60.0(4) .
B100 B103 B107 109.5(5) .
B102 B103 B107 109.1(5) .
B105 B104 B103 107.9(5) .
B105 B104 B100 60.0(4) .
B103 B104 B100 59.9(4) .
B105 B104 B106 61.4(4) .
B103 B104 B106 107.9(5) .
B100 B104 B106 109.3(5) .
B105 B104 B107 110.2(5) .
B103 B104 B107 60.4(4) .
B100 B104 B107 109.7(5) .
B106 B104 B107 60.3(4) .
C233 B105 B104 103.6(5) .
C233 B105 B100 105.3(5) .
B104 B105 B100 60.8(4) .
C233 B105 B101 59.4(4) .
B104 B105 B101 108.3(6) .
B100 B105 B101 60.2(4) .
C233 B105 B106 57.1(3) .
B104 B105 B106 60.1(4) .
B100 B105 B106 108.9(5) .
B101 B105 B106 107.6(5) .
C233 B106 B104 103.5(5) .
C233 B106 B107 105.7(4) .
B104 B106 B107 59.9(4) .
C233 B106 B105 58.6(4) .
B104 B106 B105 58.4(4) .
B107 B106 B105 107.4(5) .
C233 B106 Co6 64.8(2) .
B104 B106 Co6 117.7(4) .
B107 B106 Co6 65.5(3) .
B105 B106 Co6 118.1(4) .
B104 B107 B106 59.8(4) .
B104 B107 B103 59.6(4) .
B106 B107 B103 106.8(5) .
B104 B107 B108 106.2(5) .
B106 B107 B108 105.9(5) .
B103 B107 B108 59.1(4) .
B104 B107 Co6 116.1(4) .
B106 B107 Co6 63.8(3) .
B103 B107 Co6 115.7(4) .
B108 B107 Co6 63.6(3) .
C234 B108 B103 103.8(5) .
C234 B108 B102 58.0(4) .
B103 B108 B102 60.1(4) .
C234 B108 B107 104.6(4) .
B103 B108 B107 60.0(4) .
B102 B108 B107 108.3(5) .
C234 B108 Co6 64.2(2) .
B103 B108 Co6 117.8(5) .
B102 B108 Co6 117.5(5) .
B107 B108 Co6 65.1(3) .
B111 B109 B110 59.8(5) .
B111 B109 B112 59.2(5) .
B110 B109 B112 107.8(6) .
B111 B109 B114 106.4(7) .
B110 B109 B114 59.0(6) .
B112 B109 B114 108.3(6) .
B111 B109 B113 105.1(7) .
B110 B109 B113 107.0(6) .
B112 B109 B113 58.9(6) .
B114 B109 B113 60.9(6) .
B111 B110 B114 108.0(8) .
B111 B110 B109 59.7(5) .
B114 B110 B109 61.1(6) .
B111 B110 B115 60.9(5) .
B114 B110 B115 108.6(6) .
B109 B110 B115 109.7(6) .
B111 B110 B116 109.2(6) .
B114 B110 B116 60.0(5) .
B109 B110 B116 110.0(7) .
B115 B110 B116 60.7(5) .
C236 B111 B112 60.7(4) .
C236 B111 B109 106.7(6) .
B112 B111 B109 61.1(6) .
C236 B111 B110 104.9(5) .
B112 B111 B110 110.0(7) .
B109 B111 B110 60.6(6) .
C236 B111 B115 58.8(4) .
B112 B111 B115 110.9(6) .
B109 B111 B115 109.7(6) .
B110 B111 B115 60.1(5) .
C236 B112 C235 55.2(3) .
C236 B112 B111 57.6(4) .
C235 B112 B111 102.5(5) .
C236 B112 B113 102.0(5) .
C235 B112 B113 57.7(4) .
B111 B112 B113 107.4(7) .
C236 B112 B109 103.3(6) .
C235 B112 B109 104.6(5) .
B111 B112 B109 59.7(6) .
B113 B112 B109 61.3(6) .
C235 B113 B112 60.5(4) .
C235 B113 B117 58.9(4) .
B112 B113 B117 110.2(6) .
C235 B113 B109 105.6(6) .
B112 B113 B109 59.8(5) .
B117 B113 B109 108.6(8) .
C235 B113 B114 104.6(6) .
B112 B113 B114 107.7(7) .
B117 B113 B114 60.4(6) .
B109 B113 B114 59.2(6) .
B110 B114 B116 61.4(6) .
B110 B114 B109 59.9(6) .
B116 B114 B109 110.2(7) .
B110 B114 B117 108.2(6) .
B116 B114 B117 60.5(5) .
B109 B114 B117 108.1(7) .
B110 B114 B113 106.9(6) .
B116 B114 B113 108.2(6) .
B109 B114 B113 59.9(6) .
B117 B114 B113 59.0(6) .
C236 B115 B110 102.9(6) .
C236 B115 B111 57.2(4) .
B110 B115 B111 59.0(5) .
C236 B115 B116 104.8(6) .
B110 B115 B116 60.4(5) .
B111 B115 B116 107.6(6) .
C236 B115 Co7 64.5(3) .
B110 B115 Co7 117.6(6) .
B111 B115 Co7 116.6(5) .
B116 B115 Co7 64.9(4) .
B114 B116 B110 58.7(6) .
B114 B116 B115 106.1(6) .
B110 B116 B115 58.9(5) .
B114 B116 B117 60.9(6) .
B110 B116 B117 106.4(7) .
B115 B116 B117 105.8(6) .
B114 B116 Co7 116.7(6) .
B110 B116 Co7 115.5(5) .
B115 B116 Co7 64.0(4) .
B117 B116 Co7 63.2(4) .
C235 B117 B113 57.5(5) .
C235 B117 B116 105.3(5) .
B113 B117 B116 107.9(7) .
C235 B117 B114 103.7(5) .
B113 B117 B114 60.5(6) .
B116 B117 B114 58.6(6) .
C235 B117 Co7 64.7(3) .
B113 B117 Co7 117.2(5) .
B116 B117 Co7 65.3(4) .
B114 B117 Co7 116.6(6) .
B119 B118 B121 106.8(7) .
B119 B118 B120 58.8(6) .
B121 B118 B120 59.6(6) .
B119 B118 B123 61.2(5) .
B121 B118 B123 108.0(7) .
B120 B118 B123 108.1(6) .
B119 B118 B122 108.9(6) .
B121 B118 B122 60.4(6) .
B120 B118 B122 108.4(6) .
B123 B118 B122 60.1(5) .
C237 B119 B120 59.7(4) .
C237 B119 B118 105.8(6) .
B120 B119 B118 61.1(6) .
C237 B119 B126 58.1(4) .
B120 B119 B126 108.9(6) .
B118 B119 B126 108.2(7) .
C237 B119 B123 104.1(5) .
B120 B119 B123 109.1(7) .
B118 B119 B123 60.2(5) .
B126 B119 B123 59.5(5) .
C237 B120 B119 59.6(4) .
C237 B120 C238 56.3(3) .
B119 B120 C238 104.8(6) .
C237 B120 B121 104.0(6) .
B119 B120 B121 108.3(7) .
C238 B120 B121 58.2(5) .
C237 B120 B118 105.0(6) .
B119 B120 B118 60.1(6) .
C238 B120 B118 104.3(6) .
B121 B120 B118 60.1(6) .
C238 B121 B120 60.3(5) .
C238 B121 B118 106.0(7) .
B120 B121 B118 60.3(6) .
C238 B121 B122 104.7(6) .
B120 B121 B122 109.0(7) .
B118 B121 B122 60.6(5) .
C238 B121 B124 58.2(4) .
B120 B121 B124 109.4(7) .
B118 B121 B124 108.9(6) .
B122 B121 B124 59.9(5) .
B121 B122 B123 106.4(7) .
B121 B122 B118 59.0(6) .
B123 B122 B118 59.5(5) .
B121 B122 B124 60.6(5) .
B123 B122 B124 107.9(6) .
B118 B122 B124 108.1(6) .
B121 B122 B125 108.6(6) .
B123 B122 B125 59.7(5) .
B118 B122 B125 108.1(6) .
B124 B122 B125 60.8(5) .
B118 B123 B126 107.6(6) .
B118 B123 B122 60.4(5) .
B126 B123 B122 108.2(6) .
B118 B123 B125 109.6(6) .
B126 B123 B125 60.8(5) .
B122 B123 B125 60.7(5) .
B118 B123 B119 58.7(5) .
B126 B123 B119 60.2(5) .
B122 B123 B119 107.1(6) .
B125 B123 B119 109.1(6) .
C238 B124 B122 103.9(6) .
C238 B124 B121 57.6(5) .
B122 B124 B121 59.5(5) .
C238 B124 B125 104.6(5) .
B122 B124 B125 59.9(5) .
B121 B124 B125 107.0(6) .
C238 B124 Co7 64.3(3) .
B122 B124 Co7 118.2(5) .
B121 B124 Co7 116.9(6) .
B125 B124 Co7 65.4(4) .
B123 B125 B126 59.3(5) .
B123 B125 B122 59.6(5) .
B126 B125 B122 106.2(6) .
B123 B125 B124 106.5(6) .
B126 B125 B124 105.8(5) .
B122 B125 B124 59.3(5) .
B123 B125 Co7 116.9(5) .
B126 B125 Co7 64.6(3) .
B122 B125 Co7 116.1(5) .
B124 B125 Co7 63.5(4) .
C237 B126 B123 105.0(5) .
C237 B126 B119 58.4(4) .
B123 B126 B119 60.3(5) .
C237 B126 B125 105.8(5) .
B123 B126 B125 59.9(5) .
B119 B126 B125 108.6(6) .
C237 B126 Co7 64.5(3) .
B123 B126 Co7 117.9(5) .
B119 B126 Co7 117.9(5) .
B125 B126 Co7 65.1(4) .
B129 B127 B128 59.0(5) .
B129 B127 B132 106.8(6) .
B128 B127 B132 59.2(6) .
B129 B127 B130 59.2(5) .
B128 B127 B130 105.9(6) .
B132 B127 B130 107.4(7) .
B129 B127 B131 106.7(7) .
B128 B127 B131 106.2(7) .
B132 B127 B131 59.8(6) .
B130 B127 B131 59.8(5) .
C239 B128 B129 59.8(4) .
C239 B128 B132 105.3(6) .
B129 B128 B132 109.0(7) .
C239 B128 B133 58.3(4) .
B129 B128 B133 109.1(6) .
B132 B128 B133 60.7(5) .
C239 B128 B127 106.2(6) .
B129 B128 B127 60.4(5) .
B132 B128 B127 60.5(6) .
B133 B128 B127 109.5(7) .
C239 B129 C240 56.7(3) .
C239 B129 B128 58.3(4) .
C240 B129 B128 104.2(5) .
C239 B129 B130 104.1(5) .
C240 B129 B130 58.3(4) .
B128 B129 B130 108.3(6) .
C239 B129 B127 105.1(5) .
C240 B129 B127 105.2(6) .
B128 B129 B127 60.6(5) .
B130 B129 B127 60.6(5) .
C240 B130 B129 59.6(4) .
C240 B130 B131 104.2(6) .
B129 B130 B131 107.9(7) .
C240 B130 B127 105.8(6) .
B129 B130 B127 60.2(5) .
B131 B130 B127 60.4(6) .
C240 B130 B135 59.7(4) .
B129 B130 B135 109.5(6) .
B131 B130 B135 58.6(5) .
B127 B130 B135 108.4(6) .
B135 B131 B134 61.5(5) .
B135 B131 B130 61.3(5) .
B134 B131 B130 110.3(7) .
B135 B131 B132 109.3(7) .
B134 B131 B132 60.7(6) .
B130 B131 B132 107.3(7) .
B135 B131 B127 110.1(6) .
B134 B131 B127 110.2(7) .
B130 B131 B127 59.8(5) .
B132 B131 B127 59.7(6) .
B128 B132 B127 60.3(5) .
B128 B132 B131 107.5(6) .
B127 B132 B131 60.4(6) .
B128 B132 B133 60.2(5) .
B127 B132 B133 108.9(6) .
B131 B132 B133 107.1(7) .
B128 B132 B134 109.4(6) .
B127 B132 B134 109.6(7) .
B131 B132 B134 59.4(6) .
B133 B132 B134 60.8(5) .
C239 B133 B128 58.2(4) .
C239 B133 B132 103.9(5) .
B128 B133 B132 59.1(5) .
C239 B133 B134 106.0(5) .
B128 B133 B134 107.7(7) .
B132 B133 B134 59.9(6) .
C239 B133 Co8 64.7(3) .
B128 B133 Co8 117.7(5) .
B132 B133 Co8 118.1(6) .
B134 B133 Co8 65.8(4) .
B131 B134 B132 59.9(6) .
B131 B134 B135 58.8(5) .
B132 B134 B135 106.5(6) .
B131 B134 B133 106.3(6) .
B132 B134 B133 59.3(6) .
B135 B134 B133 105.9(6) .
B131 B134 Co8 115.1(5) .
B132 B134 Co8 115.4(6) .
B135 B134 Co8 63.8(4) .
B133 B134 Co8 63.3(4) .
C240 B135 B131 103.3(6) .
C240 B135 B134 105.0(6) .
B131 B135 B134 59.7(5) .
C240 B135 B130 57.0(4) .
B131 B135 B130 60.1(5) .
B134 B135 B130 108.0(7) .
C240 B135 Co8 63.8(3) .
B131 B135 Co8 117.6(6) .
B134 B135 Co8 65.7(4) .
B130 B135 Co8 116.1(5) .
B141 B136 B140 58.9(5) .
B141 B136 B139 106.1(7) .
B140 B136 B139 59.4(6) .
B141 B136 B138 106.5(7) .
B140 B136 B138 106.9(7) .
B139 B136 B138 59.7(6) .
B141 B136 B137 60.0(6) .
B140 B136 B137 106.9(7) .
B139 B136 B137 106.5(7) .
B138 B136 B137 59.0(5) .
B138 B137 B143 60.9(5) .
B138 B137 B141 107.3(7) .
B143 B137 B141 109.9(6) .
B138 B137 B144 108.4(6) .
B143 B137 B144 61.1(5) .
B141 B137 B144 60.4(5) .
B138 B137 B136 60.4(6) .
B143 B137 B136 110.8(7) .
B141 B137 B136 59.5(5) .
B144 B137 B136 109.0(7) .
B137 B138 B139 108.0(7) .
B137 B138 B142 108.8(6) .
B139 B138 B142 61.3(6) .
B137 B138 B136 60.6(6) .
B139 B138 B136 59.9(6) .
B142 B138 B136 110.1(6) .
B137 B138 B143 60.2(5) .
B139 B138 B143 110.3(6) .
B142 B138 B143 61.2(5) .
B136 B138 B143 110.4(6) .
C241 B139 B140 60.4(4) .
C241 B139 B138 103.2(6) .
B140 B139 B138 108.1(7) .
C241 B139 B136 105.8(6) .
B140 B139 B136 60.2(6) .
B138 B139 B136 60.4(6) .
C241 B139 B142 58.0(4) .
B140 B139 B142 109.5(6) .
B138 B139 B142 59.5(5) .
B136 B139 B142 109.1(7) .
C242 B140 C241 56.3(3) .
C242 B140 B141 58.2(4) .
C241 B140 B141 103.4(6) .
C242 B140 B139 103.6(6) .
C241 B140 B139 57.8(4) .
B141 B140 B139 108.2(7) .
C242 B140 B136 104.6(7) .
C241 B140 B136 104.0(6) .
B141 B140 B136 60.6(6) .
B139 B140 B136 60.4(6) .
C242 B141 B140 59.8(5) .
C242 B141 B136 105.8(7) .
B140 B141 B136 60.5(6) .
C242 B141 B137 103.8(6) .
B140 B141 B137 108.5(7) .
B136 B141 B137 60.5(6) .
C242 B141 B144 58.2(4) .
B140 B141 B144 109.3(6) .
B136 B141 B144 109.3(6) .
B137 B141 B144 59.8(5) .
C241 B142 B138 102.4(6) .
C241 B142 B139 57.3(4) .
B138 B142 B139 59.2(5) .
C241 B142 B143 104.4(5) .
B138 B142 B143 59.8(5) .
B139 B142 B143 107.5(7) .
C241 B142 Co8 63.7(3) .
B138 B142 Co8 117.3(6) .
B139 B142 Co8 116.3(5) .
B143 B142 Co8 65.5(4) .
B137 B143 B138 59.0(5) .
B137 B143 B144 59.5(5) .
B138 B143 B144 105.6(6) .
B137 B143 B142 106.1(7) .
B138 B143 B142 58.9(5) .
B144 B143 B142 105.8(6) .
B137 B143 Co8 115.6(5) .
B138 B143 Co8 114.6(5) .
B144 B143 Co8 63.8(4) .
B142 B143 Co8 63.2(4) .
C242 B144 B137 103.2(6) .
C242 B144 B141 57.5(5) .
B137 B144 B141 59.8(5) .
C242 B144 B143 105.5(5) .
B137 B144 B143 59.5(5) .
B141 B144 B143 108.1(6) .
C242 B144 Co8 64.5(3) .
B137 B144 Co8 117.0(5) .
B141 B144 Co8 117.0(6) .
B143 B144 Co8 65.4(4) .
B149 B145 B150 59.3(4) .
B149 B145 B148 60.1(4) .
B150 B145 B148 107.2(5) .
B149 B145 B146 107.9(5) .
B150 B145 B146 60.2(4) .
B148 B145 B146 107.8(5) .
B149 B145 B147 108.3(5) .
B150 B145 B147 107.6(5) .
B148 B145 B147 60.2(4) .
B146 B145 B147 59.7(4) .
B147 B146 B145 60.2(4) .
B147 B146 B151 108.5(5) .
B145 B146 B151 108.9(5) .
B147 B146 B150 107.7(5) .
B145 B146 B150 59.8(4) .
B151 B146 B150 60.5(4) .
B147 B146 B152 60.4(4) .
B145 B146 B152 109.7(5) .
B151 B146 B152 60.9(4) .
B150 B146 B152 109.6(5) .
B146 B147 B153 108.0(5) .
B146 B147 B145 60.1(4) .
B153 B147 B145 108.3(5) .
B146 B147 B148 107.8(5) .
B153 B147 B148 60.3(4) .
B145 B147 B148 59.8(4) .
B146 B147 B152 60.3(4) .
B153 B147 B152 60.9(4) .
B145 B147 B152 109.6(5) .
B148 B147 B152 109.8(5) .
C244 B148 B145 104.8(5) .
C244 B148 B149 60.0(4) .
B145 B148 B149 59.8(4) .
C244 B148 B147 103.5(5) .
B145 B148 B147 60.0(4) .
B149 B148 B147 107.9(5) .
C244 B148 B153 57.8(4) .
B145 B148 B153 107.8(5) .
B149 B148 B153 108.5(5) .
B147 B148 B153 59.5(4) .
C243 B149 C244 55.7(3) .
C243 B149 B150 58.3(4) .
C244 B149 B150 103.3(5) .
C243 B149 B145 103.9(5) .
C244 B149 B145 103.5(5) .
B150 B149 B145 60.5(4) .
C243 B149 B148 103.0(5) .
C244 B149 B148 57.9(4) .
B150 B149 B148 108.1(5) .
B145 B149 B148 60.1(4) .
C243 B150 B149 60.0(4) .
C243 B150 B145 105.0(5) .
B149 B150 B145 60.2(4) .
C243 B150 B146 103.7(5) .
B149 B150 B146 108.6(5) .
B145 B150 B146 60.1(4) .
C243 B150 B151 58.4(4) .
B149 B150 B151 109.7(5) .
B145 B150 B151 108.5(5) .
B146 B150 B151 59.7(4) .
C243 B151 B146 103.4(5) .
C243 B151 B150 57.9(4) .
B146 B151 B150 59.8(4) .
C243 B151 B152 104.7(5) .
B146 B151 B152 59.9(4) .
B150 B151 B152 108.1(5) .
C243 B151 Co9 64.3(3) .
B146 B151 Co9 117.6(4) .
B150 B151 Co9 117.4(4) .
B152 B151 Co9 65.2(3) .
B146 B152 B147 59.2(4) .
B146 B152 B153 105.6(5) .
B147 B152 B153 59.0(4) .
B146 B152 B151 59.2(4) .
B147 B152 B151 106.2(5) .
B153 B152 B151 105.6(5) .
B146 B152 Co9 115.5(4) .
B147 B152 Co9 116.2(4) .
B153 B152 Co9 64.3(3) .
B151 B152 Co9 63.5(3) .
C244 B153 B147 104.5(5) .
C244 B153 B148 58.5(4) .
B147 B153 B148 60.1(4) .
C244 B153 B152 105.8(5) .
B147 B153 B152 60.1(4) .
B148 B153 B152 109.0(5) .
C244 B153 Co9 64.7(3) .
B147 B153 Co9 117.5(4) .
B148 B153 Co9 118.2(4) .
B152 B153 Co9 64.8(3) .
B155 B154 B156 59.7(4) .
B155 B154 B157 108.0(5) .
B156 B154 B157 60.0(4) .
B155 B154 B158 107.8(5) .
B156 B154 B158 107.7(5) .
B157 B154 B158 60.2(4) .
B155 B154 B159 59.8(4) .
B156 B154 B159 107.3(5) .
B157 B154 B159 108.1(5) .
B158 B154 B159 59.9(4) .
C245 B155 C246 55.8(3) .
C245 B155 B156 58.3(4) .
C246 B155 B156 103.6(5) .
C245 B155 B159 103.0(5) .
C246 B155 B159 57.9(4) .
B156 B155 B159 108.0(5) .
C245 B155 B154 103.6(5) .
C246 B155 B154 103.6(5) .
B156 B155 B154 60.2(4) .
B159 B155 B154 60.2(4) .
C245 B156 B155 59.2(4) .
C245 B156 B157 103.7(5) .
B155 B156 B157 108.5(5) .
C245 B156 B154 104.3(5) .
B155 B156 B154 60.2(4) .
B157 B156 B154 60.0(4) .
C245 B156 B160 58.2(4) .
B155 B156 B160 108.9(5) .
B157 B156 B160 60.0(4) .
B154 B156 B160 108.3(5) .
B156 B157 B154 60.0(5) .
B156 B157 B158 107.5(5) .
B154 B157 B158 59.9(4) .
B156 B157 B160 60.7(4) .
B154 B157 B160 108.8(6) .
B158 B157 B160 107.6(5) .
B156 B157 B161 109.9(5) .
B154 B157 B161 109.7(5) .
B158 B157 B161 60.2(4) .
B160 B157 B161 60.7(4) .
B159 B158 B154 60.1(4) .
B159 B158 B162 60.9(4) .
B154 B158 B162 109.5(5) .
B159 B158 B157 107.9(5) .
B154 B158 B157 59.8(4) .
B162 B158 B157 109.0(5) .
B159 B158 B161 110.5(5) .
B154 B158 B161 109.7(5) .
B162 B158 B161 61.7(4) .
B157 B158 B161 60.3(4) .
C246 B159 B155 59.8(4) .
C246 B159 B158 103.7(5) .
B155 B159 B158 108.1(5) .
C246 B159 B154 104.9(5) .
B155 B159 B154 60.0(4) .
B158 B159 B154 60.0(4) .
C246 B159 B162 58.5(4) .
B155 B159 B162 109.3(5) .
B158 B159 B162 59.6(4) .
B154 B159 B162 108.4(5) .
C245 B160 B157 103.0(5) .
C245 B160 B156 57.9(4) .
B157 B160 B156 59.3(4) .
C245 B160 B161 105.1(5) .
B157 B160 B161 60.0(4) .
B156 B160 B161 108.2(5) .
C245 B160 Co9 64.4(3) .
B157 B160 Co9 117.5(4) .
B156 B160 Co9 117.5(4) .
B161 B160 Co9 65.3(3) .
B158 B161 B157 59.5(4) .
B158 B161 B160 105.9(5) .
B157 B161 B160 59.3(4) .
B158 B161 B162 58.7(4) .
B157 B161 B162 106.0(5) .
B160 B161 B162 105.6(5) .
B158 B161 Co9 114.6(4) .
B157 B161 Co9 115.7(5) .
B160 B161 Co9 64.0(3) .
B162 B161 Co9 63.1(3) .
C246 B162 B158 102.8(5) .
C246 B162 B159 57.6(4) .
B158 B162 B159 59.5(4) .
C246 B162 B161 104.7(5) .
B158 B162 B161 59.6(4) .
B159 B162 B161 107.7(5) .
C246 B162 Co9 64.4(3) .
B158 B162 Co9 117.4(4) .
B159 B162 Co9 117.2(4) .
B161 B162 Co9 65.4(3) .
B167 B163 B168 59.3(4) .
B167 B163 B165 107.7(5) .
B168 B163 B165 107.3(5) .
B167 B163 B164 107.2(5) .
B168 B163 B164 59.4(4) .
B165 B163 B164 60.4(4) .
B167 B163 B166 59.6(4) .
B168 B163 B166 106.4(5) .
B165 B163 B166 59.8(4) .
B164 B163 B166 107.5(5) .
B168 B164 B163 60.2(4) .
B168 B164 B169 61.1(4) .
B163 B164 B169 109.9(5) .
B168 B164 B165 107.4(5) .
B163 B164 B165 59.7(4) .
B169 B164 B165 108.6(5) .
B168 B164 B170 110.0(5) .
B163 B164 B170 109.4(5) .
B169 B164 B170 61.4(4) .
B165 B164 B170 59.9(4) .
B171 B165 B166 60.4(4) .
B171 B165 B163 109.0(5) .
B166 B165 B163 60.1(4) .
B171 B165 B170 61.0(4) .
B166 B165 B170 109.8(5) .
B163 B165 B170 109.8(5) .
B171 B165 B164 107.9(5) .
B166 B165 B164 107.3(5) .
B163 B165 B164 59.9(4) .
B170 B165 B164 60.2(4) .
C248 B166 B167 60.1(4) .
C248 B166 B165 103.9(5) .
B167 B166 B165 108.1(5) .
C248 B166 B163 105.2(5) .
B167 B166 B163 59.9(4) .
B165 B166 B163 60.1(4) .
C248 B166 B171 58.4(4) .
B167 B166 B171 109.3(5) .
B165 B166 B171 59.6(4) .
B163 B166 B171 108.3(5) .
C247 B167 C248 55.2(3) .
C247 B167 B168 58.5(4) .
C248 B167 B168 103.1(5) .
C247 B167 B166 102.7(5) .
C248 B167 B166 57.8(4) .
B168 B167 B166 108.2(5) .
C247 B167 B163 104.4(5) .
C248 B167 B163 103.9(5) .
B168 B167 B163 60.6(4) .
B166 B167 B163 60.5(4) .
C247 B168 B167 59.7(4) .
C247 B168 B164 104.0(5) .
B167 B168 B164 108.8(5) .
C247 B168 B163 104.9(5) .
B167 B168 B163 60.2(4) .
B164 B168 B163 60.5(4) .
C247 B168 B169 58.7(4) .
B167 B168 B169 110.0(5) .
B164 B168 B169 60.0(4) .
B163 B168 B169 109.3(5) .
C247 B169 B164 102.2(5) .
C247 B169 B168 57.6(4) .
B164 B169 B168 58.9(4) .
C247 B169 B170 103.7(5) .
B164 B169 B170 59.6(4) .
B168 B169 B170 106.9(5) .
C247 B169 Co10 64.0(3) .
B164 B169 Co10 117.2(4) .
B168 B169 Co10 116.7(4) .
B170 B169 Co10 65.2(3) .
B165 B170 B164 59.9(4) .
B165 B170 B171 58.9(4) .
B164 B170 B171 106.0(5) .
B165 B170 B169 106.7(5) .
B164 B170 B169 59.0(4) .
B171 B170 B169 105.9(5) .
B165 B170 Co10 115.7(4) .
B164 B170 Co10 115.1(4) .
B171 B170 Co10 64.0(3) .
B169 B170 Co10 63.4(3) .
C248 B171 B165 103.8(5) .
C248 B171 B166 58.0(4) .
B165 B171 B166 59.9(4) .
C248 B171 B170 105.4(5) .
B165 B171 B170 60.1(4) .
B166 B171 B170 108.6(5) .
C248 B171 Co10 64.5(3) .
B165 B171 Co10 117.8(4) .
B166 B171 Co10 117.6(4) .
B170 B171 Co10 65.3(3) .
B174 B172 B175 59.8(4) .
B174 B172 B177 106.8(5) .
B175 B172 B177 107.7(5) .
B174 B172 B173 59.8(4) .
B175 B172 B173 107.8(5) .
B177 B172 B173 59.2(4) .
B174 B172 B176 107.8(5) .
B175 B172 B176 60.5(4) .
B177 B172 B176 59.7(4) .
B173 B172 B176 107.4(5) .
C250 B173 C249 55.8(3) .
C250 B173 B177 58.3(4) .
C249 B173 B177 103.1(5) .
C250 B173 B174 103.7(5) .
C249 B173 B174 58.6(4) .
B177 B173 B174 107.6(5) .
C250 B173 B172 104.3(5) .
C249 B173 B172 103.9(5) .
B177 B173 B172 60.3(4) .
B174 B173 B172 59.7(4) .
C249 B174 B175 104.0(5) .
C249 B174 B172 105.0(5) .
B175 B174 B172 60.2(4) .
C249 B174 B173 59.3(4) .
B175 B174 B173 108.7(5) .
B172 B174 B173 60.4(4) .
C249 B174 B178 58.1(4) .
B175 B174 B178 59.9(4) .
B172 B174 B178 108.4(5) .
B173 B174 B178 108.6(5) .
B174 B175 B172 60.0(4) .
B174 B175 B178 60.9(4) .
B172 B175 B178 108.9(5) .
B174 B175 B176 107.6(5) .
B172 B175 B176 60.1(4) .
B178 B175 B176 107.5(5) .
B174 B175 B179 109.4(5) .
B172 B175 B179 109.7(5) .
B178 B175 B179 60.1(4) .
B176 B175 B179 60.3(4) .
B177 B176 B180 60.8(4) .
B177 B176 B172 59.9(4) .
B180 B176 B172 109.0(5) .
B177 B176 B175 107.0(5) .
B180 B176 B175 108.2(5) .
B172 B176 B175 59.4(4) .
B177 B176 B179 109.4(5) .
B180 B176 B179 60.8(4) .
B172 B176 B179 109.1(5) .
B175 B176 B179 60.3(4) .
C250 B177 B173 59.6(4) .
C250 B177 B176 104.5(5) .
B173 B177 B176 109.1(5) .
C250 B177 B172 105.5(5) .
B173 B177 B172 60.6(4) .
B176 B177 B172 60.5(4) .
C250 B177 B180 58.6(4) .
B173 B177 B180 109.4(5) .
B176 B177 B180 59.9(4) .
B172 B177 B180 108.8(5) .
C249 B178 B175 103.8(5) .
C249 B178 B174 58.4(4) .
B175 B178 B174 59.2(4) .
C249 B178 B179 105.4(5) .
B175 B178 B179 60.8(4) .
B174 B178 B179 108.7(5) .
C249 B178 Co10 63.9(3) .
B175 B178 Co10 118.3(4) .
B174 B178 Co10 117.5(4) .
B179 B178 Co10 65.5(3) .
B178 B179 B176 106.0(5) .
B178 B179 B175 59.1(4) .
B176 B179 B175 59.4(4) .
B178 B179 B180 105.8(5) .
B176 B179 B180 58.9(4) .
B175 B179 B180 105.9(5) .
B178 B179 Co10 64.1(3) .
B176 B179 Co10 115.1(4) .
B175 B179 Co10 115.7(4) .
B180 B179 Co10 63.4(3) .
C250 B180 B176 103.3(5) .
C250 B180 B177 57.6(4) .
B176 B180 B177 59.3(4) .
C250 B180 B179 104.9(5) .
B176 B180 B179 60.3(4) .
B177 B180 B179 107.8(5) .
C250 B180 Co10 64.3(3) .
B176 B180 Co10 118.0(4) .
B177 B180 Co10 117.0(4) .
B179 B180 Co10 65.3(3) .
B184 B181 B183 59.1(5) .
B184 B181 B186 106.7(6) .
B183 B181 B186 107.0(6) .
B184 B181 B185 59.4(5) .
B183 B181 B185 106.9(6) .
B186 B181 B185 59.9(4) .
B184 B181 B182 106.7(6) .
B183 B181 B182 59.6(5) .
B186 B181 B182 59.8(5) .
B185 B181 B182 107.6(6) .
B189 B182 B183 60.4(5) .
B189 B182 B186 106.6(5) .
B183 B182 B186 106.6(6) .
B189 B182 B188 60.0(4) .
B183 B182 B188 108.8(6) .
B186 B182 B188 59.8(4) .
B189 B182 B181 107.6(6) .
B183 B182 B181 59.4(5) .
B186 B182 B181 59.5(4) .
B188 B182 B181 108.4(5) .
C252 B183 B184 59.8(5) .
C252 B183 B189 57.6(4) .
B184 B183 B189 107.3(6) .
C252 B183 B181 105.9(6) .
B184 B183 B181 60.1(5) .
B189 B183 B181 107.4(6) .
C252 B183 B182 104.1(6) .
B184 B183 B182 108.4(6) .
B189 B183 B182 58.7(5) .
B181 B183 B182 60.9(5) .
C252 B184 C251 57.0(4) .
C252 B184 B183 58.8(5) .
C251 B184 B183 106.0(6) .
C252 B184 B185 105.2(5) .
C251 B184 B185 59.9(4) .
B183 B184 B185 109.4(6) .
C252 B184 B181 105.6(6) .
C251 B184 B181 107.3(5) .
B183 B184 B181 60.8(5) .
B185 B184 B181 60.9(4) .
C251 B185 B184 59.4(4) .
C251 B185 B186 104.8(5) .
B184 B185 B186 107.1(6) .
C251 B185 B181 105.9(5) .
B184 B185 B181 59.7(5) .
B186 B185 B181 60.0(5) .
C251 B185 B187 59.2(4) .
B184 B185 B187 108.3(5) .
B186 B185 B187 59.5(4) .
B181 B185 B187 108.4(6) .
B187 B186 B185 61.0(4) .
B187 B186 B181 109.7(5) .
B185 B186 B181 60.1(5) .
B187 B186 B188 60.4(4) .
B185 B186 B188 109.3(5) .
B181 B186 B188 109.7(5) .
B187 B186 B182 108.7(5) .
B185 B186 B182 108.4(6) .
B181 B186 B182 60.7(5) .
B188 B186 B182 60.3(5) .
C251 B187 B186 104.3(5) .
C251 B187 B188 105.0(5) .
B186 B187 B188 60.0(4) .
C251 B187 B185 58.6(4) .
B186 B187 B185 59.5(4) .
B188 B187 B185 107.8(5) .
C251 B187 Co11 63.7(3) .
B186 B187 Co11 117.2(4) .
B188 B187 Co11 64.8(3) .
B185 B187 Co11 116.9(4) .
B189 B188 B186 105.4(6) .
B189 B188 B187 106.6(5) .
B186 B188 B187 59.6(4) .
B189 B188 B182 58.5(5) .
B186 B188 B182 59.9(4) .
B187 B188 B182 107.8(6) .
B189 B188 Co11 64.4(4) .
B186 B188 Co11 116.9(5) .
B187 B188 Co11 64.8(3) .
B182 B188 Co11 116.8(5) .
C252 B189 B182 106.9(6) .
C252 B189 B188 107.1(5) .
B182 B189 B188 61.5(5) .
C252 B189 B183 59.2(5) .
B182 B189 B183 60.9(5) .
B188 B189 B183 110.3(6) .
C252 B189 Co11 64.9(3) .
B182 B189 Co11 120.5(5) .
B188 B189 Co11 65.7(3) .
B183 B189 Co11 119.4(6) .
B193 B190 B195 108.2(6) .
B193 B190 B192 60.3(5) .
B195 B190 B192 108.1(6) .
B193 B190 B191 108.3(6) .
B195 B190 B191 59.5(4) .
B192 B190 B191 60.3(5) .
B193 B190 B194 60.2(5) .
B195 B190 B194 59.4(4) .
B192 B190 B194 107.8(6) .
B191 B190 B194 106.8(5) .
C253 B191 B195 60.0(4) .
C253 B191 B190 104.9(5) .
B195 B191 B190 60.0(4) .
C253 B191 B192 103.7(6) .
B195 B191 B192 108.1(6) .
B190 B191 B192 59.9(5) .
C253 B191 B196 58.3(4) .
B195 B191 B196 109.0(5) .
B190 B191 B196 107.5(6) .
B192 B191 B196 59.2(5) .
B196 B192 B193 108.1(6) .
B196 B192 B190 108.7(6) .
B193 B192 B190 59.3(5) .
B196 B192 B191 60.7(5) .
B193 B192 B191 107.2(5) .
B190 B192 B191 59.9(5) .
B196 B192 B197 60.4(5) .
B193 B192 B197 61.0(5) .
B190 B192 B197 109.5(6) .
B191 B192 B197 109.5(6) .
B190 B193 B194 60.5(4) .
B190 B193 B192 60.4(5) .
B194 B193 B192 108.2(6) .
B190 B193 B198 109.4(5) .
B194 B193 B198 60.7(5) .
B192 B193 B198 107.7(6) .
B190 B193 B197 109.6(6) .
B194 B193 B197 109.1(5) .
B192 B193 B197 60.1(5) .
B198 B193 B197 60.0(4) .
C254 B194 B195 59.8(4) .
C254 B194 B193 104.3(5) .
B195 B194 B193 107.9(6) .
C254 B194 B190 104.8(5) .
B195 B194 B190 60.0(4) .
B193 B194 B190 59.3(5) .
C254 B194 B198 58.7(4) .
B195 B194 B198 109.4(5) .
B193 B194 B198 60.0(5) .
B190 B194 B198 107.9(5) .
C254 B195 C253 56.1(4) .
C254 B195 B194 57.7(4) .
C253 B195 B194 103.2(5) .
C254 B195 B191 103.3(5) .
C253 B195 B191 57.7(4) .
B194 B195 B191 108.6(5) .
C254 B195 B190 103.7(5) .
C253 B195 B190 103.5(5) .
B194 B195 B190 60.6(5) .
B191 B195 B190 60.5(4) .
C253 B196 B192 103.8(5) .
C253 B196 B197 105.8(5) .
B192 B196 B197 60.6(5) .
C253 B196 B191 57.5(4) .
B192 B196 B191 60.2(5) .
B197 B196 B191 109.3(6) .
C253 B196 Co11 64.8(3) .
B192 B196 Co11 118.2(5) .
B197 B196 Co11 65.2(4) .
B191 B196 Co11 117.7(5) .
B196 B197 B192 59.0(5) .
B196 B197 B198 105.9(5) .
B192 B197 B198 106.2(5) .
B196 B197 B193 105.4(6) .
B192 B197 B193 58.9(5) .
B198 B197 B193 59.3(5) .
B196 B197 Co11 63.9(3) .
B192 B197 Co11 115.7(5) .
B198 B197 Co11 63.9(3) .
B193 B197 Co11 115.6(5) .
C254 B198 B193 102.5(6) .
C254 B198 B194 57.1(4) .
B193 B198 B194 59.3(5) .
C254 B198 B197 105.0(5) .
B193 B198 B197 60.7(5) .
B194 B198 B197 108.5(6) .
C254 B198 Co11 64.7(3) .
B193 B198 Co11 117.6(5) .
B194 B198 Co11 117.0(5) .
B197 B198 Co11 64.9(3) .
B204 B199 B203 60.1(4) .
B204 B199 B200 59.7(4) .
B203 B199 B200 107.9(5) .
B204 B199 B202 106.8(5) .
B203 B199 B202 59.1(4) .
B200 B199 B202 107.4(5) .
B204 B199 B201 107.3(5) .
B203 B199 B201 107.4(5) .
B200 B199 B201 60.0(4) .
B202 B199 B201 59.8(4) .
B205 B200 B204 61.0(4) .
B205 B200 B199 108.7(5) .
B204 B200 B199 59.6(4) .
B205 B200 B201 107.2(5) .
B204 B200 B201 107.6(5) .
B199 B200 B201 60.4(4) .
B205 B200 B206 60.9(4) .
B204 B200 B206 109.9(5) .
B199 B200 B206 109.0(6) .
B201 B200 B206 59.1(4) .
B207 B201 B206 60.9(4) .
B207 B201 B202 60.3(4) .
B206 B201 B202 109.4(5) .
B207 B201 B200 108.5(5) .
B206 B201 B200 60.9(4) .
B202 B201 B200 107.1(5) .
B207 B201 B199 108.8(5) .
B206 B201 B199 109.8(5) .
B202 B201 B199 59.8(4) .
B200 B201 B199 59.6(4) .
C255 B202 B203 60.3(4) .
C255 B202 B199 105.5(5) .
B203 B202 B199 60.0(4) .
C255 B202 B201 104.0(5) .
B203 B202 B201 108.6(5) .
B199 B202 B201 60.4(4) .
C255 B202 B207 58.6(4) .
B203 B202 B207 109.8(5) .
B199 B202 B207 108.7(5) .
B201 B202 B207 59.5(4) .
C256 B203 C255 56.0(3) .
C256 B203 B202 102.8(4) .
C255 B203 B202 57.8(4) .
C256 B203 B204 58.0(4) .
C255 B203 B204 103.5(5) .
B202 B203 B204 107.8(5) .
C256 B203 B199 103.4(5) .
C255 B203 B199 104.2(5) .
B202 B203 B199 60.8(4) .
B204 B203 B199 59.7(4) .
C256 B204 B199 104.8(5) .
C256 B204 B200 103.7(5) .
B199 B204 B200 60.8(4) .
C256 B204 B203 59.4(4) .
B199 B204 B203 60.2(4) .
B200 B204 B203 108.9(5) .
C256 B204 B205 58.1(4) .
B199 B204 B205 108.2(5) .
B200 B204 B205 59.3(4) .
B203 B204 B205 108.6(5) .
C256 B205 B200 104.0(5) .
C256 B205 B204 58.1(4) .
B200 B205 B204 59.7(4) .
C256 B205 B206 105.3(5) .
B200 B205 B206 61.0(4) .
B204 B205 B206 108.9(5) .
C256 B205 Co12 64.7(3) .
B200 B205 Co12 118.6(5) .
B204 B205 Co12 118.0(4) .
B206 B205 Co12 64.9(3) .
B201 B206 B207 59.5(4) .
B201 B206 B205 105.8(5) .
B207 B206 B205 105.8(5) .
B201 B206 B200 60.0(5) .
B207 B206 B200 106.7(5) .
B205 B206 B200 58.1(4) .
B201 B206 Co12 116.0(4) .
B207 B206 Co12 63.7(3) .
B205 B206 Co12 64.1(3) .
B200 B206 Co12 115.4(4) .
C255 B207 B201 103.9(5) .
C255 B207 B202 57.7(4) .
B201 B207 B202 60.2(4) .
C255 B207 B206 105.4(5) .
B201 B207 B206 59.5(4) .
B202 B207 B206 108.2(5) .
C255 B207 Co12 64.4(3) .
B201 B207 Co12 117.4(5) .
B202 B207 Co12 117.1(4) .
B206 B207 Co12 65.3(3) .
B211 B208 B209 106.3(5) .
B211 B208 B210 59.4(4) .
B209 B208 B210 59.8(4) .
B211 B208 B212 59.1(4) .
B209 B208 B212 107.1(5) .
B210 B208 B212 107.2(5) .
B211 B208 B213 106.6(5) .
B209 B208 B213 59.8(4) .
B210 B208 B213 107.8(5) .
B212 B208 B213 59.8(4) .
C258 B209 B210 59.9(4) .
C258 B209 B208 105.9(6) .
B210 B209 B208 60.2(4) .
C258 B209 B213 104.7(5) .
B210 B209 B213 108.8(6) .
B208 B209 B213 60.7(4) .
C258 B209 B216 59.5(4) .
B210 B209 B216 110.3(5) .
B208 B209 B216 109.3(6) .
B213 B209 B216 59.4(4) .
C257 B210 C258 55.9(4) .
C257 B210 B211 59.0(4) .
C258 B210 B211 103.4(5) .
C257 B210 B209 102.8(5) .
C258 B210 B209 57.5(4) .
B211 B210 B209 107.0(5) .
C257 B210 B208 104.8(5) .
C258 B210 B208 103.9(5) .
B211 B210 B208 60.0(5) .
B209 B210 B208 60.0(4) .
C257 B211 B212 104.8(5) .
C257 B211 B210 59.5(4) .
B212 B211 B210 109.9(6) .
C257 B211 B208 105.7(5) .
B212 B211 B208 61.3(5) .
B210 B211 B208 60.6(5) .
C257 B211 B214 58.4(4) .
B212 B211 B214 60.3(4) .
B210 B211 B214 109.5(5) .
B208 B211 B214 109.8(5) .
B211 B212 B214 60.8(4) .
B211 B212 B213 107.3(6) .
B214 B212 B213 107.8(5) .
B211 B212 B208 59.6(5) .
B214 B212 B208 108.9(5) .
B213 B212 B208 60.1(4) .
B211 B212 B215 109.6(5) .
B214 B212 B215 60.9(4) .
B213 B212 B215 59.8(4) .
B208 B212 B215 109.4(5) .
B216 B213 B209 60.6(4) .
B216 B213 B215 61.3(4) .
B209 B213 B215 109.3(5) .
B216 B213 B212 108.7(5) .
B209 B213 B212 106.9(5) .
B215 B213 B212 60.3(4) .
B216 B213 B208 109.2(5) .
B209 B213 B208 59.5(4) .
B215 B213 B208 109.7(5) .
B212 B213 B208 60.0(4) .
C257 B214 B212 103.8(5) .
C257 B214 B211 58.5(4) .
B212 B214 B211 58.9(4) .
C257 B214 B215 105.1(5) .
B212 B214 B215 60.1(4) .
B211 B214 B215 107.5(5) .
C257 B214 Co12 64.2(3) .
B212 B214 Co12 117.5(5) .
B211 B214 Co12 117.3(4) .
B215 B214 Co12 65.0(3) .
B213 B215 B212 59.9(4) .
B213 B215 B214 106.4(5) .
B212 B215 B214 59.0(4) .
B213 B215 B216 58.8(4) .
B212 B215 B216 106.4(5) .
B214 B215 B216 106.3(5) .
B213 B215 Co12 115.4(4) .
B212 B215 Co12 115.8(4) .
B214 B215 Co12 64.1(3) .
B216 B215 Co12 63.7(3) .
C258 B216 B213 103.2(5) .
C258 B216 B209 57.0(4) .
B213 B216 B209 60.0(4) .
C258 B216 B215 104.5(5) .
B213 B216 B215 59.9(4) .
B209 B216 B215 107.8(5) .
C258 B216 Co12 64.0(3) .
B213 B216 Co12 117.6(5) .
B209 B216 Co12 116.4(4) .
B215 B216 Co12 65.3(3) .

loop_
_geom_bond_atom_site_label_1
_geom_bond_atom_site_label_2
_geom_bond_distance
_geom_bond_site_symmetry_2
Tb1 O3 2.336(5) .
Tb1 O5 2.372(5) .
Tb1 O6 2.389(5) .
Tb1 O1 2.405(5) .
Tb1 O4 2.412(5) .
Tb1 O2 2.422(5) .
Tb1 O7 2.430(5) .
Tb1 N16 2.607(6) .
Tb2 O12 2.369(4) .
Tb2 O10 2.374(4) .
Tb2 O13 2.381(4) .
Tb2 O11 2.386(4) .
Tb2 O8 2.395(4) .
Tb2 O9 2.440(4) .
Tb2 N11 2.563(5) .
Tb2 N10 2.566(5) .
Tb3 O19 2.358(4) .
Tb3 O15 2.381(4) .
Tb3 O17 2.381(4) .
Tb3 O14 2.388(4) .
Tb3 O16 2.398(4) .
Tb3 O18 2.460(4) .
Tb3 N31 2.540(5) .
Tb3 N32 2.578(5) .
Co1 C212 2.050(6) .
Co1 C214 2.052(7) .
Co1 C211 2.056(6) .
Co1 C213 2.061(6) .
Co1 B16 2.086(7) .
Co1 B7 2.096(7) .
Co1 B9 2.098(7) .
Co1 B18 2.113(7) .
Co1 B17 2.116(7) .
Co1 B8 2.125(7) .
Co2 C218 2.029(7) .
Co2 C215 2.050(6) .
Co2 C217 2.057(6) .
Co2 B34 2.061(8) .
Co2 C216 2.080(7) .
Co2 B25 2.091(8) .
Co2 B36 2.102(8) .
Co2 B35 2.108(7) .
Co2 B26 2.117(7) .
Co2 B27 2.134(7) .
Co3 C220 2.045(6) .
Co3 C222 2.051(6) .
Co3 C221 2.065(6) .
Co3 C219 2.071(6) .
Co3 B43 2.078(8) .
Co3 B52 2.096(7) .
Co3 B54 2.096(7) .
Co3 B45 2.109(8) .
Co3 B53 2.123(8) .
Co3 B44 2.124(8) .
Co4 C223 2.051(6) .
Co4 C224 2.064(6) .
Co4 C225 2.072(6) .
Co4 C226 2.075(6) .
Co4 B72 2.096(7) .
Co4 B61 2.096(7) .
Co4 B70 2.108(7) .
Co4 B63 2.110(7) .
Co4 B62 2.132(7) .
Co4 B71 2.136(7) .
Co5 C227 2.045(6) .
Co5 C230 2.048(6) .
Co5 C228 2.050(6) .
Co5 C229 2.058(6) .
Co5 B90 2.086(7) .
Co5 B79 2.095(7) .
Co5 B81 2.102(7) .
Co5 B88 2.104(7) .
Co5 B89 2.123(7) .
Co5 B80 2.125(8) .
Co6 C234 2.042(6) .
Co6 C233 2.050(7) .
Co6 C231 2.059(6) .
Co6 C232 2.060(6) .
Co6 B106 2.085(7) .
Co6 B108 2.088(7) .
Co6 B97 2.093(8) .
Co6 B99 2.108(7) .
Co6 B107 2.114(7) .
Co6 B98 2.121(8) .
Co7 C238 2.044(7) .
Co7 C235 2.048(7) .
Co7 C236 2.050(6) .
Co7 C237 2.061(7) .
Co7 B117 2.069(8) .
Co7 B115 2.090(8) .
Co7 B124 2.089(9) .
Co7 B116 2.106(8) .
Co7 B126 2.113(8) .
Co7 B125 2.122(8) .
Co8 C241 2.027(7) .
Co8 C239 2.053(7) .
Co8 C242 2.054(7) .
Co8 C240 2.057(6) .
Co8 B142 2.088(8) .
Co8 B133 2.093(9) .
Co8 B144 2.100(8) .
Co8 B135 2.104(9) .
Co8 B143 2.128(9) .
Co8 B134 2.138(9) .
Co9 C243 2.047(6) .
Co9 C246 2.054(6) .
Co9 C245 2.063(6) .
Co9 C244 2.067(6) .
Co9 B151 2.087(7) .
Co9 B162 2.093(7) .
Co9 B153 2.111(7) .
Co9 B160 2.112(7) .
Co9 B152 2.118(7) .
Co9 B161 2.135(7) .
Co10 C249 2.043(6) .
Co10 C247 2.049(6) .
Co10 C250 2.050(6) .
Co10 C248 2.060(6) .
Co10 B180 2.092(7) .
Co10 B169 2.098(7) .
Co10 B178 2.103(7) .
Co10 B171 2.108(7) .
Co10 B179 2.126(7) .
Co10 B170 2.130(7) .
Co11 C252 2.048(6) .
Co11 C253 2.051(6) .
Co11 C254 2.056(6) .
Co11 C251 2.061(7) .
Co11 B196 2.079(7) .
Co11 B198 2.084(7) .
Co11 B189 2.086(7) .
Co11 B197 2.102(7) .
Co11 B188 2.109(8) .
Co11 B187 2.109(7) .
Co12 C255 2.048(6) .
Co12 C258 2.053(6) .
Co12 C257 2.057(6) .
Co12 C256 2.059(5) .
Co12 B207 2.085(7) .
Co12 B205 2.098(7) .
Co12 B216 2.097(7) .
Co12 B214 2.109(7) .
Co12 B206 2.113(7) .
Co12 B215 2.125(7) .
O20 C260 1.096(18) .
O21 C261 1.443(10) .
O22 C263 1.591(19) .
O23 C265 1.738(19) .
O24 C267 1.355(10) .
O25 C269 1.460(7) .
O26 C271 1.336(15) .
O27 C273 1.412(9) .
O28 C275 1.476(7) .
N1 C6 1.286(12) .
N1 C10 1.380(15) .
N2 C1 1.329(14) .
N2 C5 1.369(14) .
N3 C20 1.338(9) .
N3 C16 1.340(10) .
N4 C11 1.344(10) .
N4 C15 1.349(10) .
N5 C21 1.324(10) .
N5 C25 1.351(10) .
N6 C26 1.329(8) .
N6 C30 1.348(9) .
N7 C35 1.325(11) .
N7 C31 1.331(10) .
N8 C36 1.337(8) .
N8 C40 1.338(8) .
N9 C45 1.288(10) .
N9 C41 1.368(10) .
N10 C50 1.338(8) .
N10 C46 1.355(7) .
N11 C55 1.332(8) .
N11 C51 1.353(7) .
N12 C56 1.291(11) .
N12 C60 1.366(11) .
N13 C65 1.320(9) .
N13 C61 1.333(9) .
N14 C66 1.322(11) .
N14 C70 1.333(10) .
N15 C71 1.342(9) .
N15 C75 1.349(9) .
N16 C76 1.344(8) .
N16 C80 1.350(8) .
N17 C81 1.344(9) .
N17 C85 1.352(9) .
N18 C90 1.340(9) .
N18 C86 1.348(9) .
N19 C91 1.339(8) .
N19 C95 1.348(8) .
N20 C96 1.327(8) .
N20 C100 1.335(8) .
N21 C105 1.338(7) .
N21 C101 1.345(7) .
N22 C106 1.338(8) .
N22 C110 1.342(8) .
N23 C115 1.340(8) .
N23 C111 1.341(8) .
N24 C116 1.335(8) .
N24 C120 1.337(8) .
N25 C121 1.327(8) .
N25 C125 1.337(7) .
N26 C126 1.344(9) .
N26 C130 1.346(9) .
N27 C135 1.341(9) .
N27 C131 1.341(8) .
N28 C140 1.337(12) .
N28 C136 1.341(11) .
N29 C141 1.337(8) .
N29 C145 1.348(9) .
N30 C150 1.345(9) .
N30 C146 1.353(8) .
N31 C155 1.349(8) .
N31 C151 1.351(7) .
N32 C160 1.338(8) .
N32 C156 1.348(7) .
N33 C161 1.292(10) .
N33 C165 1.334(10) .
N34 C170 1.328(10) .
N34 C166 1.329(9) .
N35 C171 1.337(8) .
N35 C175 1.354(8) .
N36 C176 1.337(8) .
N36 C180 1.352(8) .
N37 C185 1.336(8) .
N37 C181 1.342(9) .
N38 C186 1.328(8) .
N38 C190 1.347(8) .
N39 C195 1.339(8) .
N39 C191 1.342(8) .
N40 C200 1.340(7) .
N40 C196 1.351(7) .
N41 C205 1.325(8) .
N41 C201 1.336(8) .
N42 C206 1.340(8) .
N42 C210 1.352(8) .
C1 C2 1.407(15) .
C2 C3 1.357(12) .
C3 C4 1.341(12) .
C3 C8 1.538(12) .
C4 C5 1.402(15) .
C6 C7 1.439(13) .
C7 C8 1.386(11) .
C8 C9 1.362(11) .
C9 C10 1.417(15) .
C11 C12 1.382(10) .
C12 C13 1.390(10) .
C13 C14 1.384(10) .
C13 C18 1.524(11) .
C14 C15 1.398(12) .
C16 C17 1.391(12) .
C17 C18 1.386(9) .
C18 C19 1.386(10) .
C19 C20 1.402(10) .
C21 C22 1.387(11) .
C22 C23 1.378(11) .
C23 C24 1.392(9) .
C23 C28 1.501(9) .
C24 C25 1.402(10) .
C26 C27 1.373(9) .
C27 C28 1.402(9) .
C28 C29 1.402(9) .
C29 C30 1.395(9) .
C31 C32 1.388(10) .
C32 C33 1.398(10) .
C33 C34 1.376(10) .
C33 C38 1.491(9) .
C34 C35 1.391(11) .
C36 C37 1.380(9) .
C37 C38 1.386(9) .
C38 C39 1.402(8) .
C39 C40 1.375(9) .
C41 C42 1.390(10) .
C42 C43 1.402(10) .
C43 C44 1.350(10) .
C43 C48 1.494(8) .
C44 C45 1.386(11) .
C46 C47 1.385(8) .
C47 C48 1.400(8) .
C48 C49 1.398(8) .
C49 C50 1.381(8) .
C51 C52 1.381(8) .
C52 C53 1.393(8) .
C53 C54 1.403(8) .
C53 C58 1.499(9) .
C54 C55 1.393(9) .
C56 C57 1.391(11) .
C57 C58 1.382(11) .
C58 C59 1.395(10) .
C59 C60 1.375(10) .
C61 C62 1.389(10) .
C62 C63 1.386(9) .
C63 C64 1.382(9) .
C63 C63 1.483(12) 2_655
C64 C65 1.398(10) .
C66 C67 1.397(11) .
C67 C68 1.407(9) .
C68 C69 1.389(9) .
C68 C73 1.487(9) .
C69 C70 1.398(11) .
C71 C72 1.369(10) .
C72 C73 1.412(9) .
C73 C74 1.396(9) .
C74 C75 1.379(10) .
C76 C77 1.407(10) .
C77 C78 1.396(9) .
C78 C79 1.391(9) .
C78 C83 1.494(10) .
C79 C80 1.396(10) .
C81 C82 1.386(10) .
C82 C83 1.401(9) .
C83 C84 1.399(9) .
C84 C85 1.378(10) .
C86 C87 1.399(9) .
C87 C88 1.386(8) .
C88 C89 1.390(9) .
C88 C93 1.502(8) .
C89 C90 1.395(9) .
C91 C92 1.388(8) .
C92 C93 1.408(8) .
C93 C94 1.389(8) .
C94 C95 1.395(8) .
C96 C97 1.397(8) .
C97 C98 1.399(8) .
C98 C99 1.398(8) .
C98 C103 1.484(7) .
C99 C100 1.386(8) .
C101 C102 1.388(8) .
C102 C103 1.409(8) .
C103 C104 1.398(8) .
C104 C105 1.392(8) .
C106 C107 1.392(8) .
C107 C108 1.402(8) .
C108 C109 1.398(8) .
C108 C113 1.490(8) .
C109 C110 1.384(8) .
C111 C112 1.388(8) .
C112 C113 1.394(8) .
C113 C114 1.390(8) .
C114 C115 1.392(9) .
C116 C117 1.383(8) .
C117 C118 1.411(8) .
C118 C119 1.407(8) .
C118 C123 1.497(8) .
C119 C120 1.407(9) .
C121 C122 1.392(8) .
C122 C123 1.393(8) .
C123 C124 1.389(8) .
C124 C125 1.397(8) .
C126 C127 1.378(9) .
C127 C128 1.392(9) .
C128 C129 1.391(8) .
C128 C133 1.500(8) .
C129 C130 1.395(9) .
C131 C132 1.378(8) .
C132 C133 1.385(9) .
C133 C134 1.412(8) .
C134 C135 1.380(9) .
C136 C137 1.386(11) .
C137 C138 1.408(11) .
C138 C139 1.386(10) .
C138 C143 1.500(9) .
C139 C140 1.392(11) .
C141 C142 1.392(9) .
C142 C143 1.377(10) .
C143 C144 1.409(9) .
C144 C145 1.394(9) .
C146 C147 1.383(9) .
C147 C148 1.409(9) .
C148 C149 1.391(8) .
C148 C153 1.484(8) .
C149 C150 1.381(9) .
C151 C152 1.377(8) .
C152 C153 1.395(8) .
C153 C154 1.404(8) .
C154 C155 1.394(8) .
C156 C157 1.387(8) .
C157 C158 1.389(8) .
C158 C159 1.397(9) .
C158 C163 1.496(9) .
C159 C160 1.370(9) .
C161 C162 1.377(11) .
C162 C163 1.363(10) .
C163 C164 1.384(9) .
C164 C165 1.393(9) .
C166 C167 1.387(10) .
C167 C168 1.373(10) .
C168 C169 1.379(9) .
C168 C168 1.486(12) 2_565
C169 C170 1.389(10) .
C171 C172 1.385(8) .
C172 C173 1.398(8) .
C173 C174 1.404(8) .
C173 C178 1.491(8) .
C174 C175 1.382(8) .
C176 C177 1.378(9) .
C177 C178 1.398(8) .
C178 C179 1.389(8) .
C179 C180 1.389(9) .
C181 C182 1.382(9) .
C182 C183 1.403(8) .
C183 C184 1.400(8) .
C183 C188 1.492(8) .
C184 C185 1.391(9) .
C186 C187 1.387(8) .
C187 C188 1.396(8) .
C188 C189 1.406(8) .
C189 C190 1.385(9) .
C191 C192 1.390(8) .
C192 C193 1.397(8) .
C193 C194 1.397(8) .
C193 C198 1.502(7) .
C194 C195 1.393(9) .
C196 C197 1.388(8) .
C197 C198 1.398(8) .
C198 C199 1.391(8) .
C199 C200 1.390(8) .
C201 C202 1.392(8) .
C202 C203 1.405(8) .
C203 C204 1.388(8) .
C203 C208 1.498(7) .
C204 C205 1.396(8) .
C206 C207 1.382(8) .
C207 C208 1.406(7) .
C208 C209 1.394(8) .
C209 C210 1.376(8) .
C211 C212 1.629(8) .
C211 B6 1.691(7) .
C211 B7 1.707(7) .
C211 B5 1.724(7) .
C212 B4 1.689(8) .
C212 B9 1.707(7) .
C212 B5 1.713(8) .
C213 C214 1.633(9) .
C213 B16 1.664(7) .
C213 B14 1.711(8) .
C213 B15 1.718(8) .
C214 B11 1.745(8) .
C214 B15 1.754(8) .
C214 B18 1.758(7) .
C215 C216 1.639(9) .
C215 B25 1.701(7) .
C215 B24 1.707(8) .
C215 B23 1.734(8) .
C216 B22 1.711(9) .
C216 B23 1.715(8) .
C216 B27 1.721(8) .
C217 C218 1.612(9) .
C217 B32 1.691(9) .
C217 B36 1.704(8) .
C217 B33 1.715(9) .
C218 B29 1.702(9) .
C218 B34 1.706(8) .
C218 B33 1.722(8) .
C219 C220 1.615(8) .
C219 B41 1.694(9) .
C219 B45 1.710(8) .
C219 B42 1.732(8) .
C220 B38 1.706(8) .
C220 B43 1.720(7) .
C220 B42 1.724(8) .
C221 C222 1.626(8) .
C221 B49 1.694(8) .
C221 B54 1.707(7) .
C221 B50 1.713(8) .
C222 B51 1.701(8) .
C222 B52 1.716(7) .
C222 B50 1.744(8) .
C223 C224 1.623(8) .
C223 B59 1.700(7) .
C223 B61 1.719(7) .
C223 B60 1.721(7) .
C224 B63 1.698(7) .
C224 B56 1.700(7) .
C224 B60 1.737(7) .
C225 C226 1.639(8) .
C225 B66 1.694(7) .
C225 B70 1.709(7) .
C225 B65 1.748(7) .
C226 B69 1.698(7) .
C226 B72 1.717(7) .
C226 B65 1.735(7) .
C227 C228 1.629(9) .
C227 B75 1.692(8) .
C227 B81 1.723(8) .
C227 B76 1.739(8) .
C228 B79 1.693(7) .
C228 B77 1.708(7) .
C228 B76 1.730(9) .
C229 C230 1.637(8) .
C229 B88 1.714(8) .
C229 B84 1.717(7) .
C229 B83 1.736(9) .
C230 B87 1.686(8) .
C230 B90 1.709(7) .
C230 B83 1.724(8) .
C231 C232 1.611(9) .
C231 B96 1.680(8) .
C231 B97 1.700(8) .
C231 B95 1.716(8) .
C232 B94 1.698(9) .
C232 B99 1.708(9) .
C232 B95 1.715(8) .
C233 C234 1.626(9) .
C233 B106 1.689(7) .
C233 B105 1.718(8) .
C233 B101 1.735(9) .
C234 B102 1.696(8) .
C234 B108 1.706(8) .
C234 B101 1.711(9) .
C235 C236 1.611(9) .
C235 B113 1.693(11) .
C235 B117 1.718(9) .
C235 B112 1.744(8) .
C236 B111 1.676(8) .
C236 B115 1.705(8) .
C236 B112 1.731(8) .
C237 C238 1.617(10) .
C237 B126 1.691(8) .
C237 B119 1.697(9) .
C237 B120 1.698(10) .
C238 B121 1.689(10) .
C238 B124 1.701(10) .
C238 B120 1.727(10) .
C239 C240 1.634(9) .
C239 B128 1.693(9) .
C239 B133 1.694(8) .
C239 B129 1.720(8) .
C240 B130 1.697(9) .
C240 B129 1.719(9) .
C240 B135 1.746(8) .
C241 C242 1.625(10) .
C241 B139 1.688(9) .
C241 B142 1.701(8) .
C241 B140 1.735(10) .
C242 B141 1.682(9) .
C242 B144 1.695(9) .
C242 B140 1.711(9) .
C243 C244 1.628(8) .
C243 B150 1.703(9) .
C243 B151 1.713(9) .
C243 B149 1.735(9) .
C244 B153 1.697(9) .
C244 B148 1.710(9) .
C244 B149 1.749(9) .
C245 C246 1.615(8) .
C245 B156 1.702(10) .
C245 B160 1.708(9) .
C245 B155 1.718(9) .
C246 B159 1.697(9) .
C246 B162 1.715(9) .
C246 B155 1.731(9) .
C247 C248 1.605(8) .
C247 B168 1.703(9) .
C247 B167 1.724(9) .
C247 B169 1.724(9) .
C248 B166 1.694(9) .
C248 B171 1.701(9) .
C248 B167 1.737(9) .
C249 C250 1.615(8) .
C249 B178 1.708(9) .
C249 B174 1.714(9) .
C249 B173 1.728(9) .
C250 B177 1.697(9) .
C250 B180 1.715(9) .
C250 B173 1.721(9) .
C251 C252 1.647(9) .
C251 B184 1.733(10) .
C251 B185 1.743(10) .
C251 B187 1.755(10) .
C252 B189 1.675(11) .
C252 B183 1.703(11) .
C252 B184 1.721(11) .
C253 C254 1.621(8) .
C253 B191 1.686(10) .
C253 B196 1.701(10) .
C253 B195 1.728(9) .
C254 B194 1.683(10) .
C254 B198 1.714(10) .
C254 B195 1.721(9) .
C255 C256 1.623(8) .
C255 B202 1.692(9) .
C255 B207 1.709(9) .
C255 B203 1.738(8) .
C256 B204 1.698(9) .
C256 B205 1.699(9) .
C256 B203 1.722(9) .
C257 C258 1.617(8) .
C257 B214 1.712(9) .
C257 B211 1.713(9) .
C257 B210 1.724(10) .
C258 B209 1.683(9) .
C258 B210 1.727(9) .
C258 B216 1.729(9) .
C259 C260 1.555(18) .
C261 C262 1.482(12) .
C263 C264 1.06(3) .
C265 C266 1.407(16) .
C267 C268 1.473(13) .
C269 C270 1.494(11) .
C271 C272 1.12(2) .
C273 C274 1.388(14) .
C275 C276 1.480(11) .
B1 B5 1.782(10) .
B1 B6 1.787(11) .
B1 B4 1.792(10) .
B1 B2 1.796(10) .
B1 B3 1.809(11) .
B2 B6 1.781(10) .
B2 B7 1.786(10) .
B2 B3 1.799(10) .
B2 B8 1.813(11) .
B3 B9 1.765(10) .
B3 B8 1.795(11) .
B3 B4 1.802(10) .
B4 B5 1.758(10) .
B4 B9 1.799(11) .
B5 B6 1.773(10) .
B6 B7 1.797(10) .
B7 B8 1.824(10) .
B8 B9 1.820(10) .
B10 B14 1.763(11) .
B10 B15 1.775(10) .
B10 B11 1.783(11) .
B10 B13 1.794(11) .
B10 B12 1.798(10) .
B11 B15 1.770(11) .
B11 B12 1.787(10) .
B11 B18 1.800(11) .
B12 B18 1.786(11) .
B12 B13 1.793(11) .
B12 B17 1.798(11) .
B13 B16 1.747(10) .
B13 B14 1.768(11) .
B13 B17 1.803(11) .
B14 B15 1.755(12) .
B14 B16 1.771(10) .
B16 B17 1.786(10) .
B17 B18 1.832(10) .
B19 B24 1.771(11) .
B19 B22 1.771(12) .
B19 B21 1.773(12) .
B19 B23 1.777(11) .
B19 B20 1.785(11) .
B20 B24 1.770(11) .
B20 B25 1.780(11) .
B20 B21 1.780(12) .
B20 B26 1.824(11) .
B21 B27 1.766(12) .
B21 B22 1.785(12) .
B21 B26 1.812(11) .
B22 B23 1.756(12) .
B22 B27 1.787(11) .
B23 B24 1.753(10) .
B24 B25 1.805(11) .
B25 B26 1.807(11) .
B26 B27 1.807(11) .
B28 B33 1.775(12) .
B28 B32 1.778(13) .
B28 B31 1.802(13) .
B28 B29 1.800(13) .
B28 B30 1.805(12) .
B29 B33 1.762(11) .
B29 B30 1.780(12) .
B29 B34 1.823(12) .
B30 B35 1.770(13) .
B30 B31 1.784(14) .
B30 B34 1.790(12) .
B31 B36 1.773(12) .
B31 B35 1.789(12) .
B31 B32 1.803(13) .
B32 B33 1.753(12) .
B32 B36 1.780(12) .
B34 B35 1.805(12) .
B35 B36 1.831(12) .
B37 B42 1.753(11) .
B37 B38 1.786(11) .
B37 B41 1.792(11) .
B37 B40 1.811(11) .
B37 B39 1.813(12) .
B38 B42 1.753(11) .
B38 B39 1.783(11) .
B38 B43 1.814(11) .
B39 B43 1.777(12) .
B39 B44 1.793(12) .
B39 B40 1.794(12) .
B40 B45 1.779(12) .
B40 B41 1.782(12) .
B40 B44 1.793(12) .
B41 B45 1.782(12) .
B41 B42 1.781(11) .
B43 B44 1.804(11) .
B44 B45 1.818(11) .
B46 B49 1.777(10) .
B46 B51 1.781(11) .
B46 B50 1.782(11) .
B46 B48 1.782(11) .
B46 B47 1.796(12) .
B47 B51 1.763(11) .
B47 B52 1.766(11) .
B47 B48 1.810(11) .
B47 B53 1.813(11) .
B48 B49 1.776(12) .
B48 B54 1.786(11) .
B48 B53 1.819(12) .
B49 B50 1.765(10) .
B49 B54 1.793(11) .
B50 B51 1.766(11) .
B51 B52 1.797(11) .
B52 B53 1.818(10) .
B53 B54 1.812(11) .
B55 B56 1.773(10) .
B55 B60 1.776(10) .
B55 B59 1.788(10) .
B55 B57 1.797(10) .
B55 B58 1.799(10) .
B56 B60 1.771(10) .
B56 B57 1.783(11) .
B56 B63 1.806(10) .
B57 B63 1.767(9) .
B57 B62 1.792(10) .
B57 B58 1.794(10) .
B58 B59 1.774(9) .
B58 B61 1.783(10) .
B58 B62 1.801(10) .
B59 B60 1.773(10) .
B59 B61 1.793(10) .
B61 B62 1.824(9) .
B62 B63 1.812(10) .
B64 B65 1.762(11) .
B64 B66 1.772(10) .
B64 B67 1.781(10) .
B64 B69 1.791(10) .
B64 B68 1.797(11) .
B65 B66 1.771(10) .
B65 B69 1.772(10) .
B66 B67 1.770(11) .
B66 B70 1.798(10) .
B67 B70 1.787(10) .
B67 B68 1.799(10) .
B67 B71 1.799(10) .
B68 B69 1.763(11) .
B68 B72 1.774(10) .
B68 B71 1.811(10) .
B69 B72 1.785(10) .
B70 B71 1.819(10) .
B71 B72 1.827(10) .
B73 B78 1.762(11) .
B73 B77 1.768(12) .
B73 B76 1.776(12) .
B73 B74 1.780(12) .
B73 B75 1.782(10) .
B74 B78 1.776(10) .
B74 B75 1.777(12) .
B74 B81 1.779(11) .
B74 B80 1.790(11) .
B75 B76 1.757(13) .
B75 B81 1.780(11) .
B76 B77 1.773(11) .
B77 B78 1.762(11) .
B77 B79 1.785(12) .
B78 B79 1.774(10) .
B78 B80 1.796(11) .
B79 B80 1.784(10) .
B80 B81 1.805(10) .
B82 B83 1.783(11) .
B82 B84 1.782(11) .
B82 B87 1.801(12) .
B82 B86 1.801(13) .
B82 B85 1.807(12) .
B83 B87 1.778(12) .
B83 B84 1.778(11) .
B84 B85 1.769(12) .
B84 B88 1.800(12) .
B85 B88 1.779(11) .
B85 B86 1.778(12) .
B85 B89 1.801(12) .
B86 B87 1.775(11) .
B86 B90 1.791(11) .
B86 B89 1.802(11) .
B87 B90 1.797(11) .
B88 B89 1.799(11) .
B89 B90 1.816(10) .
B91 B95 1.772(12) .
B91 B94 1.774(13) .
B91 B93 1.789(11) .
B91 B96 1.789(11) .
B91 B92 1.796(12) .
B92 B98 1.785(12) .
B92 B96 1.788(11) .
B92 B97 1.791(12) .
B92 B93 1.797(13) .
B93 B99 1.751(13) .
B93 B94 1.769(14) .
B93 B98 1.790(11) .
B94 B95 1.768(12) .
B94 B99 1.787(11) .
B95 B96 1.746(11) .
B96 B97 1.803(11) .
B97 B98 1.806(11) .
B98 B99 1.815(12) .
B100 B105 1.775(11) .
B100 B101 1.784(11) .
B100 B103 1.785(11) .
B100 B102 1.789(10) .
B100 B104 1.790(10) .
B101 B102 1.750(13) .
B101 B105 1.783(12) .
B102 B103 1.789(11) .
B102 B108 1.790(12) .
B103 B108 1.784(10) .
B103 B104 1.786(11) .
B103 B107 1.801(11) .
B104 B105 1.760(11) .
B104 B106 1.790(11) .
B104 B107 1.793(11) .
B105 B106 1.814(11) .
B106 B107 1.801(10) .
B107 B108 1.820(11) .
B109 B111 1.757(13) .
B109 B110 1.773(16) .
B109 B112 1.782(14) .
B109 B114 1.793(12) .
B109 B113 1.807(16) .
B110 B111 1.758(11) .
B110 B114 1.757(15) .
B110 B115 1.777(13) .
B110 B116 1.806(11) .
B111 B112 1.748(13) .
B111 B115 1.792(11) .
B112 B113 1.764(12) .
B113 B117 1.797(13) .
B113 B114 1.825(18) .
B114 B116 1.781(14) .
B114 B117 1.823(13) .
B115 B116 1.810(12) .
B116 B117 1.815(14) .
B118 B119 1.740(15) .
B118 B121 1.754(15) .
B118 B120 1.757(13) .
B118 B123 1.767(12) .
B118 B122 1.783(14) .
B119 B120 1.715(14) .
B119 B126 1.781(12) .
B119 B123 1.784(13) .
B120 B121 1.745(17) .
B121 B122 1.780(14) .
B121 B124 1.800(15) .
B122 B123 1.778(13) .
B122 B124 1.787(12) .
B122 B125 1.798(12) .
B123 B126 1.770(12) .
B123 B125 1.781(11) .
B124 B125 1.815(12) .
B125 B126 1.797(12) .
B127 B129 1.779(12) .
B127 B128 1.782(14) .
B127 B132 1.785(13) .
B127 B130 1.787(14) .
B127 B131 1.797(14) .
B128 B129 1.754(11) .
B128 B132 1.762(14) .
B128 B133 1.782(13) .
B129 B130 1.762(12) .
B130 B131 1.787(13) .
B130 B135 1.808(12) .
B131 B135 1.760(14) .
B131 B134 1.777(14) .
B131 B132 1.787(16) .
B132 B133 1.792(14) .
B132 B134 1.802(14) .
B133 B134 1.819(14) .
B134 B135 1.808(12) .
B136 B141 1.777(13) .
B136 B140 1.775(14) .
B136 B139 1.780(16) .
B136 B138 1.789(14) .
B136 B137 1.793(15) .
B137 B138 1.764(13) .
B137 B143 1.786(13) .
B137 B141 1.785(14) .
B137 B144 1.786(12) .
B138 B139 1.777(14) .
B138 B142 1.782(14) .
B138 B143 1.798(13) .
B139 B140 1.761(13) .
B139 B142 1.814(14) .
B140 B141 1.747(16) .
B141 B144 1.796(13) .
B142 B143 1.823(13) .
B143 B144 1.815(11) .
B145 B149 1.779(10) .
B145 B150 1.783(10) .
B145 B148 1.786(10) .
B145 B146 1.789(11) .
B145 B147 1.790(10) .
B146 B147 1.781(10) .
B146 B151 1.790(10) .
B146 B150 1.791(10) .
B146 B152 1.802(10) .
B147 B153 1.783(10) .
B147 B148 1.793(11) .
B147 B152 1.803(10) .
B148 B149 1.786(10) .
B148 B153 1.797(10) .
B149 B150 1.763(10) .
B150 B151 1.805(10) .
B151 B152 1.821(9) .
B152 B153 1.816(10) .
B154 B155 1.780(11) .
B154 B156 1.780(11) .
B154 B157 1.780(11) .
B154 B158 1.782(10) .
B154 B159 1.783(10) .
B155 B156 1.771(10) .
B155 B159 1.775(10) .
B156 B157 1.779(12) .
B156 B160 1.804(11) .
B157 B158 1.788(10) .
B157 B160 1.790(10) .
B157 B161 1.803(11) .
B158 B159 1.781(10) .
B158 B162 1.784(10) .
B158 B161 1.801(10) .
B159 B162 1.807(10) .
B160 B161 1.816(10) .
B161 B162 1.837(10) .
B163 B167 1.775(10) .
B163 B168 1.783(10) .
B163 B165 1.786(10) .
B163 B164 1.788(10) .
B163 B166 1.787(10) .
B164 B168 1.768(9) .
B164 B169 1.790(10) .
B164 B165 1.798(10) .
B164 B170 1.803(10) .
B165 B171 1.777(10) .
B165 B166 1.782(11) .
B165 B170 1.798(10) .
B166 B167 1.770(11) .
B166 B171 1.791(10) .
B167 B168 1.759(10) .
B168 B169 1.809(10) .
B169 B170 1.834(10) .
B170 B171 1.814(10) .
B172 B174 1.775(10) .
B172 B175 1.779(10) .
B172 B177 1.782(10) .
B172 B173 1.787(10) .
B172 B176 1.792(10) .
B173 B177 1.762(10) .
B173 B174 1.776(10) .
B174 B175 1.771(11) .
B174 B178 1.801(10) .
B175 B178 1.783(10) .
B175 B176 1.799(10) .
B175 B179 1.815(10) .
B176 B177 1.778(10) .
B176 B180 1.790(10) .
B176 B179 1.815(10) .
B177 B180 1.804(10) .
B178 B179 1.802(10) .
B179 B180 1.825(10) .
B181 B184 1.764(12) .
B181 B183 1.776(12) .
B181 B186 1.782(11) .
B181 B185 1.784(11) .
B181 B182 1.802(13) .
B182 B189 1.742(12) .
B182 B183 1.780(14) .
B182 B186 1.787(11) .
B182 B188 1.795(12) .
B183 B184 1.746(14) .
B183 B189 1.771(13) .
B184 B185 1.757(11) .
B185 B186 1.780(11) .
B185 B187 1.807(11) .
B186 B187 1.780(10) .
B186 B188 1.787(12) .
B187 B188 1.793(10) .
B188 B189 1.769(11) .
B190 B193 1.765(13) .
B190 B195 1.774(10) .
B190 B192 1.783(11) .
B190 B191 1.783(12) .
B190 B194 1.787(12) .
B191 B195 1.767(10) .
B191 B192 1.791(13) .
B191 B196 1.800(11) .
B192 B196 1.773(12) .
B192 B193 1.781(14) .
B192 B197 1.803(13) .
B193 B194 1.781(11) .
B193 B198 1.794(12) .
B193 B197 1.819(11) .
B194 B195 1.764(11) .
B194 B198 1.806(11) .
B196 B197 1.798(12) .
B197 B198 1.808(11) .
B199 B204 1.769(11) .
B199 B203 1.780(10) .
B199 B200 1.790(11) .
B199 B202 1.794(11) .
B199 B201 1.805(10) .
B200 B205 1.762(10) .
B200 B204 1.771(10) .
B200 B201 1.798(12) .
B200 B206 1.814(11) .
B201 B207 1.781(11) .
B201 B206 1.781(11) .
B201 B202 1.794(12) .
B202 B203 1.763(10) .
B202 B207 1.796(10) .
B203 B204 1.776(10) .
B204 B205 1.794(10) .
B205 B206 1.813(10) .
B206 B207 1.806(11) .
B208 B211 1.768(11) .
B208 B209 1.777(11) .
B208 B210 1.779(11) .
B208 B212 1.797(12) .
B208 B213 1.800(11) .
B209 B210 1.772(11) .
B209 B213 1.784(10) .
B209 B216 1.794(10) .
B210 B211 1.758(12) .
B211 B212 1.758(11) .
B211 B214 1.792(10) .
B212 B214 1.784(10) .
B212 B213 1.795(11) .
B212 B215 1.803(10) .
B213 B216 1.773(10) .
B213 B215 1.793(10) .
B214 B215 1.818(10) .
B215 B216 1.817(10) .
